data_4118021
loop_
_publ_author_name
'Jean-Fran\,cois Ayme'
'Jonathon E. Beves'
'David A. Leigh'
'Roy T. McBurney'
'Kari Rissanen'
'David Schultz'

_publ_contact_author_address
;School of Chemistry
University of Edinburgh
The King?s Buildings
West Mains Road
Edinburgh EH9 3JJ
United King-dom
;
_publ_contact_author_email David.Leigh@ed.ac.uk
_publ_contact_author_name 'David A. Leigh'
_publ_section_title
;
 Pentameric Circular Iron(II) Double Helicates and a Molecular Pentafoil
 Knot
;
_journal_name_full 'Journal of the American Chemical Society'
_journal_page_first 9488
_journal_page_last 9497
_journal_paper_doi 10.1021/ja303355v
_journal_volume 134
_journal_year 2012
_chemical_formula_moiety 'C240 H234 Cl F45 Fe5 N37 O20 P7.50'
_chemical_formula_sum 'C240 H234 Cl F45 Fe5 N37 O20 P7.5'
_chemical_formula_weight 5358.62
_chemical_name_common '2,4-dimethoxybenzylamine-derived pentameric iron(II) helicate'
_space_group_IT_number 14
_symmetry_cell_setting monoclinic
_symmetry_Int_Tables_number 14
_symmetry_space_group_name_Hall '-P 2ybc'
_symmetry_space_group_name_H-M 'P 1 21/c 1'
_atom_sites_solution_hydrogens geom
_atom_sites_solution_primary direct
_atom_sites_solution_secondary difmap
_audit_creation_date 2011-12-01T08:01:09-00:00
_audit_creation_method 'WinGX routine CIF_UPDATE'
_cell_angle_alpha 90
_cell_angle_beta 94.386(2)
_cell_angle_gamma 90
_cell_formula_units_Z 4
_cell_length_a 34.023(2)
_cell_length_b 23.7143(18)
_cell_length_c 36.537(2)
_cell_measurement_reflns_used 25684
_cell_measurement_temperature 100(2)
_cell_measurement_theta_max 68.2
_cell_measurement_theta_min 21.2
_cell_volume 29393(3)
_computing_cell_refinement
;
        CrystalClear-SM Expert 2.0 r7 (Rigaku, 2011)
;
_computing_data_collection
;
        CrystalClear-SM Expert 2.0 r7 (Rigaku, 2011)
;
_computing_data_reduction
;
        CrystalClear-SM Expert 2.0 r7 (Rigaku, 2011)
;
_computing_structure_refinement 'SHELXL-97 (Sheldrick, 2008)'
_diffrn_ambient_temperature 100(2)
_diffrn_detector CCD
_diffrn_detector_area_resol_mean 22.2222
_diffrn_measured_fraction_theta_full 0.999
_diffrn_measured_fraction_theta_max 0.999
_diffrn_measurement_device
;
        AFC11 (Right): Eulerian 3 circle
;
_diffrn_measurement_device_type
;
        Rigaku Saturn944+ (2x2 bin mode)
;
_diffrn_measurement_method 'profile data from \w-scans'
_diffrn_orient_matrix_type d*Trek
_diffrn_orient_matrix_UB_11 0.020501
_diffrn_orient_matrix_UB_12 -0.002733
_diffrn_orient_matrix_UB_13 0.021005
_diffrn_orient_matrix_UB_21 -0.021286
_diffrn_orient_matrix_UB_22 0.027102
_diffrn_orient_matrix_UB_23 0.024302
_diffrn_orient_matrix_UB_31 -0.012536
_diffrn_orient_matrix_UB_32 -0.021008
_diffrn_orient_matrix_UB_33 0.012449
_diffrn_radiation_monochromator graphite
_diffrn_radiation_probe x-ray
_diffrn_radiation_type CuK\a
_diffrn_radiation_wavelength 1.54178
_diffrn_reflns_av_R_equivalents 0.0875
_diffrn_reflns_av_unetI/netI 0.0461
_diffrn_reflns_limit_h_max 38
_diffrn_reflns_limit_h_min -38
_diffrn_reflns_limit_k_max 26
_diffrn_reflns_limit_k_min -26
_diffrn_reflns_limit_l_max 41
_diffrn_reflns_limit_l_min -40
_diffrn_reflns_number 256369
_diffrn_reflns_theta_full 60
_diffrn_reflns_theta_max 60
_diffrn_reflns_theta_min 2.22
_diffrn_source 'Rotating Anode'
_exptl_absorpt_coefficient_mu 3.157
_exptl_absorpt_correction_T_max 1
_exptl_absorpt_correction_T_min 0.5
_exptl_absorpt_correction_type multi-scan
_exptl_crystal_colour purple
_exptl_crystal_density_diffrn 1.211
_exptl_crystal_description Block
_exptl_crystal_F_000 11030
_exptl_crystal_recrystallization_method Nitromethane-acetonitrile-diethylether
_exptl_crystal_size_max 0.32
_exptl_crystal_size_mid 0.15
_exptl_crystal_size_min 0.11
_refine_diff_density_max 1.27
_refine_diff_density_min -0.836
_refine_diff_density_rms 0.157
_refine_ls_extinction_coef 0.00050(4)
_refine_ls_extinction_expression Fc^*^=kFc[1+0.001xFc^2^\l^3^/sin(2\q)]^-1/4^
_refine_ls_extinction_method SHELXL
_refine_ls_goodness_of_fit_ref 1.411
_refine_ls_hydrogen_treatment constr
_refine_ls_matrix_type full
_refine_ls_number_parameters 3206
_refine_ls_number_reflns 43584
_refine_ls_number_restraints 151
_refine_ls_restrained_S_all 1.411
_refine_ls_R_factor_all 0.1561
_refine_ls_R_factor_gt 0.1392
_refine_ls_shift/su_max 0.029
_refine_ls_shift/su_mean 0
_refine_ls_structure_factor_coef Fsqd
_refine_ls_weighting_details 'calc w=1/[\s^2^(Fo^2^)+(0.2000P)^2^+0.0000P] where P=(Fo^2^+2Fc^2^)/3'
_refine_ls_weighting_scheme calc
_refine_ls_wR_factor_gt 0.3627
_refine_ls_wR_factor_ref 0.3835
_reflns_number_gt 30867
_reflns_number_total 43584
_reflns_threshold_expression >2\s(I)
_cod_data_source_file ja303355v_si_002.cif
_cod_data_source_block OMe2_helicate
_cod_original_cell_volume 29393(4)
_cod_original_sg_symbol_H-M 'P 21/c'
_cod_original_formula_sum 'C240 H234 Cl F45 Fe5 N37 O20 P7.50'
_cod_database_code 4118021

loop_
_symmetry_equiv_pos_as_xyz
'x, y, z'
'-x, y+1/2, -z+1/2'
'-x, -y, -z'
'x, -y-1/2, z-1/2'

loop_
_atom_site_label
_atom_site_type_symbol
_atom_site_fract_x
_atom_site_fract_y
_atom_site_fract_z
_atom_site_U_iso_or_equiv
_atom_site_adp_type
_atom_site_occupancy
_atom_site_symmetry_multiplicity
_atom_site_calc_flag
_atom_site_refinement_flags
Fe1 Fe 0.96510(2) 0.42100(4) 0.12510(3) 0.0723(3) Uani 1 1 d .
Fe5 Fe 0.82046(3) 0.69480(4) 0.08396(3) 0.0723(3) Uani 1 1 d .
Fe2 Fe 0.82871(3) 0.14382(4) 0.16416(3) 0.0874(3) Uani 1 1 d .
Fe3 Fe 0.58964(3) 0.25203(4) 0.15226(3) 0.0842(3) Uani 1 1 d .
Fe4 Fe 0.58937(3) 0.59456(4) 0.10664(3) 0.0836(3) Uani 1 1 d .
Cl1 Cl 0.76151(4) 0.43279(6) 0.16625(4) 0.0708(4) Uani 1 1 d .
P1 P 0.28201(17) 0.2797(3) 0.18808(16) 0.221(2) Uani 1 1 d .
F11 F 0.2801(4) 0.2207(6) 0.2060(3) 0.286(6) Uani 1 1 d .
F12 F 0.3189(4) 0.2880(7) 0.2147(3) 0.284(6) Uani 1 1 d .
F13 F 0.3086(4) 0.2519(8) 0.1595(4) 0.306(7) Uani 1 1 d .
F14 F 0.2797(7) 0.3367(7) 0.1712(4) 0.379(12) Uani 1 1 d .
F15 F 0.2438(3) 0.2631(6) 0.1615(3) 0.256(5) Uani 1 1 d .
F16 F 0.2554(4) 0.3019(8) 0.2163(4) 0.312(7) Uani 1 1 d .
P2 P 0.08019(9) 0.16765(17) 0.17435(10) 0.1544(12) Uani 1 1 d .
F21 F 0.0875(3) 0.1146(4) 0.1976(2) 0.211(4) Uani 1 1 d .
F22 F 0.1187(3) 0.1566(5) 0.1545(2) 0.235(5) Uani 1 1 d .
F23 F 0.0446(2) 0.1832(4) 0.1963(4) 0.237(4) Uani 1 1 d .
F24 F 0.0760(3) 0.2245(5) 0.1567(4) 0.272(6) Uani 1 1 d .
F25 F 0.0489(6) 0.1420(5) 0.1480(4) 0.318(8) Uani 1 1 d .
F26 F 0.1089(3) 0.2006(6) 0.2051(3) 0.261(5) Uani 1 1 d .
F31 F 0.40479(17) 0.5347(2) 0.05861(16) 0.1388(17) Uani 1 1 d .
F32 F 0.37052(13) 0.4544(3) 0.06854(15) 0.1355(17) Uani 1 1 d .
F33 F 0.45056(13) 0.4843(2) 0.03251(13) 0.1258(16) Uani 1 1 d .
F34 F 0.43455(14) 0.4603(3) 0.08854(14) 0.1430(19) Uani 1 1 d .
F35 F 0.41611(14) 0.4039(2) 0.04069(16) 0.1262(15) Uani 1 1 d .
F36 F 0.38634(13) 0.4767(2) 0.01208(13) 0.1220(15) Uani 1 1 d .
P4 P 0.06180(5) 0.63332(7) 0.03337(5) 0.0837(5) Uani 1 1 d .
F41 F 0.0327(2) 0.6413(3) 0.0636(2) 0.167(3) Uani 1 1 d .
F42 F 0.0861(2) 0.6255(2) -0.00113(16) 0.1447(19) Uani 1 1 d .
F43 F 0.09062(18) 0.5993(2) 0.05939(18) 0.153(2) Uani 1 1 d .
F44 F 0.08275(14) 0.69082(18) 0.04472(13) 0.1155(14) Uani 1 1 d .
F45 F 0.04114(18) 0.57539(19) 0.02178(13) 0.1276(16) Uani 1 1 d .
F46 F 0.03119(17) 0.6669(2) 0.00599(17) 0.1414(18) Uani 1 1 d .
P5 P 0.18222(11) 0.8083(3) 0.17784(13) 0.1894(18) Uani 1 1 d .
F51 F 0.1774(3) 0.7516(4) 0.1979(5) 0.267(6) Uani 1 1 d .
F52 F 0.2277(2) 0.8047(5) 0.1864(3) 0.226(4) Uani 1 1 d .
F53 F 0.1787(3) 0.8383(5) 0.2147(2) 0.235(4) Uani 1 1 d .
F54 F 0.1350(2) 0.8135(6) 0.1691(3) 0.255(5) Uani 1 1 d .
F55 F 0.1880(4) 0.8663(8) 0.1566(5) 0.320(8) Uani 1 1 d .
F56 F 0.1862(4) 0.7810(12) 0.1403(4) 0.420(15) Uani 1 1 d .
P6 P 0.74253(6) 0.37385(10) 0.01730(5) 0.0994(6) Uani 1 1 d .
F61 F 0.70398(15) 0.3393(3) 0.02598(14) 0.1351(17) Uani 1 1 d .
F62 F 0.76518(19) 0.3167(3) 0.02578(15) 0.152(2) Uani 1 1 d .
F63 F 0.7129(3) 0.4240(3) 0.01075(15) 0.176(3) Uani 1 1 d .
F64 F 0.73638(16) 0.3562(2) -0.02483(12) 0.1217(15) Uani 1 1 d .
F65 F 0.7778(3) 0.4082(6) 0.01014(19) 0.319(9) Uani 1 1 d .
F66 F 0.74885(11) 0.39221(18) 0.05949(10) 0.0976(11) Uani 1 1 d .
P7 P 0.99318(6) 0.78197(10) 0.14238(7) 0.1077(7) Uani 1 1 d .
F71 F 0.9746(2) 0.8186(3) 0.10912(18) 0.162(2) Uani 1 1 d .
F72 F 1.0026(4) 0.8347(4) 0.1660(2) 0.242(5) Uani 1 1 d .
F73 F 1.0343(2) 0.7982(4) 0.1295(4) 0.230(4) Uani 1 1 d .
F74 F 0.9869(2) 0.7307(3) 0.1179(2) 0.171(3) Uani 1 1 d .
F75 F 0.95182(17) 0.7717(6) 0.15501(19) 0.237(5) Uani 1 1 d .
F76 F 1.0076(2) 0.7477(3) 0.1781(2) 0.190(3) Uani 1 1 d .
P8 P 0.40989(5) 0.46943(10) 0.05074(6) 0.1049(6) Uani 1 1 d .
P9 P 0.3210(3) 0.9083(4) 0.05105(18) 0.166(3) Uani 0.5 1 d P
F91 F 0.2814(7) 0.9374(13) 0.0419(9) 0.42(3) Uani 0.5 1 d PD
F92 F 0.3296(9) 0.9565(9) 0.0806(6) 0.284(13) Uani 0.5 1 d PD
F93 F 0.3313(12) 0.9499(10) 0.0260(6) 0.305(16) Uani 0.5 1 d P
F94 F 0.3075(9) 0.8634(10) 0.0228(4) 0.297(13) Uani 0.5 1 d PD
F95 F 0.3023(10) 0.8693(14) 0.0790(4) 0.35(2) Uani 0.5 1 d P
F96 F 0.3612(8) 0.888(2) 0.0610(13) 0.40(2) Uani 0.5 1 d P
C1 C 1.0039(4) 0.5371(5) 0.3216(4) 0.199(7) Uani 1 1 d .
H1A H 0.9967 0.5371 0.3471 0.299 Uiso 1 1 calc R
H1B H 0.982 0.5523 0.3056 0.299 Uiso 1 1 calc R
H1C H 1.0273 0.5606 0.3197 0.299 Uiso 1 1 calc R
O2 O 1.0123(2) 0.4797(3) 0.3105(2) 0.141(2) Uani 1 1 d .
C3 C 1.0222(3) 0.4698(4) 0.2748(2) 0.105(2) Uani 1 1 d .
C4 C 1.0282(2) 0.4131(4) 0.2682(3) 0.107(2) Uani 1 1 d .
H4 H 1.0267 0.3855 0.2869 0.128 Uiso 1 1 calc R
O5 O 1.04367(15) 0.3431(2) 0.22378(14) 0.1009(14) Uani 1 1 d .
C5 C 1.0366(2) 0.3986(4) 0.2328(2) 0.094(2) Uani 1 1 d .
C5A C 1.0536(3) 0.3031(4) 0.2518(2) 0.113(2) Uani 1 1 d .
H5A1 H 1.0569 0.2659 0.2407 0.169 Uiso 1 1 calc R
H5A2 H 1.0325 0.3014 0.2686 0.169 Uiso 1 1 calc R
H5A3 H 1.0783 0.3143 0.2654 0.169 Uiso 1 1 calc R
C6 C 1.03929(19) 0.4399(4) 0.2052(2) 0.0874(18) Uani 1 1 d .
C7 C 1.0363(2) 0.4934(4) 0.2143(2) 0.106(2) Uani 1 1 d .
H7 H 1.0399 0.5212 0.1961 0.127 Uiso 1 1 calc R
C8 C 1.0278(2) 0.5121(4) 0.2507(3) 0.110(3) Uani 1 1 d .
H8 H 1.0264 0.5508 0.2572 0.132 Uiso 1 1 calc R
C9 C 1.04744(19) 0.4220(3) 0.1689(2) 0.092(2) Uani 1 1 d .
H9A H 1.071 0.3973 0.1709 0.111 Uiso 1 1 calc R
H9B H 1.0539 0.4555 0.1545 0.111 Uiso 1 1 calc R
N10 N 1.01423(14) 0.3909(2) 0.14853(15) 0.0797(13) Uani 1 1 d .
C11 C 1.01882(19) 0.3376(4) 0.1426(2) 0.093(2) Uani 1 1 d .
H11 H 1.0413 0.3183 0.1532 0.112 Uiso 1 1 calc R
C12 C 0.98989(19) 0.3090(3) 0.1203(2) 0.0876(18) Uani 1 1 d .
N13 N 0.96141(14) 0.3444(2) 0.10454(15) 0.0800(13) Uani 1 1 d .
C14 C 0.93399(19) 0.3223(2) 0.08085(17) 0.0739(15) Uani 1 1 d .
H14 H 0.9147 0.3472 0.0697 0.089 Uiso 1 1 calc R
C15 C 0.93130(19) 0.2655(3) 0.07111(19) 0.0824(16) Uani 1 1 d .
C16 C 0.9598(2) 0.2304(3) 0.0882(2) 0.0927(19) Uani 1 1 d .
H16 H 0.959 0.1911 0.0832 0.111 Uiso 1 1 calc R
C17 C 0.9885(2) 0.2513(3) 0.1119(2) 0.096(2) Uani 1 1 d .
H17 H 1.0079 0.2267 0.123 0.115 Uiso 1 1 calc R
C18 C 0.9001(2) 0.2444(3) 0.0427(2) 0.095(2) Uani 1 1 d .
H18A H 0.8976 0.2031 0.0458 0.114 Uiso 1 1 calc R
H18B H 0.9094 0.2511 0.0181 0.114 Uiso 1 1 calc R
C19 C 0.85992(19) 0.2702(3) 0.04374(19) 0.0829(17) Uani 1 1 d .
H19A H 0.8417 0.2509 0.0254 0.099 Uiso 1 1 calc R
H19B H 0.8615 0.3102 0.0362 0.099 Uiso 1 1 calc R
C20 C 0.84218(18) 0.2676(2) 0.08121(18) 0.0777(16) Uani 1 1 d .
C21 C 0.84318(18) 0.2178(3) 0.10110(19) 0.0777(16) Uani 1 1 d .
H21 H 0.856 0.1861 0.0915 0.093 Uiso 1 1 calc R
N22 N 0.82706(14) 0.2119(2) 0.13305(16) 0.0793(14) Uani 1 1 d .
C23 C 0.80910(17) 0.2574(2) 0.14699(17) 0.0722(15) Uani 1 1 d .
C24 C 0.80676(17) 0.3090(2) 0.12899(18) 0.0735(15) Uani 1 1 d .
H24 H 0.7937 0.3402 0.139 0.088 Uiso 1 1 calc R
C25 C 0.82413(18) 0.3135(3) 0.09597(19) 0.0781(16) Uani 1 1 d .
H25 H 0.8236 0.3485 0.0834 0.094 Uiso 1 1 calc R
C26 C 0.78991(18) 0.2454(2) 0.18138(19) 0.0779(17) Uani 1 1 d .
N27 N 0.79424(15) 0.1922(2) 0.19334(16) 0.0824(14) Uani 1 1 d .
C28 C 0.7767(2) 0.1751(3) 0.2221(2) 0.0871(18) Uani 1 1 d .
H28 H 0.7805 0.1372 0.2301 0.105 Uiso 1 1 calc R
C29 C 0.7529(2) 0.2101(4) 0.2413(2) 0.099(2) Uani 1 1 d .
C30 C 0.7504(2) 0.2669(3) 0.2299(2) 0.096(2) Uani 1 1 d .
H30 H 0.7359 0.2932 0.2431 0.115 Uiso 1 1 calc R
C31 C 0.76866(19) 0.2842(3) 0.19982(18) 0.0823(17) Uani 1 1 d .
H31 H 0.7668 0.3223 0.1918 0.099 Uiso 1 1 calc R
C32 C 0.7330(3) 0.1882(4) 0.2739(2) 0.116(3) Uani 1 1 d .
H32A H 0.7459 0.2051 0.2965 0.139 Uiso 1 1 calc R
H32B H 0.7369 0.1468 0.2755 0.139 Uiso 1 1 calc R
C33 C 0.6887(2) 0.2007(4) 0.2726(2) 0.109(2) Uani 1 1 d .
H33A H 0.6782 0.184 0.2947 0.131 Uiso 1 1 calc R
H33B H 0.6852 0.2421 0.274 0.131 Uiso 1 1 calc R
C34 C 0.6656(2) 0.1804(4) 0.2408(2) 0.099(2) Uani 1 1 d .
C35 C 0.6412(2) 0.2171(3) 0.2187(2) 0.0911(19) Uani 1 1 d .
H35 H 0.6408 0.2555 0.226 0.109 Uiso 1 1 calc R
N36 N 0.61831(17) 0.2031(2) 0.18844(17) 0.0904(15) Uani 1 1 d .
C37 C 0.6181(2) 0.1476(3) 0.1783(2) 0.097(2) Uani 1 1 d .
C38 C 0.6400(3) 0.1082(4) 0.1991(3) 0.113(2) Uani 1 1 d .
H38 H 0.6383 0.0695 0.1924 0.136 Uiso 1 1 calc R
C39 C 0.6642(3) 0.1239(4) 0.2293(3) 0.113(3) Uani 1 1 d .
H39 H 0.68 0.0965 0.2424 0.136 Uiso 1 1 calc R
C40 C 0.5929(3) 0.1374(4) 0.1467(3) 0.114(3) Uani 1 1 d .
H40 H 0.5877 0.1001 0.1383 0.137 Uiso 1 1 calc R
N41 N 0.57705(19) 0.1802(3) 0.12957(18) 0.1012(17) Uani 1 1 d .
C42 C 0.5518(3) 0.1708(4) 0.0942(3) 0.126(3) Uani 1 1 d .
H42A H 0.5616 0.1963 0.0754 0.151 Uiso 1 1 calc R
H42B H 0.5563 0.1317 0.086 0.151 Uiso 1 1 calc R
C43 C 0.5113(3) 0.1788(6) 0.0943(3) 0.219(4) Uani 1 1 d G
C45 C 0.4869(4) 0.1499(5) 0.1167(3) 0.219(4) Uani 1 1 d G
C44 C 0.4471(3) 0.1633(6) 0.1159(3) 0.219(4) Uani 1 1 d GD
H44 H 0.4304 0.1436 0.1312 0.263 Uiso 1 1 calc R
C46 C 0.4316(3) 0.2057(6) 0.0927(4) 0.219(4) Uani 1 1 d GD
C47 C 0.4560(3) 0.2346(5) 0.0703(3) 0.243(9) Uani 1 1 d GD
H47 H 0.4455 0.2635 0.0545 0.291 Uiso 1 1 calc R
C48 C 0.4959(3) 0.2211(6) 0.0711(3) 0.211(7) Uani 1 1 d G
H48 H 0.5125 0.2409 0.0558 0.253 Uiso 1 1 calc R
O44 O 0.5034(3) 0.1115(6) 0.1374(4) 0.247(6) Uani 1 1 d .
C44A C 0.4802(9) 0.071(2) 0.1598(10) 0.47(2) Uani 1 1 d .
H44A H 0.4982 0.0431 0.1716 0.707 Uiso 1 1 calc R
H44B H 0.4603 0.0518 0.1435 0.707 Uiso 1 1 calc R
H44C H 0.4673 0.0922 0.1785 0.707 Uiso 1 1 calc R
O49 O 0.3973(5) 0.2132(8) 0.0909(5) 0.322(10) Uani 1 1 d D
C50 C 0.3764(7) 0.2615(12) 0.0729(9) 0.47(2) Uani 1 1 d D
H50X H 0.348 0.2571 0.0746 0.707 Uiso 1 1 calc R
H50Z H 0.3821 0.263 0.047 0.707 Uiso 1 1 calc R
H50Q H 0.3853 0.2966 0.0851 0.707 Uiso 1 1 calc R
C51 C 0.6184(6) 0.2600(11) 0.3636(6) 0.305(10) Uani 1 1 d D
H51A H 0.6244 0.278 0.3876 0.457 Uiso 1 1 calc R
H51B H 0.6382 0.2712 0.3469 0.457 Uiso 1 1 calc R
H51C H 0.6188 0.2189 0.3666 0.457 Uiso 1 1 calc R
O52 O 0.5779(5) 0.2783(9) 0.3479(5) 0.338(12) Uani 1 1 d D
C53 C 0.5695(6) 0.2543(10) 0.3128(5) 0.195(5) Uani 1 1 d D
C54 C 0.5405(6) 0.2924(7) 0.2959(5) 0.200(7) Uani 1 1 d .
H54 H 0.5306 0.3247 0.3076 0.24 Uiso 1 1 calc R
C55 C 0.5280(4) 0.2745(7) 0.2581(4) 0.156(5) Uani 1 1 d .
O55 O 0.5018(3) 0.3053(4) 0.2388(3) 0.160(3) Uani 1 1 d .
C55B C 0.4818(8) 0.3463(12) 0.2577(8) 0.305(10) Uani 1 1 d .
H55A H 0.4631 0.3662 0.2405 0.457 Uiso 1 1 calc R
H55B H 0.5008 0.3733 0.2691 0.457 Uiso 1 1 calc R
H55C H 0.4674 0.3281 0.2767 0.457 Uiso 1 1 calc R
C56 C 0.5407(3) 0.2296(5) 0.2415(4) 0.131(3) Uani 1 1 d .
C57 C 0.5671(3) 0.1942(6) 0.2631(3) 0.137(4) Uani 1 1 d .
H57 H 0.575 0.1591 0.2536 0.165 Uiso 1 1 calc R
C58 C 0.5812(6) 0.2111(8) 0.2982(4) 0.195(5) Uani 1 1 d .
H58 H 0.6005 0.1885 0.3114 0.234 Uiso 1 1 calc R
C59 C 0.5260(3) 0.2144(4) 0.2033(3) 0.120(3) Uani 1 1 d .
H59A H 0.4968 0.2138 0.202 0.144 Uiso 1 1 calc R
H59B H 0.5349 0.1756 0.1983 0.144 Uiso 1 1 calc R
N60 N 0.53831(18) 0.2521(3) 0.17306(18) 0.0984(17) Uani 1 1 d .
C61 C 0.5119(2) 0.2834(4) 0.1565(3) 0.106(2) Uani 1 1 d .
H61 H 0.4862 0.2865 0.1648 0.127 Uiso 1 1 calc R
C62 C 0.5232(2) 0.3141(3) 0.1245(2) 0.096(2) Uani 1 1 d .
N63 N 0.56015(14) 0.3005(2) 0.11566(17) 0.0853(15) Uani 1 1 d .
C64 C 0.57333(18) 0.3237(3) 0.08486(19) 0.0780(16) Uani 1 1 d .
H64 H 0.5989 0.3141 0.0782 0.094 Uiso 1 1 calc R
C65 C 0.55051(17) 0.3612(3) 0.0627(2) 0.0818(17) Uani 1 1 d .
C66 C 0.5133(2) 0.3760(3) 0.0729(2) 0.092(2) Uani 1 1 d .
H66 H 0.4973 0.4023 0.0589 0.11 Uiso 1 1 calc R
C67 C 0.5003(2) 0.3516(3) 0.1038(3) 0.103(2) Uani 1 1 d .
H67 H 0.4749 0.3609 0.111 0.123 Uiso 1 1 calc R
C68 C 0.56520(18) 0.3840(3) 0.02847(19) 0.0835(17) Uani 1 1 d .
H68A H 0.5505 0.4191 0.0218 0.1 Uiso 1 1 calc R
H68B H 0.5592 0.3565 0.0085 0.1 Uiso 1 1 calc R
C69 C 0.60999(18) 0.3974(3) 0.03046(18) 0.0807(16) Uani 1 1 d .
H69A H 0.6248 0.3615 0.0336 0.097 Uiso 1 1 calc R
H69B H 0.6163 0.414 0.0068 0.097 Uiso 1 1 calc R
C70 C 0.62427(17) 0.4374(2) 0.06121(16) 0.0724(14) Uani 1 1 d .
C71 C 0.60417(16) 0.4862(2) 0.06809(18) 0.0742(15) Uani 1 1 d .
H71 H 0.5805 0.4937 0.0534 0.089 Uiso 1 1 calc R
N72 N 0.61582(13) 0.5241(2) 0.09439(14) 0.0715(12) Uani 1 1 d .
C73 C 0.64982(16) 0.5126(2) 0.11569(16) 0.0694(14) Uani 1 1 d .
C74 C 0.67100(16) 0.4637(2) 0.11069(17) 0.0723(14) Uani 1 1 d .
H74 H 0.6943 0.4561 0.1259 0.087 Uiso 1 1 calc R
C75 C 0.65797(16) 0.4256(2) 0.08331(16) 0.0711(14) Uani 1 1 d .
H75 H 0.6722 0.3918 0.0799 0.085 Uiso 1 1 calc R
C76 C 0.66235(16) 0.5586(3) 0.14115(17) 0.0723(14) Uani 1 1 d .
N77 N 0.63823(14) 0.6037(2) 0.13859(15) 0.0793(13) Uani 1 1 d .
C78 C 0.64821(18) 0.6499(3) 0.1588(2) 0.0848(17) Uani 1 1 d .
H78 H 0.632 0.6825 0.1561 0.102 Uiso 1 1 calc R
C79 C 0.68169(17) 0.6515(3) 0.18360(18) 0.0818(17) Uani 1 1 d .
C80 C 0.70579(18) 0.6040(3) 0.18648(18) 0.0832(17) Uani 1 1 d .
H80 H 0.7287 0.6035 0.2031 0.1 Uiso 1 1 calc R
C81 C 0.69591(17) 0.5569(3) 0.16465(17) 0.0773(15) Uani 1 1 d .
H81 H 0.7121 0.5243 0.166 0.093 Uiso 1 1 calc R
C82 C 0.6906(2) 0.7042(3) 0.2059(2) 0.0891(19) Uani 1 1 d .
H82A H 0.69 0.6948 0.2322 0.107 Uiso 1 1 calc R
H82B H 0.6695 0.7321 0.1997 0.107 Uiso 1 1 calc R
C83 C 0.7302(2) 0.7311(3) 0.1998(2) 0.093(2) Uani 1 1 d .
H83A H 0.7325 0.7668 0.2139 0.112 Uiso 1 1 calc R
H83B H 0.7514 0.7056 0.2098 0.112 Uiso 1 1 calc R
C84 C 0.7366(2) 0.7437(3) 0.1605(2) 0.0864(18) Uani 1 1 d .
C85 C 0.76980(17) 0.7213(2) 0.14523(19) 0.0743(15) Uani 1 1 d .
H85 H 0.7871 0.6981 0.1603 0.089 Uiso 1 1 calc R
N86 N 0.77865(14) 0.73079(19) 0.11043(15) 0.0734(12) Uani 1 1 d .
C87 C 0.75407(18) 0.7625(3) 0.0881(2) 0.0803(17) Uani 1 1 d .
C88 C 0.71976(19) 0.7866(3) 0.1011(2) 0.0891(18) Uani 1 1 d .
H88 H 0.7027 0.8093 0.0854 0.107 Uiso 1 1 calc R
C89 C 0.7115(2) 0.7768(3) 0.1368(2) 0.096(2) Uani 1 1 d .
H89 H 0.6883 0.7926 0.1456 0.115 Uiso 1 1 calc R
C90 C 0.7665(2) 0.7705(3) 0.0523(2) 0.0833(17) Uani 1 1 d .
H90 H 0.7525 0.7945 0.035 0.1 Uiso 1 1 calc R
N91 N 0.79799(16) 0.7433(2) 0.04427(15) 0.0787(13) Uani 1 1 d .
C92 C 0.8139(2) 0.7492(3) 0.0083(2) 0.0894(18) Uani 1 1 d .
H92A H 0.8143 0.7116 -0.0034 0.107 Uiso 1 1 calc R
H92B H 0.8415 0.7625 0.012 0.107 Uiso 1 1 calc R
C93 C 0.7912(4) 0.7896(5) -0.0180(3) 0.230(4) Uani 1 1 d G
C94 C 0.7612(4) 0.7679(4) -0.0419(3) 0.230(4) Uani 1 1 d G
C95 C 0.7416(4) 0.8028(5) -0.0678(3) 0.230(4) Uani 1 1 d GD
H95 H 0.721 0.788 -0.0841 0.277 Uiso 1 1 calc R
C96 C 0.7520(4) 0.8593(5) -0.0699(3) 0.230(4) Uani 1 1 d GD
C97 C 0.7820(4) 0.8810(4) -0.0460(3) 0.230(4) Uani 1 1 d GD
H97 H 0.7892 0.9196 -0.0475 0.277 Uiso 1 1 calc R
C98 C 0.8017(4) 0.8461(5) -0.0201(3) 0.230(4) Uani 1 1 d G
H98 H 0.8222 0.8609 -0.0038 0.277 Uiso 1 1 calc R
O94 O 0.7521(10) 0.7171(12) -0.0427(7) 0.47(2) Uani 1 1 d .
O98 O 0.7307(7) 0.8949(7) -0.0944(6) 0.61(3) Uani 1 1 d D
C100 C 0.7742(10) 1.0105(10) 0.0318(7) 0.327(19) Uani 1 1 d .
H10A H 0.7569 1.043 0.0268 0.491 Uiso 1 1 calc R
H10B H 0.769 0.9821 0.0126 0.491 Uiso 1 1 calc R
H10C H 0.8018 1.0226 0.0323 0.491 Uiso 1 1 calc R
C103 C 0.7922(3) 0.9415(3) 0.0774(3) 0.188(6) Uani 1 1 d G
O102 O 0.7661(4) 0.9845(5) 0.0698(5) 0.247(7) Uani 1 1 d .
C104 C 0.78389(19) 0.9182(3) 0.1108(3) 0.188(6) Uani 1 1 d G
H104 H 0.7637 0.9339 0.1242 0.226 Uiso 1 1 calc R
C105 C 0.8052(2) 0.8718(3) 0.1247(2) 0.157(5) Uani 1 1 d G
C106 C 0.83472(17) 0.8488(2) 0.1051(2) 0.137(4) Uani 1 1 d G
C107 C 0.8430(2) 0.8722(3) 0.0716(2) 0.239(11) Uani 1 1 d G
C108 C 0.8217(3) 0.9185(3) 0.0578(2) 0.182(6) Uani 1 1 d G
H108 H 0.8274 0.9345 0.0349 0.218 Uiso 1 1 calc R
O305 O 0.8023(3) 0.8494(4) 0.1670(6) 0.292(10) Uani 1 1 d .
C305 C 0.7797(7) 0.8681(14) 0.2002(16) 0.66(6) Uani 1 1 d .
H30A H 0.7871 0.8438 0.2213 0.995 Uiso 1 1 calc R
H30B H 0.7513 0.8651 0.1938 0.995 Uiso 1 1 calc R
H30C H 0.7864 0.9073 0.2064 0.995 Uiso 1 1 calc R
C109 C 0.8587(2) 0.8002(3) 0.1212(3) 0.121(3) Uani 1 1 d .
H10D H 0.8858 0.8139 0.1281 0.146 Uiso 1 1 calc R
H10E H 0.8473 0.7881 0.144 0.146 Uiso 1 1 calc R
N110 N 0.86145(16) 0.7505(2) 0.09715(16) 0.0833(14) Uani 1 1 d .
C111 C 0.8950(2) 0.7397(3) 0.0843(2) 0.0889(18) Uani 1 1 d .
H111 H 0.9169 0.7641 0.089 0.107 Uiso 1 1 calc R
C112 C 0.89770(19) 0.6893(3) 0.06277(19) 0.0832(17) Uani 1 1 d .
N113 N 0.86278(14) 0.6621(2) 0.05690(15) 0.0761(13) Uani 1 1 d .
C114 C 0.86173(17) 0.6145(3) 0.03701(17) 0.0748(15) Uani 1 1 d .
H114 H 0.8371 0.5959 0.0325 0.09 Uiso 1 1 calc R
C115 C 0.89555(18) 0.5905(3) 0.02224(16) 0.0744(15) Uani 1 1 d .
C116 C 0.93078(19) 0.6178(3) 0.02985(19) 0.0847(17) Uani 1 1 d .
H116 H 0.9542 0.6026 0.0213 0.102 Uiso 1 1 calc R
C117 C 0.9324(2) 0.6685(3) 0.05033(19) 0.0892(18) Uani 1 1 d .
H117 H 0.9567 0.6878 0.0554 0.107 Uiso 1 1 calc R
C118 C 0.89149(18) 0.5377(3) -0.00046(17) 0.0784(16) Uani 1 1 d .
H11A H 0.9178 0.5197 -0.0003 0.094 Uiso 1 1 calc R
H11B H 0.8836 0.5486 -0.0261 0.094 Uiso 1 1 calc R
C119 C 0.86252(17) 0.4942(3) 0.01123(16) 0.0733(15) Uani 1 1 d .
H11C H 0.8355 0.5098 0.0072 0.088 Uiso 1 1 calc R
H11D H 0.864 0.4606 -0.0047 0.088 Uiso 1 1 calc R
C120 C 0.86909(16) 0.4756(2) 0.05097(16) 0.0699(14) Uani 1 1 d .
C121 C 0.90645(17) 0.4626(2) 0.06661(17) 0.0727(14) Uani 1 1 d .
H121 H 0.9282 0.4675 0.0521 0.087 Uiso 1 1 calc R
C123 C 0.88257(16) 0.4357(2) 0.12201(16) 0.0670(13) Uani 1 1 d .
N122 N 0.91356(13) 0.44332(19) 0.10137(13) 0.0684(11) Uani 1 1 d .
C124 C 0.84401(16) 0.4489(2) 0.10851(16) 0.0692(14) Uani 1 1 d .
H124 H 0.8227 0.4448 0.1237 0.083 Uiso 1 1 calc R
C125 C 0.83739(17) 0.4680(2) 0.07310(17) 0.0713(14) Uani 1 1 d .
H125 H 0.8113 0.4761 0.0635 0.086 Uiso 1 1 calc R
C126 C 0.89255(16) 0.4090(2) 0.15739(17) 0.0701(14) Uani 1 1 d .
N127 N 0.93148(13) 0.3961(2) 0.16370(14) 0.0710(12) Uani 1 1 d .
C128 C 0.94304(17) 0.3692(3) 0.19472(16) 0.0730(15) Uani 1 1 d .
H128 H 0.9698 0.3579 0.1981 0.088 Uiso 1 1 calc R
C129 C 0.91935(18) 0.3572(3) 0.22158(17) 0.0792(16) Uani 1 1 d .
C130 C 0.87982(19) 0.3729(3) 0.21605(18) 0.0833(17) Uani 1 1 d .
H130 H 0.8624 0.3662 0.2346 0.1 Uiso 1 1 calc R
C131 C 0.86612(17) 0.3983(3) 0.18360(17) 0.0742(15) Uani 1 1 d .
H131 H 0.8391 0.4082 0.1793 0.089 Uiso 1 1 calc R
C132 C 0.93604(19) 0.3282(3) 0.25682(18) 0.0872(18) Uani 1 1 d .
H13A H 0.9323 0.3534 0.2779 0.105 Uiso 1 1 calc R
H13B H 0.9647 0.3227 0.2555 0.105 Uiso 1 1 calc R
C133 C 0.9170(2) 0.2708(3) 0.2639(2) 0.098(2) Uani 1 1 d .
H13C H 0.9311 0.2531 0.2856 0.118 Uiso 1 1 calc R
H13D H 0.8893 0.277 0.2696 0.118 Uiso 1 1 calc R
C134 C 0.9175(2) 0.2313(3) 0.2320(2) 0.099(2) Uani 1 1 d .
C135 C 0.8811(2) 0.2098(3) 0.2173(2) 0.0847(18) Uani 1 1 d .
H135 H 0.8578 0.2215 0.2279 0.102 Uiso 1 1 calc R
N136 N 0.87767(17) 0.1733(2) 0.18881(18) 0.0905(16) Uani 1 1 d .
C137 C 0.9102(2) 0.1577(3) 0.1732(2) 0.100(2) Uani 1 1 d .
C138 C 0.9478(2) 0.1777(4) 0.1859(3) 0.110(3) Uani 1 1 d .
H138 H 0.9707 0.166 0.1746 0.132 Uiso 1 1 calc R
C139 C 0.9508(2) 0.2142(3) 0.2151(3) 0.103(2) Uani 1 1 d .
H139 H 0.976 0.2281 0.2239 0.124 Uiso 1 1 calc R
C140 C 0.9019(3) 0.1183(3) 0.1423(3) 0.109(2) Uani 1 1 d .
H140 H 0.9221 0.1034 0.1286 0.131 Uiso 1 1 calc R
N141 N 0.86580(18) 0.1058(2) 0.13527(19) 0.0965(17) Uani 1 1 d .
C142 C 0.8528(3) 0.0638(4) 0.1068(3) 0.117(3) Uani 1 1 d .
H14A H 0.8335 0.0817 0.0888 0.14 Uiso 1 1 calc R
H14B H 0.8393 0.0324 0.1185 0.14 Uiso 1 1 calc R
C143 C 0.8863(3) 0.0400(4) 0.0865(3) 0.158(4) Uani 1 1 d G
C144 C 0.9075(3) -0.0056(4) 0.1016(3) 0.171(6) Uani 1 1 d G
C145 C 0.9379(3) -0.0288(4) 0.0832(4) 0.280(7) Uani 1 1 d G
H145 H 0.9525 -0.06 0.0936 0.336 Uiso 1 1 calc R
C146 C 0.9471(4) -0.0065(6) 0.0498(4) 0.280(7) Uani 1 1 d GD
C147 C 0.9259(4) 0.0390(6) 0.0347(3) 0.280(7) Uani 1 1 d G
H147 H 0.9321 0.0543 0.0118 0.336 Uiso 1 1 calc R
C148 C 0.8954(4) 0.0623(4) 0.0530(3) 0.280(7) Uani 1 1 d G
H148 H 0.8809 0.0934 0.0427 0.336 Uiso 1 1 calc R
O149 O 0.9781(7) -0.0317(9) 0.0306(7) 0.54(3) Uani 1 1 d D
O344 O 0.8980(3) -0.0218(3) 0.1316(3) 0.168(4) Uani 1 1 d .
C344 C 0.9191(9) -0.0730(9) 0.1453(10) 0.354(14) Uani 1 1 d .
H34A H 0.9096 -0.0841 0.1689 0.531 Uiso 1 1 calc R
H34B H 0.9474 -0.0651 0.1484 0.531 Uiso 1 1 calc R
H34C H 0.9143 -0.1036 0.1275 0.531 Uiso 1 1 calc R
C150 C 0.9995(7) -0.0744(9) 0.0558(9) 0.354(14) Uani 1 1 d D
H15A H 1.017 -0.0972 0.0417 0.531 Uiso 1 1 calc R
H15B H 0.9802 -0.0991 0.0664 0.531 Uiso 1 1 calc R
H15C H 1.015 -0.0547 0.0755 0.531 Uiso 1 1 calc R
C151 C 0.8463(3) -0.1685(5) 0.3162(3) 0.137(3) Uani 1 1 d .
H15D H 0.8412 -0.1922 0.3373 0.206 Uiso 1 1 calc R
H15E H 0.8745 -0.1695 0.3124 0.206 Uiso 1 1 calc R
H15F H 0.8312 -0.1827 0.2942 0.206 Uiso 1 1 calc R
C153 C 0.8406(3) -0.0733(4) 0.2965(3) 0.108(2) Uani 1 1 d .
O155 O 0.8236(3) 0.0775(4) 0.2807(3) 0.189(4) Uani 1 1 d .
C15A C 0.8094(7) 0.0958(6) 0.3166(4) 0.230(9) Uani 1 1 d .
H15X H 0.8019 0.1357 0.3152 0.345 Uiso 1 1 calc R
H15Z H 0.8305 0.0906 0.3361 0.345 Uiso 1 1 calc R
H15I H 0.7864 0.0732 0.3221 0.345 Uiso 1 1 calc R
O152 O 0.8347(2) -0.1118(3) 0.32315(17) 0.1234(18) Uani 1 1 d .
C154 C 0.8281(4) -0.0191(5) 0.3045(3) 0.146(4) Uani 1 1 d .
H154 H 0.8163 -0.0107 0.3266 0.176 Uiso 1 1 calc R
C155 C 0.8337(4) 0.0223(4) 0.2783(3) 0.133(3) Uani 1 1 d .
C156 C 0.8511(3) 0.0126(4) 0.2469(3) 0.111(3) Uani 1 1 d .
C157 C 0.8640(2) -0.0405(4) 0.2408(3) 0.112(3) Uani 1 1 d .
H157 H 0.8772 -0.0478 0.2193 0.134 Uiso 1 1 calc R
C158 C 0.8584(3) -0.0853(4) 0.2655(3) 0.112(3) Uani 1 1 d .
H158 H 0.8668 -0.1225 0.2605 0.134 Uiso 1 1 calc R
C159 C 0.8593(3) 0.0614(4) 0.2231(3) 0.135(4) Uani 1 1 d .
H15G H 0.8826 0.0523 0.2096 0.162 Uiso 1 1 calc R
H15H H 0.8662 0.0942 0.239 0.162 Uiso 1 1 calc R
N160 N 0.82628(19) 0.0786(2) 0.19549(18) 0.103(2) Uani 1 1 d .
C161 C 0.7941(2) 0.0490(3) 0.1897(2) 0.101(2) Uani 1 1 d .
H161 H 0.7894 0.0166 0.204 0.122 Uiso 1 1 calc R
C162 C 0.7668(2) 0.0668(3) 0.1614(2) 0.092(2) Uani 1 1 d .
N163 N 0.78035(17) 0.1106(2) 0.14124(17) 0.0918(16) Uani 1 1 d .
C164 C 0.7575(2) 0.1294(3) 0.1117(2) 0.0885(18) Uani 1 1 d .
H164 H 0.7676 0.1584 0.0971 0.106 Uiso 1 1 calc R
C165 C 0.72013(19) 0.1084(3) 0.1017(2) 0.0861(18) Uani 1 1 d .
C166 C 0.7064(2) 0.0662(3) 0.1228(2) 0.100(2) Uani 1 1 d .
H166 H 0.6808 0.0513 0.117 0.12 Uiso 1 1 calc R
C167 C 0.7294(2) 0.0445(3) 0.1528(2) 0.097(2) Uani 1 1 d .
H167 H 0.7196 0.015 0.1672 0.117 Uiso 1 1 calc R
C168 C 0.6970(2) 0.1290(3) 0.0678(2) 0.101(2) Uani 1 1 d .
H16A H 0.6688 0.1203 0.0702 0.121 Uiso 1 1 calc R
H16B H 0.7053 0.1073 0.0466 0.121 Uiso 1 1 calc R
C169 C 0.7006(2) 0.1928(3) 0.05907(19) 0.094(2) Uani 1 1 d .
H16C H 0.7282 0.2009 0.0542 0.113 Uiso 1 1 calc R
H16D H 0.6839 0.2011 0.0363 0.113 Uiso 1 1 calc R
C170 C 0.68904(19) 0.2313(3) 0.08840(18) 0.0820(17) Uani 1 1 d .
C171 C 0.65254(19) 0.2262(3) 0.10283(18) 0.0802(16) Uani 1 1 d .
H171 H 0.6356 0.1969 0.0934 0.096 Uiso 1 1 calc R
N172 N 0.63952(14) 0.2594(2) 0.12896(15) 0.0784(13) Uani 1 1 d .
C173 C 0.66337(17) 0.3028(2) 0.14191(17) 0.0752(16) Uani 1 1 d .
C174 C 0.70000(17) 0.3111(3) 0.12871(17) 0.0733(15) Uani 1 1 d .
H174 H 0.7165 0.3408 0.1381 0.088 Uiso 1 1 calc R
C175 C 0.71228(19) 0.2761(3) 0.10196(18) 0.0819(17) Uani 1 1 d .
H175 H 0.7371 0.2826 0.0925 0.098 Uiso 1 1 calc R
C176 C 0.64663(16) 0.3368(2) 0.16981(17) 0.0707(14) Uani 1 1 d .
N177 N 0.60924(14) 0.3205(2) 0.17698(15) 0.0768(13) Uani 1 1 d .
C178 C 0.59121(19) 0.3518(3) 0.20167(19) 0.0822(17) Uani 1 1 d .
H178 H 0.565 0.3419 0.2062 0.099 Uiso 1 1 calc R
C179 C 0.60776(19) 0.3964(3) 0.22059(18) 0.0824(16) Uani 1 1 d .
C180 C 0.64578(19) 0.4124(3) 0.2135(2) 0.0850(17) Uani 1 1 d .
H180 H 0.6585 0.4432 0.2263 0.102 Uiso 1 1 calc R
C181 C 0.66468(18) 0.3825(3) 0.18752(18) 0.0780(16) Uani 1 1 d .
H181 H 0.6904 0.3934 0.1818 0.094 Uiso 1 1 calc R
C182 C 0.5855(2) 0.4288(3) 0.2487(2) 0.098(2) Uani 1 1 d .
H18X H 0.5597 0.4102 0.2507 0.118 Uiso 1 1 calc R
H18Z H 0.6006 0.4256 0.2729 0.118 Uiso 1 1 calc R
C183 C 0.5783(2) 0.4906(4) 0.2406(2) 0.101(2) Uani 1 1 d .
H18C H 0.6036 0.5112 0.2442 0.121 Uiso 1 1 calc R
H18D H 0.5604 0.5059 0.2584 0.121 Uiso 1 1 calc R
C184 C 0.56029(19) 0.5016(3) 0.2020(2) 0.0882(18) Uani 1 1 d .
C185 C 0.57841(19) 0.5370(3) 0.1791(2) 0.0869(19) Uani 1 1 d .
H185 H 0.6028 0.5533 0.188 0.104 Uiso 1 1 calc R
N186 N 0.56413(14) 0.5506(2) 0.14488(16) 0.0839(14) Uani 1 1 d .
C187 C 0.52993(18) 0.5256(3) 0.1317(2) 0.0869(18) Uani 1 1 d .
C188 C 0.5096(2) 0.4879(4) 0.1536(3) 0.105(2) Uani 1 1 d .
H188 H 0.4856 0.4712 0.1443 0.126 Uiso 1 1 calc R
C189 C 0.5248(2) 0.4758(4) 0.1880(3) 0.109(2) Uani 1 1 d .
H189 H 0.5117 0.45 0.2028 0.13 Uiso 1 1 calc R
C190 C 0.5174(2) 0.5420(3) 0.0942(2) 0.091(2) Uani 1 1 d .
H190 H 0.4933 0.5289 0.0824 0.109 Uiso 1 1 calc R
N191 N 0.54025(16) 0.5746(2) 0.07778(18) 0.0894(16) Uani 1 1 d .
C192 C 0.5272(2) 0.5929(3) 0.0400(2) 0.099(2) Uani 1 1 d .
H19X H 0.5487 0.5863 0.0237 0.119 Uiso 1 1 calc R
H19Z H 0.5042 0.5699 0.0308 0.119 Uiso 1 1 calc R
C193 C 0.5161(3) 0.6532(4) 0.0386(3) 0.120(3) Uani 1 1 d .
C194 C 0.4842(3) 0.6728(5) 0.0573(4) 0.143(5) Uani 1 1 d .
O294 O 0.4655(2) 0.6352(4) 0.0750(2) 0.146(3) Uani 1 1 d .
C294 C 0.4304(3) 0.6501(6) 0.0948(5) 0.192(6) Uani 1 1 d .
H19Q H 0.4208 0.6164 0.1069 0.288 Uiso 1 1 calc R
H19P H 0.4096 0.6646 0.0773 0.288 Uiso 1 1 calc R
H19C H 0.4375 0.679 0.1133 0.288 Uiso 1 1 calc R
C195 C 0.4741(4) 0.7303(6) 0.0559(5) 0.182(6) Uani 1 1 d .
H195 H 0.4531 0.7446 0.069 0.219 Uiso 1 1 calc R
C196 C 0.4956(7) 0.7656(6) 0.0347(7) 0.234(10) Uani 1 1 d D
C197 C 0.5258(6) 0.7493(7) 0.0140(7) 0.234(10) Uani 1 1 d .
H197 H 0.5392 0.7751 -0.0006 0.281 Uiso 1 1 calc R
C198 C 0.5355(4) 0.6896(4) 0.0162(4) 0.150(4) Uani 1 1 d .
H198 H 0.5555 0.6751 0.0021 0.18 Uiso 1 1 calc R
O199 O 0.4830(6) 0.8235(5) 0.0383(6) 0.340(12) Uani 1 1 d D
C200 C 0.5005(13) 0.844(2) 0.0035(12) 0.80(9) Uani 1 1 d D
H20F H 0.4956 0.8842 0.0003 1.197 Uiso 1 1 calc R
H20G H 0.4882 0.8232 -0.0177 1.197 Uiso 1 1 calc R
H20H H 0.529 0.8367 0.0054 1.197 Uiso 1 1 calc R
C201 C 0.6025(6) 0.7239(11) 0.3107(5) 0.274(12) Uani 1 1 d .
H20A H 0.6058 0.7177 0.3373 0.411 Uiso 1 1 calc R
H20B H 0.591 0.7613 0.3057 0.411 Uiso 1 1 calc R
H20C H 0.6282 0.7217 0.3004 0.411 Uiso 1 1 calc R
O202 O 0.5760(2) 0.6804(5) 0.2936(3) 0.205(5) Uani 1 1 d .
C203 C 0.5675(3) 0.6823(8) 0.2563(4) 0.157(5) Uani 1 1 d .
C204 C 0.5842(3) 0.7206(7) 0.2351(5) 0.157(5) Uani 1 1 d .
H204 H 0.6033 0.7468 0.2451 0.188 Uiso 1 1 calc R
C205 C 0.5725(3) 0.7197(6) 0.1990(5) 0.142(4) Uani 1 1 d .
O505 O 0.5862(3) 0.7601(5) 0.1749(4) 0.212(5) Uani 1 1 d .
C505 C 0.6073(5) 0.8136(6) 0.1894(7) 0.259(11) Uani 1 1 d .
H50A H 0.6147 0.8366 0.1686 0.389 Uiso 1 1 calc R
H50B H 0.6311 0.8032 0.2047 0.389 Uiso 1 1 calc R
H50C H 0.5897 0.8353 0.204 0.389 Uiso 1 1 calc R
C206 C 0.5479(3) 0.6828(5) 0.1814(3) 0.125(3) Uani 1 1 d .
C207 C 0.5308(3) 0.6424(6) 0.2055(5) 0.159(5) Uani 1 1 d .
H207 H 0.5122 0.6153 0.1958 0.191 Uiso 1 1 calc R
C208 C 0.5418(3) 0.6436(6) 0.2427(3) 0.154(5) Uani 1 1 d .
H208 H 0.5311 0.617 0.2586 0.185 Uiso 1 1 calc R
C209 C 0.5348(2) 0.6811(4) 0.1419(3) 0.130(3) Uani 1 1 d .
H20D H 0.5225 0.7177 0.1348 0.156 Uiso 1 1 calc R
H20E H 0.5143 0.6516 0.1378 0.156 Uiso 1 1 calc R
N210 N 0.56802(18) 0.6691(3) 0.1171(2) 0.104(2) Uani 1 1 d .
C211 C 0.5825(3) 0.7096(4) 0.0980(3) 0.118(3) Uani 1 1 d .
H211 H 0.5747 0.7476 0.1012 0.141 Uiso 1 1 calc R
C212 C 0.6096(3) 0.6955(3) 0.0727(3) 0.103(2) Uani 1 1 d .
N213 N 0.61419(17) 0.6386(2) 0.06925(18) 0.0886(16) Uani 1 1 d .
C214 C 0.6376(2) 0.6203(3) 0.0445(2) 0.090(2) Uani 1 1 d .
H214 H 0.6407 0.5807 0.042 0.108 Uiso 1 1 calc R
C215 C 0.6583(2) 0.6560(3) 0.0216(2) 0.103(3) Uani 1 1 d .
C216 C 0.6534(3) 0.7149(4) 0.0267(3) 0.120(3) Uani 1 1 d .
H216 H 0.6667 0.7412 0.0125 0.143 Uiso 1 1 calc R
C217 C 0.6296(3) 0.7329(4) 0.0521(3) 0.118(3) Uani 1 1 d .
H217 H 0.6266 0.7722 0.0558 0.141 Uiso 1 1 calc R
C218 C 0.6832(2) 0.6338(4) -0.0077(2) 0.105(2) Uani 1 1 d .
H21A H 0.7027 0.663 -0.013 0.126 Uiso 1 1 calc R
H21B H 0.6659 0.6277 -0.0304 0.126 Uiso 1 1 calc R
C219 C 0.7052(2) 0.5787(3) 0.0019(2) 0.093(2) Uani 1 1 d .
H21C H 0.7209 0.5683 -0.0188 0.112 Uiso 1 1 calc R
H21D H 0.6857 0.5484 0.0047 0.112 Uiso 1 1 calc R
C220 C 0.73265(17) 0.5821(3) 0.03700(18) 0.0777(16) Uani 1 1 d .
C221 C 0.75830(16) 0.6268(3) 0.04272(17) 0.0725(14) Uani 1 1 d .
H221 H 0.758 0.6554 0.0245 0.087 Uiso 1 1 calc R
C223 C 0.78378(16) 0.5910(2) 0.09882(17) 0.0691(14) Uani 1 1 d .
N222 N 0.78372(13) 0.6325(2) 0.07244(14) 0.0719(12) Uani 1 1 d .
C224 C 0.75894(16) 0.5451(3) 0.09472(17) 0.0736(14) Uani 1 1 d .
H224 H 0.7587 0.5172 0.1134 0.088 Uiso 1 1 calc R
C225 C 0.73375(17) 0.5406(3) 0.06199(18) 0.0818(16) Uani 1 1 d .
H225 H 0.7177 0.5081 0.0578 0.098 Uiso 1 1 calc R
C226 C 0.81363(16) 0.5995(2) 0.12961(18) 0.0719(14) Uani 1 1 d .
N227 N 0.83638(13) 0.6454(2) 0.12617(14) 0.0727(12) Uani 1 1 d .
C228 C 0.86513(18) 0.6560(3) 0.15272(18) 0.0813(16) Uani 1 1 d .
H228 H 0.8813 0.6883 0.1504 0.098 Uiso 1 1 calc R
C229 C 0.87209(19) 0.6220(3) 0.18312(18) 0.0806(16) Uani 1 1 d .
C230 C 0.8485(2) 0.5761(3) 0.18653(19) 0.0830(17) Uani 1 1 d .
H230 H 0.8525 0.5526 0.2075 0.1 Uiso 1 1 calc R
C231 C 0.81846(18) 0.5635(3) 0.15952(17) 0.0777(15) Uani 1 1 d .
H231 H 0.802 0.5314 0.1616 0.093 Uiso 1 1 calc R
C232 C 0.9047(2) 0.6396(3) 0.2122(2) 0.095(2) Uani 1 1 d .
H23A H 0.8926 0.6494 0.2351 0.115 Uiso 1 1 calc R
H23B H 0.9179 0.6738 0.2036 0.115 Uiso 1 1 calc R
C233 C 0.9360(2) 0.5929(3) 0.22050(18) 0.0872(18) Uani 1 1 d .
H23C H 0.9568 0.6071 0.2386 0.105 Uiso 1 1 calc R
H23D H 0.9234 0.5599 0.2314 0.105 Uiso 1 1 calc R
C234 C 0.95431(18) 0.5751(3) 0.18615(19) 0.0836(18) Uani 1 1 d .
C235 C 0.95389(17) 0.5177(3) 0.17560(19) 0.0769(16) Uani 1 1 d .
H235 H 0.9419 0.4916 0.191 0.092 Uiso 1 1 calc R
C237 C 0.98677(18) 0.5361(3) 0.12381(19) 0.0808(16) Uani 1 1 d .
N236 N 0.96869(13) 0.4975(2) 0.14635(14) 0.0731(12) Uani 1 1 d .
C238 C 0.9896(2) 0.5931(3) 0.1328(2) 0.0900(19) Uani 1 1 d .
H238 H 1.0028 0.6184 0.1176 0.108 Uiso 1 1 calc R
C239 C 0.9734(2) 0.6126(3) 0.1636(2) 0.0886(18) Uani 1 1 d .
H239 H 0.9751 0.6515 0.1698 0.106 Uiso 1 1 calc R
C240 C 1.00160(18) 0.5100(3) 0.09328(19) 0.0803(17) Uani 1 1 d .
H240 H 1.0162 0.5311 0.0769 0.096 Uiso 1 1 calc R
N241 N 0.99509(13) 0.4564(2) 0.08770(14) 0.0753(12) Uani 1 1 d .
C242 C 1.01093(19) 0.4304(3) 0.05551(19) 0.0852(17) Uani 1 1 d .
H24A H 1.0194 0.4606 0.0391 0.102 Uiso 1 1 calc R
H24B H 0.9897 0.4088 0.0418 0.102 Uiso 1 1 calc R
C243 C 1.0455(2) 0.3913(3) 0.0649(2) 0.0918(19) Uani 1 1 d .
C244 C 1.0810(2) 0.4115(3) 0.0836(2) 0.0862(18) Uani 1 1 d .
C245 C 1.1116(2) 0.3754(4) 0.0918(2) 0.103(2) Uani 1 1 d .
H245 H 1.1354 0.3892 0.1038 0.124 Uiso 1 1 calc R
C246 C 1.1082(3) 0.3191(4) 0.0828(3) 0.110(3) Uani 1 1 d .
C247 C 1.0752(3) 0.2968(4) 0.0648(3) 0.109(2) Uani 1 1 d .
H247 H 1.0736 0.2581 0.0583 0.131 Uiso 1 1 calc R
C248 C 1.0433(3) 0.3348(3) 0.0562(2) 0.103(2) Uani 1 1 d .
H248 H 1.0197 0.3207 0.044 0.123 Uiso 1 1 calc R
O544 O 1.08163(12) 0.4675(2) 0.08970(13) 0.0920(12) Uani 1 1 d .
C544 C 1.1176(2) 0.4911(4) 0.1063(2) 0.107(2) Uani 1 1 d .
H54A H 1.1145 0.532 0.1091 0.16 Uiso 1 1 calc R
H54B H 1.1391 0.4835 0.0906 0.16 Uiso 1 1 calc R
H54C H 1.1237 0.474 0.1304 0.16 Uiso 1 1 calc R
O249 O 1.14164(19) 0.2874(3) 0.0918(2) 0.134(2) Uani 1 1 d .
C250 C 1.1395(4) 0.2276(5) 0.0840(4) 0.167(5) Uani 1 1 d .
H25A H 1.1649 0.21 0.0917 0.251 Uiso 1 1 calc R
H25B H 1.1335 0.2219 0.0576 0.251 Uiso 1 1 calc R
H25C H 1.1187 0.2105 0.0975 0.251 Uiso 1 1 calc R
N901 N 0.1608(6) 0.2665(13) 0.2851(7) 0.220(15) Uani 0.5 1 d PD
C902 C 0.1686(8) 0.2362(12) 0.2628(8) 0.220(15) Uani 0.5 1 d PD
C903 C 0.1865(6) 0.1968(12) 0.2365(7) 0.220(15) Uani 0.5 1 d PD
H90D H 0.2081 0.216 0.2253 0.329 Uiso 0.5 1 calc PR
H90E H 0.1664 0.1855 0.2172 0.329 Uiso 0.5 1 calc PR
H90F H 0.1968 0.1633 0.2497 0.329 Uiso 0.5 1 calc PR
N904 N -0.0734(6) 0.8155(10) 0.0135(6) 0.221(17) Uani 0.5 1 d PD
C905 C -0.0405(7) 0.8073(16) 0.0157(16) 0.56(9) Uani 0.5 1 d PD
C906 C 0.0025(5) 0.7977(8) 0.0148(8) 0.144(9) Uani 0.5 1 d PD
H90A H 0.012 0.8167 -0.0066 0.216 Uiso 0.5 1 calc PR
H90B H 0.0076 0.7572 0.0133 0.216 Uiso 0.5 1 calc PR
H90C H 0.0162 0.813 0.0373 0.216 Uiso 0.5 1 calc PR
N907 N 0.2160(11) -0.0426(13) 0.2382(6) 0.239(17) Uani 0.5 1 d PD
C908 C 0.2220(9) 0.0040(14) 0.2429(5) 0.23(2) Uani 0.5 1 d PD
C909 C 0.2212(6) 0.0660(15) 0.2498(6) 0.29(3) Uani 0.5 1 d PD
H90G H 0.2119 0.0731 0.2741 0.432 Uiso 0.5 1 calc PR
H90H H 0.2034 0.0841 0.231 0.432 Uiso 0.5 1 calc PR
H90I H 0.2479 0.0814 0.2488 0.432 Uiso 0.5 1 calc PR
N910 N 0.4321(5) 0.3832(9) 0.1676(5) 0.146(7) Uani 0.5 1 d PD
C911 C 0.4020(6) 0.3774(12) 0.1540(6) 0.204(18) Uani 0.5 1 d PD
C912 C 0.3641(10) 0.365(2) 0.1325(11) 0.29(3) Uani 0.5 1 d PD
H91A H 0.3464 0.3978 0.1337 0.429 Uiso 0.5 1 calc PR
H91B H 0.3517 0.3321 0.1428 0.429 Uiso 0.5 1 calc PR
H91C H 0.369 0.3578 0.1069 0.429 Uiso 0.5 1 calc PR
N913 N -0.0082(6) 0.0967(7) 0.0946(6) 0.145(6) Uani 0.5 1 d PD
C914 C 0.0195(6) 0.0937(11) 0.0800(6) 0.142(8) Uani 0.5 1 d PD
C915 C 0.0572(8) 0.0896(14) 0.0637(8) 0.203(14) Uani 0.5 1 d PD
H91D H 0.0776 0.0768 0.0823 0.305 Uiso 0.5 1 calc PR
H91E H 0.0645 0.1267 0.0544 0.305 Uiso 0.5 1 calc PR
H91F H 0.055 0.0625 0.0434 0.305 Uiso 0.5 1 calc PR
N916 N 0.7976(3) 0.5980(6) -0.0363(3) 0.172(4) Uani 1 1 d D
C917 C 0.7887(4) 0.6134(6) -0.0642(3) 0.154(4) Uani 1 1 d D
C918 C 0.7752(8) 0.6349(11) -0.1006(5) 0.333(18) Uani 1 1 d D
H93A H 0.7528 0.6604 -0.0985 0.499 Uiso 1 1 calc R
H93B H 0.7671 0.6033 -0.1167 0.499 Uiso 1 1 calc R
H93C H 0.7967 0.6555 -0.111 0.499 Uiso 1 1 calc R
N919 N 0.9238(4) 0.1238(4) 0.2949(4) 0.178(5) Uani 1 1 d D
C920 C 0.9138(4) 0.1443(6) 0.3204(4) 0.154(5) Uani 1 1 d D
C921 C 0.9007(5) 0.1763(7) 0.3523(4) 0.210(7) Uani 1 1 d D
H93D H 0.917 0.2102 0.3561 0.314 Uiso 1 1 calc R
H93E H 0.9036 0.1526 0.3743 0.314 Uiso 1 1 calc R
H93F H 0.873 0.1872 0.3474 0.314 Uiso 1 1 calc R
N922 N 0.3066(11) 0.0343(13) 0.2394(8) 0.84(12) Uani 0.5 1 d PD
C923 C 0.3147(5) 0.0635(7) 0.2167(4) 0.097(4) Uani 0.5 1 d PD
C924 C 0.3195(15) 0.1150(13) 0.1944(10) 0.38(4) Uani 0.5 1 d PD
H2W1 H 0.3248 0.1474 0.2107 0.566 Uiso 0.5 1 calc PR
H2W2 H 0.2952 0.1218 0.1787 0.566 Uiso 0.5 1 calc PR
H2W3 H 0.3415 0.1097 0.179 0.566 Uiso 0.5 1 calc PR
N925 N 0.6045(3) 0.2430(5) 0.0195(3) 0.154(4) Uani 1 1 d D
C926 C 0.6234(4) 0.2536(6) -0.0036(4) 0.152(5) Uani 1 1 d D
C927 C 0.6496(5) 0.2652(8) -0.0337(4) 0.205(6) Uani 1 1 d D
H94A H 0.6773 0.2616 -0.0242 0.308 Uiso 1 1 calc R
H94B H 0.6449 0.3036 -0.043 0.308 Uiso 1 1 calc R
H94C H 0.644 0.2382 -0.0537 0.308 Uiso 1 1 calc R
N928 N 0.7969(3) 0.1507(4) 0.0304(3) 0.144(3) Uani 1 1 d D
C929 C 0.7847(4) 0.1727(7) 0.0038(4) 0.169(5) Uani 1 1 d D
C930 C 0.7704(7) 0.2071(7) -0.0286(4) 0.244(9) Uani 1 1 d D
H94D H 0.7529 0.237 -0.0209 0.366 Uiso 1 1 calc R
H94E H 0.7559 0.1829 -0.0467 0.366 Uiso 1 1 calc R
H94F H 0.7929 0.2241 -0.0397 0.366 Uiso 1 1 calc R
C1Q C 0.7341(4) 1.0136(8) 0.2546(6) 0.232(9) Uani 1 1 d .
C2Q C 0.6824(7) 0.3616(10) 0.3000(7) 0.175(12) Uani 0.5 1 d P
C3Q C 0.8165(6) 0.3607(19) -0.0683(9) 0.27(2) Uani 0.5 1 d P
C4Q C 0.8884(6) 0.4838(5) 0.2723(5) 0.237(9) Uani 1 1 d .
C5Q C 0.6882(9) 0.8475(8) 0.0180(9) 0.118(8) Uani 0.5 1 d P
C6Q C 0.5810(8) 0.1051(9) 0.0534(8) 0.182(13) Uani 0.5 1 d P
C7Q C 0.5970(9) 0.0413(15) 0.0379(8) 0.206(14) Uani 0.5 1 d P
C8Q C 0.6800(11) 0.8711(17) 0.0135(12) 0.178(14) Uani 0.5 1 d P
C9Q C 0.5582(4) 0.0063(8) 0.2370(6) 0.146(9) Uani 0.5 1 d P
C10Q C 0.5127(7) -0.0147(9) 0.2216(11) 0.192(14) Uani 0.5 1 d P
C11Q C 0.4406(6) 0.4684(9) 0.2256(7) 0.142(8) Uani 0.5 1 d P
C12Q C 0.6379(15) 0.9143(16) 0.2453(12) 0.240(17) Uani 0.5 1 d P
C13Q C 0.5555(9) 0.0514(16) 0.2049(10) 0.26(2) Uani 0.5 1 d P
C14Q C 0.6467(12) 0.9254(10) 0.1414(19) 0.35(4) Uani 0.5 1 d P

loop_
_atom_site_aniso_label
_atom_site_aniso_U_11
_atom_site_aniso_U_22
_atom_site_aniso_U_33
_atom_site_aniso_U_23
_atom_site_aniso_U_13
_atom_site_aniso_U_12
Fe1 0.0536(5) 0.0774(6) 0.0848(6) 0.0114(4) -0.0022(4) 0.0034(4)
Fe5 0.0578(5) 0.0658(5) 0.0918(6) -0.0015(4) -0.0040(4) -0.0001(4)
Fe2 0.0749(6) 0.0696(6) 0.1128(8) 0.0148(5) -0.0255(5) -0.0004(4)
Fe3 0.0636(6) 0.0831(6) 0.1041(7) 0.0052(5) -0.0050(5) -0.0122(4)
Fe4 0.0551(5) 0.0766(6) 0.1150(8) -0.0148(5) -0.0198(5) 0.0075(4)
Cl1 0.0514(7) 0.0731(8) 0.0863(9) 0.0038(6) -0.0049(6) 0.0004(5)
P1 0.183(4) 0.288(6) 0.189(4) 0.067(4) 0.008(4) 0.068(4)
F11 0.308(14) 0.293(13) 0.245(11) 0.095(10) -0.064(10) 0.012(12)
F12 0.235(11) 0.365(16) 0.239(10) 0.077(11) -0.066(9) -0.052(11)
F13 0.230(11) 0.46(2) 0.230(11) -0.028(12) 0.037(9) 0.043(12)
F14 0.61(3) 0.266(14) 0.240(12) 0.060(11) -0.144(17) 0.063(18)
F15 0.178(8) 0.374(16) 0.209(8) 0.064(9) -0.028(7) 0.040(9)
F16 0.265(13) 0.43(2) 0.250(12) 0.051(13) 0.081(11) 0.091(13)
P2 0.114(2) 0.185(3) 0.161(3) 0.054(2) -0.015(2) 0.017(2)
F21 0.247(9) 0.200(7) 0.191(7) 0.064(6) 0.045(6) 0.083(7)
F22 0.210(8) 0.325(12) 0.180(7) 0.086(7) 0.074(6) 0.092(8)
F23 0.113(5) 0.243(9) 0.363(13) -0.025(9) 0.063(7) 0.026(5)
F24 0.203(8) 0.265(11) 0.351(14) 0.170(11) 0.034(9) 0.043(8)
F25 0.51(3) 0.192(9) 0.242(11) -0.015(8) -0.077(14) -0.014(12)
F26 0.198(9) 0.345(15) 0.235(10) 0.059(10) -0.017(8) -0.028(9)
F31 0.137(4) 0.133(4) 0.142(4) -0.016(3) -0.022(3) -0.005(3)
F32 0.070(2) 0.178(5) 0.156(4) 0.008(4) -0.011(3) -0.021(3)
F33 0.090(3) 0.159(4) 0.124(3) -0.003(3) -0.016(2) -0.045(3)
F34 0.090(3) 0.206(5) 0.125(3) 0.028(4) -0.040(3) -0.027(3)
F35 0.100(3) 0.108(3) 0.166(4) 0.013(3) -0.017(3) -0.006(2)
F36 0.092(3) 0.133(3) 0.132(3) 0.006(3) -0.050(2) -0.013(2)
P4 0.0771(10) 0.0809(10) 0.0935(11) -0.0009(8) 0.0101(9) -0.0019(8)
F41 0.173(5) 0.135(4) 0.208(6) -0.030(4) 0.108(5) -0.024(4)
F42 0.176(5) 0.126(4) 0.141(4) 0.003(3) 0.073(4) 0.008(3)
F43 0.142(4) 0.121(4) 0.185(5) 0.036(3) -0.065(4) -0.003(3)
F44 0.116(3) 0.094(3) 0.133(3) 0.001(2) -0.016(3) -0.028(2)
F45 0.175(5) 0.100(3) 0.106(3) -0.001(2) -0.005(3) -0.034(3)
F46 0.132(4) 0.111(3) 0.172(5) -0.006(3) -0.044(3) 0.011(3)
P5 0.123(3) 0.268(6) 0.175(3) -0.011(4) -0.004(2) 0.009(3)
F51 0.202(9) 0.158(6) 0.429(18) 0.070(9) -0.067(10) 0.007(6)
F52 0.127(5) 0.272(10) 0.273(10) 0.015(8) -0.023(6) 0.010(6)
F53 0.233(9) 0.315(12) 0.162(6) -0.052(7) 0.057(6) 0.018(8)
F54 0.128(6) 0.365(15) 0.267(10) 0.033(10) -0.006(6) 0.001(7)
F55 0.260(13) 0.370(18) 0.336(17) 0.149(16) 0.068(12) -0.014(12)
F56 0.217(11) 0.81(4) 0.238(11) -0.29(2) 0.018(9) 0.013(17)
P6 0.0927(13) 0.1141(14) 0.0897(12) -0.0049(10) -0.0040(10) 0.0100(11)
F61 0.102(3) 0.171(5) 0.130(4) -0.030(3) -0.007(3) -0.011(3)
F62 0.161(5) 0.165(5) 0.126(4) -0.028(3) -0.020(3) 0.069(4)
F63 0.256(8) 0.156(5) 0.109(3) -0.013(3) -0.036(4) 0.077(5)
F64 0.132(4) 0.137(4) 0.093(3) -0.010(2) -0.010(3) 0.013(3)
F65 0.320(12) 0.523(19) 0.128(5) -0.136(8) 0.105(6) -0.317(14)
F66 0.085(2) 0.117(3) 0.089(2) -0.010(2) -0.0062(19) 0.002(2)
P7 0.0845(13) 0.1091(14) 0.1251(16) -0.0309(12) -0.0204(11) 0.0061(10)
F71 0.158(5) 0.163(5) 0.157(5) 0.024(4) -0.044(4) -0.039(4)
F72 0.358(14) 0.163(6) 0.190(7) -0.053(5) -0.089(8) -0.035(7)
F73 0.102(4) 0.222(8) 0.358(13) 0.059(9) -0.022(6) -0.037(5)
F74 0.188(6) 0.126(4) 0.191(6) -0.040(4) -0.045(5) 0.013(4)
F75 0.079(3) 0.486(16) 0.144(5) 0.021(7) -0.012(3) 0.021(6)
F76 0.181(6) 0.163(5) 0.206(6) 0.026(5) -0.107(5) -0.027(4)
P8 0.0659(10) 0.1235(16) 0.1198(15) 0.0092(12) -0.0296(10) -0.0088(10)
P9 0.186(7) 0.204(7) 0.102(4) -0.027(5) -0.033(4) 0.019(6)
F91 0.21(2) 0.52(6) 0.55(6) 0.28(5) 0.11(3) 0.14(3)
F92 0.39(4) 0.204(18) 0.28(2) -0.030(18) 0.13(3) 0.01(2)
F93 0.52(5) 0.23(2) 0.185(16) 0.018(16) 0.14(2) 0.05(3)
F94 0.42(4) 0.34(3) 0.121(10) -0.074(14) -0.029(16) -0.01(3)
F95 0.50(4) 0.45(4) 0.091(8) -0.013(14) 0.010(15) -0.27(4)
F96 0.162(19) 0.53(6) 0.51(6) -0.04(5) -0.02(3) 0.08(3)
C1 0.206(13) 0.122(8) 0.250(15) -0.070(9) -0.110(12) 0.031(8)
O2 0.156(6) 0.131(5) 0.132(5) -0.008(4) -0.026(4) 0.000(4)
C3 0.109(6) 0.110(6) 0.093(5) 0.001(5) -0.019(4) 0.003(4)
C4 0.098(5) 0.108(6) 0.112(6) 0.007(5) -0.010(4) -0.011(4)
O5 0.097(3) 0.107(4) 0.097(3) 0.009(3) -0.006(3) -0.002(3)
C5 0.076(4) 0.110(6) 0.091(5) 0.004(4) -0.020(4) -0.014(4)
C5A 0.112(6) 0.114(6) 0.108(5) 0.023(5) -0.017(5) 0.000(5)
C6 0.061(4) 0.108(5) 0.091(5) 0.012(4) -0.010(3) -0.004(3)
C7 0.085(5) 0.122(7) 0.104(6) 0.005(5) -0.030(4) 0.008(4)
C8 0.088(5) 0.105(5) 0.131(7) 0.009(5) -0.028(5) 0.003(4)
C9 0.058(4) 0.108(5) 0.110(5) 0.021(4) -0.006(3) -0.006(3)
N10 0.061(3) 0.081(3) 0.096(3) 0.019(3) -0.001(2) 0.005(2)
C11 0.060(4) 0.125(6) 0.095(5) 0.037(4) 0.003(3) 0.009(4)
C12 0.066(4) 0.083(4) 0.113(5) 0.018(4) 0.002(4) 0.017(3)
N13 0.058(3) 0.083(3) 0.099(4) 0.012(3) 0.005(3) 0.008(2)
C14 0.079(4) 0.062(3) 0.081(4) 0.003(3) 0.006(3) 0.008(3)
C15 0.075(4) 0.083(4) 0.090(4) -0.002(3) 0.008(3) 0.007(3)
C16 0.090(5) 0.082(4) 0.107(5) -0.001(4) 0.013(4) 0.007(4)
C17 0.077(4) 0.099(5) 0.113(5) 0.014(4) 0.012(4) 0.021(4)
C18 0.104(5) 0.076(4) 0.107(5) -0.007(4) 0.009(4) -0.001(4)
C19 0.079(4) 0.080(4) 0.089(4) 0.001(3) -0.004(3) -0.002(3)
C20 0.069(4) 0.067(3) 0.094(4) 0.003(3) -0.015(3) -0.005(3)
C21 0.069(4) 0.072(4) 0.089(4) 0.003(3) -0.010(3) 0.004(3)
N22 0.063(3) 0.069(3) 0.102(4) 0.005(3) -0.017(3) 0.002(2)
C23 0.059(3) 0.072(3) 0.082(4) 0.010(3) -0.013(3) 0.001(3)
C24 0.060(3) 0.070(3) 0.088(4) 0.002(3) -0.010(3) -0.002(3)
C25 0.065(3) 0.069(4) 0.098(4) -0.002(3) -0.011(3) 0.006(3)
C26 0.062(3) 0.068(3) 0.099(4) 0.006(3) -0.022(3) 0.000(3)
N27 0.072(3) 0.072(3) 0.100(4) 0.021(3) -0.019(3) -0.009(2)
C28 0.076(4) 0.089(4) 0.093(5) 0.011(4) -0.009(4) 0.003(4)
C29 0.083(4) 0.118(6) 0.090(5) 0.029(4) -0.023(4) -0.009(4)
C30 0.093(5) 0.093(5) 0.098(5) 0.018(4) -0.011(4) 0.014(4)
C31 0.071(4) 0.091(4) 0.083(4) 0.017(3) -0.006(3) 0.000(3)
C32 0.103(6) 0.136(7) 0.106(5) 0.039(5) -0.003(4) -0.007(5)
C33 0.096(5) 0.127(6) 0.102(5) 0.032(5) -0.001(4) -0.005(4)
C34 0.080(4) 0.105(5) 0.111(5) 0.023(4) 0.012(4) 0.000(4)
C35 0.077(4) 0.094(5) 0.104(5) 0.008(4) 0.014(4) -0.019(3)
N36 0.080(3) 0.089(4) 0.102(4) 0.007(3) 0.003(3) -0.017(3)
C37 0.099(5) 0.087(5) 0.103(5) -0.004(4) 0.001(4) -0.009(4)
C38 0.125(7) 0.087(5) 0.127(6) 0.014(5) 0.008(6) 0.001(5)
C39 0.102(6) 0.106(6) 0.131(7) 0.034(5) 0.004(5) 0.003(5)
C40 0.098(6) 0.089(5) 0.155(8) -0.008(5) 0.009(5) -0.027(4)
N41 0.095(4) 0.091(4) 0.116(4) 0.010(4) -0.001(3) -0.019(3)
C42 0.131(7) 0.125(7) 0.117(6) -0.002(5) -0.021(5) -0.047(6)
C43 0.172(7) 0.259(10) 0.220(9) 0.071(7) -0.023(7) -0.026(7)
C45 0.172(7) 0.259(10) 0.220(9) 0.071(7) -0.023(7) -0.026(7)
C44 0.172(7) 0.259(10) 0.220(9) 0.071(7) -0.023(7) -0.026(7)
C46 0.172(7) 0.259(10) 0.220(9) 0.071(7) -0.023(7) -0.026(7)
C47 0.125(10) 0.31(2) 0.28(2) 0.065(16) -0.108(12) -0.046(12)
C48 0.192(15) 0.257(18) 0.174(12) 0.063(12) -0.055(11) -0.020(13)
O44 0.163(8) 0.241(11) 0.335(16) 0.110(12) 0.011(9) -0.030(8)
C44A 0.225(18) 0.73(6) 0.45(4) 0.32(4) -0.05(2) -0.14(3)
O49 0.253(16) 0.37(2) 0.322(18) 0.104(16) -0.113(14) 0.046(15)
C50 0.225(18) 0.73(6) 0.45(4) 0.32(4) -0.05(2) -0.14(3)
C51 0.283(19) 0.33(2) 0.32(2) -0.038(18) 0.155(18) -0.086(17)
O52 0.30(2) 0.48(3) 0.229(15) 0.071(17) -0.013(14) -0.17(2)
C53 0.234(13) 0.208(15) 0.146(11) 0.038(10) 0.036(9) -0.003(12)
C54 0.27(2) 0.191(14) 0.146(11) -0.042(10) 0.078(13) -0.084(14)
C55 0.116(9) 0.180(13) 0.176(13) 0.057(12) 0.031(8) -0.007(8)
O55 0.149(7) 0.172(7) 0.164(7) -0.010(6) 0.051(6) -0.012(6)
C55B 0.283(19) 0.33(2) 0.32(2) -0.038(18) 0.155(18) -0.086(17)
C56 0.114(7) 0.117(7) 0.166(10) -0.022(7) 0.034(7) -0.028(6)
C57 0.120(7) 0.180(10) 0.110(7) 0.040(7) -0.002(6) -0.035(7)
C58 0.234(13) 0.208(15) 0.146(11) 0.038(10) 0.036(9) -0.003(12)
C59 0.088(5) 0.134(7) 0.137(7) 0.005(6) 0.010(5) -0.037(5)
N60 0.079(4) 0.098(4) 0.117(4) 0.012(3) -0.001(3) -0.028(3)
C61 0.066(4) 0.118(6) 0.131(6) -0.014(5) -0.003(4) -0.012(4)
C62 0.064(4) 0.106(5) 0.114(5) -0.004(4) -0.007(4) -0.011(4)
N63 0.051(3) 0.085(3) 0.117(4) -0.010(3) -0.012(3) -0.012(2)
C64 0.061(3) 0.076(4) 0.096(4) -0.002(3) -0.003(3) -0.005(3)
C65 0.055(3) 0.077(4) 0.110(5) -0.008(3) -0.016(3) -0.004(3)
C66 0.070(4) 0.091(4) 0.111(5) -0.002(4) -0.021(4) 0.005(3)
C67 0.063(4) 0.109(5) 0.133(7) 0.002(5) -0.005(4) 0.002(4)
C68 0.068(4) 0.080(4) 0.098(5) -0.007(3) -0.021(3) 0.005(3)
C69 0.065(3) 0.087(4) 0.087(4) -0.006(3) -0.010(3) 0.011(3)
C70 0.060(3) 0.073(3) 0.082(4) 0.001(3) -0.011(3) 0.002(3)
C71 0.054(3) 0.070(3) 0.095(4) 0.002(3) -0.015(3) 0.008(3)
N72 0.049(2) 0.073(3) 0.090(3) -0.006(2) -0.010(2) 0.004(2)
C73 0.053(3) 0.070(3) 0.084(4) 0.001(3) -0.002(3) -0.003(2)
C74 0.052(3) 0.076(4) 0.087(4) 0.004(3) -0.005(3) 0.009(3)
C75 0.057(3) 0.069(3) 0.086(4) 0.001(3) -0.005(3) -0.001(2)
C76 0.053(3) 0.079(4) 0.085(4) -0.007(3) -0.001(3) 0.000(3)
N77 0.061(3) 0.076(3) 0.099(4) -0.012(3) -0.004(2) 0.003(2)
C78 0.061(3) 0.083(4) 0.110(5) -0.017(4) -0.001(3) 0.002(3)
C79 0.054(3) 0.101(4) 0.089(4) -0.019(3) 0.000(3) -0.012(3)
C80 0.060(3) 0.102(5) 0.086(4) -0.006(3) -0.007(3) -0.003(3)
C81 0.055(3) 0.092(4) 0.083(4) -0.008(3) -0.009(3) 0.003(3)
C82 0.073(4) 0.094(4) 0.101(5) -0.033(4) 0.006(3) -0.008(3)
C83 0.076(4) 0.101(5) 0.103(5) -0.030(4) 0.002(4) -0.002(3)
C84 0.076(4) 0.089(4) 0.094(5) -0.019(3) 0.003(3) -0.009(3)
C85 0.060(3) 0.065(3) 0.096(5) -0.011(3) 0.000(3) -0.001(3)
N86 0.058(3) 0.062(3) 0.098(4) 0.001(2) -0.003(2) -0.003(2)
C87 0.066(4) 0.068(3) 0.105(5) -0.008(3) -0.002(3) 0.002(3)
C88 0.069(4) 0.082(4) 0.116(6) -0.007(4) 0.004(4) 0.008(3)
C89 0.062(4) 0.094(5) 0.130(6) -0.023(4) -0.005(4) 0.010(3)
C90 0.076(4) 0.065(3) 0.106(5) 0.012(3) -0.010(4) 0.001(3)
N91 0.075(3) 0.066(3) 0.093(4) 0.002(2) -0.006(3) -0.005(2)
C92 0.083(4) 0.089(4) 0.095(5) 0.010(3) 0.003(4) 0.003(3)
C93 0.327(11) 0.204(7) 0.158(5) 0.038(5) 0.003(5) 0.051(8)
C94 0.327(11) 0.204(7) 0.158(5) 0.038(5) 0.003(5) 0.051(8)
C95 0.327(11) 0.204(7) 0.158(5) 0.038(5) 0.003(5) 0.051(8)
C96 0.327(11) 0.204(7) 0.158(5) 0.038(5) 0.003(5) 0.051(8)
C97 0.327(11) 0.204(7) 0.158(5) 0.038(5) 0.003(5) 0.051(8)
C98 0.327(11) 0.204(7) 0.158(5) 0.038(5) 0.003(5) 0.051(8)
O94 0.63(5) 0.43(3) 0.37(2) -0.03(2) 0.19(3) -0.30(3)
O98 0.97(9) 0.59(5) 0.27(2) 0.18(3) 0.04(4) 0.22(6)
C100 0.48(4) 0.206(19) 0.26(2) -0.071(18) -0.19(3) 0.11(2)
C103 0.158(7) 0.093(6) 0.301(17) -0.037(7) -0.075(10) 0.020(5)
O102 0.244(12) 0.151(8) 0.328(16) -0.083(9) -0.086(12) 0.091(8)
C104 0.158(7) 0.093(6) 0.301(17) -0.037(7) -0.075(10) 0.020(5)
C105 0.098(7) 0.098(7) 0.283(16) -0.054(8) 0.056(9) -0.022(5)
C106 0.066(4) 0.087(5) 0.254(13) -0.059(7) -0.027(6) 0.008(4)
C107 0.41(3) 0.101(7) 0.175(11) 0.029(7) -0.174(15) -0.065(11)
C108 0.234(14) 0.097(6) 0.196(11) -0.021(7) -0.101(11) 0.051(8)
O305 0.142(8) 0.135(7) 0.60(3) -0.133(13) 0.030(13) -0.032(6)
C305 0.189(19) 0.47(5) 1.37(13) -0.68(8) 0.30(4) -0.18(3)
C109 0.079(5) 0.089(5) 0.191(9) -0.030(5) -0.020(5) -0.016(4)
N110 0.067(3) 0.072(3) 0.110(4) -0.008(3) -0.004(3) -0.003(2)
C111 0.078(4) 0.071(4) 0.116(5) 0.002(4) 0.000(4) -0.001(3)
C112 0.067(4) 0.088(4) 0.093(4) 0.005(3) -0.004(3) 0.001(3)
N113 0.058(3) 0.074(3) 0.096(3) 0.007(3) -0.003(2) 0.002(2)
C114 0.060(3) 0.072(4) 0.092(4) 0.009(3) -0.001(3) 0.002(3)
C115 0.066(4) 0.084(4) 0.073(3) 0.013(3) 0.003(3) 0.011(3)
C116 0.064(4) 0.099(5) 0.092(4) 0.010(4) 0.006(3) 0.003(3)
C117 0.066(4) 0.108(5) 0.093(4) 0.001(4) 0.006(3) -0.014(3)
C118 0.071(4) 0.086(4) 0.078(4) 0.009(3) 0.006(3) 0.015(3)
C119 0.064(3) 0.083(4) 0.071(3) 0.004(3) -0.003(3) 0.012(3)
C120 0.061(3) 0.070(3) 0.078(3) 0.003(3) -0.001(3) 0.016(3)
C121 0.066(3) 0.069(3) 0.084(4) 0.008(3) 0.009(3) 0.004(3)
C123 0.056(3) 0.069(3) 0.074(3) 0.000(3) -0.003(3) 0.007(2)
N122 0.060(3) 0.068(3) 0.076(3) 0.009(2) 0.001(2) 0.007(2)
C124 0.061(3) 0.068(3) 0.078(4) 0.003(3) -0.002(3) 0.000(2)
C125 0.059(3) 0.068(3) 0.085(4) 0.001(3) -0.005(3) 0.006(2)
C126 0.054(3) 0.072(3) 0.082(4) 0.003(3) -0.010(3) 0.003(2)
N127 0.050(2) 0.073(3) 0.088(3) 0.006(2) -0.003(2) 0.005(2)
C128 0.057(3) 0.084(4) 0.077(4) 0.018(3) -0.007(3) 0.000(3)
C129 0.066(4) 0.091(4) 0.078(4) 0.012(3) -0.013(3) -0.009(3)
C130 0.068(4) 0.102(5) 0.078(4) 0.015(3) -0.006(3) -0.006(3)
C131 0.053(3) 0.083(4) 0.084(4) 0.007(3) -0.005(3) 0.001(3)
C132 0.067(4) 0.109(5) 0.083(4) 0.020(4) -0.011(3) -0.011(3)
C133 0.081(4) 0.102(5) 0.106(5) 0.036(4) -0.027(4) -0.013(4)
C134 0.078(5) 0.085(4) 0.127(6) 0.029(4) -0.030(4) -0.013(4)
C135 0.079(4) 0.071(4) 0.099(4) 0.023(3) -0.025(3) -0.005(3)
N136 0.078(4) 0.074(3) 0.117(4) 0.025(3) -0.015(3) 0.000(3)
C137 0.077(5) 0.078(4) 0.142(6) 0.009(4) -0.012(4) 0.016(3)
C138 0.074(5) 0.093(5) 0.159(8) 0.033(5) -0.017(5) 0.007(4)
C139 0.063(4) 0.092(5) 0.150(7) 0.017(5) -0.026(4) -0.004(3)
C140 0.090(5) 0.083(5) 0.154(7) 0.018(5) 0.002(5) 0.020(4)
N141 0.076(4) 0.073(3) 0.137(5) 0.013(3) -0.016(3) 0.014(3)
C142 0.118(6) 0.100(5) 0.128(6) -0.006(5) -0.018(5) 0.013(5)
C143 0.151(9) 0.099(7) 0.228(13) -0.012(7) 0.043(9) 0.029(7)
C144 0.124(9) 0.122(10) 0.268(19) -0.045(11) 0.031(12) 0.003(7)
C145 0.318(14) 0.193(9) 0.350(16) -0.082(10) 0.155(13) -0.021(9)
C146 0.318(14) 0.193(9) 0.350(16) -0.082(10) 0.155(13) -0.021(9)
C147 0.318(14) 0.193(9) 0.350(16) -0.082(10) 0.155(13) -0.021(9)
C148 0.318(14) 0.193(9) 0.350(16) -0.082(10) 0.155(13) -0.021(9)
O149 0.57(4) 0.32(2) 0.81(6) -0.05(3) 0.53(5) 0.04(3)
O344 0.168(8) 0.092(4) 0.233(10) -0.005(5) -0.053(7) 0.015(5)
C344 0.34(2) 0.167(12) 0.54(4) -0.062(17) -0.06(2) 0.075(14)
C150 0.34(2) 0.167(12) 0.54(4) -0.062(17) -0.06(2) 0.075(14)
C151 0.146(8) 0.128(8) 0.134(7) 0.020(6) -0.007(6) -0.026(7)
C153 0.107(6) 0.114(6) 0.099(6) 0.017(5) -0.010(5) 0.006(5)
O155 0.229(10) 0.141(6) 0.182(8) 0.006(6) -0.070(7) 0.033(6)
C15A 0.37(3) 0.152(11) 0.155(11) -0.014(9) -0.050(14) 0.112(14)
O152 0.142(5) 0.110(4) 0.116(4) 0.028(3) 0.003(3) 0.011(4)
C154 0.183(11) 0.132(8) 0.120(7) 0.014(6) -0.012(7) 0.040(7)
C155 0.171(10) 0.091(6) 0.132(8) 0.014(6) -0.023(7) 0.031(6)
C156 0.105(6) 0.095(6) 0.127(7) 0.028(5) -0.031(5) -0.008(4)
C157 0.078(5) 0.105(6) 0.150(7) 0.032(5) -0.008(4) 0.001(4)
C158 0.098(5) 0.103(6) 0.133(7) 0.024(5) -0.003(5) -0.001(4)
C159 0.114(6) 0.118(6) 0.164(8) 0.044(6) -0.055(6) -0.009(5)
N160 0.101(4) 0.072(3) 0.127(5) 0.024(3) -0.044(4) -0.007(3)
C161 0.111(6) 0.078(4) 0.109(5) 0.010(4) -0.025(4) -0.016(4)
C162 0.088(4) 0.064(4) 0.120(5) 0.007(4) -0.019(4) -0.001(3)
N163 0.090(4) 0.072(3) 0.109(4) 0.000(3) -0.017(3) 0.000(3)
C164 0.081(4) 0.079(4) 0.101(5) 0.003(3) -0.019(4) 0.010(3)
C165 0.073(4) 0.074(4) 0.107(5) -0.008(4) -0.022(3) 0.001(3)
C166 0.090(5) 0.099(5) 0.107(5) -0.019(4) -0.021(4) 0.003(4)
C167 0.091(5) 0.077(4) 0.121(5) -0.008(4) -0.013(4) -0.012(3)
C168 0.092(5) 0.097(5) 0.108(5) -0.010(4) -0.026(4) 0.004(4)
C169 0.093(5) 0.101(5) 0.085(4) -0.003(4) -0.021(4) 0.012(4)
C170 0.073(4) 0.080(4) 0.089(4) 0.011(3) -0.014(3) 0.010(3)
C171 0.070(4) 0.079(4) 0.088(4) -0.004(3) -0.014(3) 0.005(3)
N172 0.063(3) 0.072(3) 0.097(4) 0.009(3) -0.015(3) -0.006(2)
C173 0.063(3) 0.072(3) 0.088(4) 0.010(3) -0.018(3) -0.001(3)
C174 0.058(3) 0.077(4) 0.083(4) 0.011(3) -0.003(3) 0.001(3)
C175 0.062(3) 0.095(4) 0.087(4) 0.011(4) -0.006(3) 0.008(3)
C176 0.054(3) 0.074(3) 0.082(4) 0.009(3) -0.001(3) -0.002(3)
N177 0.052(3) 0.088(3) 0.090(3) 0.015(3) 0.003(2) -0.007(2)
C178 0.059(3) 0.094(4) 0.094(4) 0.007(4) 0.007(3) -0.014(3)
C179 0.072(4) 0.087(4) 0.088(4) 0.006(3) 0.004(3) -0.003(3)
C180 0.070(4) 0.091(4) 0.095(4) 0.003(4) 0.011(3) -0.011(3)
C181 0.061(3) 0.080(4) 0.092(4) 0.008(3) -0.002(3) -0.013(3)
C182 0.083(4) 0.110(6) 0.102(5) -0.009(4) 0.012(4) -0.007(4)
C183 0.083(5) 0.118(6) 0.103(5) -0.011(4) 0.008(4) -0.006(4)
C184 0.060(3) 0.094(4) 0.111(5) -0.014(4) 0.007(4) 0.007(3)
C185 0.060(3) 0.093(4) 0.106(5) -0.021(4) -0.004(4) 0.011(3)
N186 0.058(3) 0.089(3) 0.104(4) -0.022(3) -0.002(3) 0.011(2)
C187 0.051(3) 0.107(5) 0.102(5) -0.022(4) -0.002(3) 0.008(3)
C188 0.065(4) 0.111(6) 0.137(7) -0.018(5) -0.006(4) -0.011(4)
C189 0.072(4) 0.130(6) 0.123(6) -0.024(5) -0.003(4) -0.009(4)
C190 0.058(4) 0.092(5) 0.120(6) -0.023(4) -0.013(4) 0.009(3)
N191 0.062(3) 0.085(4) 0.117(4) -0.021(3) -0.020(3) 0.020(3)
C192 0.076(4) 0.095(5) 0.121(6) -0.006(4) -0.024(4) 0.007(3)
C193 0.098(6) 0.109(6) 0.146(7) -0.010(6) -0.043(5) 0.018(5)
C194 0.090(7) 0.112(7) 0.214(12) -0.047(8) -0.075(7) 0.032(6)
O294 0.083(4) 0.157(6) 0.192(7) -0.069(6) -0.033(4) 0.029(4)
C294 0.110(8) 0.197(12) 0.267(16) -0.106(12) 0.003(9) 0.034(8)
C195 0.140(9) 0.146(10) 0.245(15) -0.056(10) -0.094(10) 0.056(8)
C196 0.24(2) 0.133(9) 0.30(2) 0.010(10) -0.133(17) 0.030(10)
C197 0.24(2) 0.133(9) 0.30(2) 0.010(10) -0.133(17) 0.030(10)
C198 0.141(9) 0.097(6) 0.201(11) 0.008(7) -0.055(8) -0.001(6)
O199 0.41(2) 0.153(9) 0.42(2) -0.030(12) -0.23(2) 0.104(11)
C200 1.05(18) 0.46(7) 0.79(13) 0.12(8) -0.53(13) 0.29(9)
C201 0.188(15) 0.40(3) 0.232(18) -0.17(2) 0.001(13) -0.052(18)
O202 0.112(5) 0.296(12) 0.208(9) -0.134(9) 0.011(5) 0.016(6)
C203 0.079(6) 0.241(15) 0.150(10) -0.107(11) -0.002(7) 0.020(8)
C204 0.072(6) 0.199(13) 0.196(13) -0.105(11) -0.008(8) 0.014(7)
C205 0.080(6) 0.139(9) 0.206(13) -0.062(9) 0.000(7) -0.005(6)
O505 0.155(8) 0.159(8) 0.315(14) -0.116(9) -0.021(8) 0.014(6)
C505 0.195(15) 0.143(11) 0.43(3) -0.124(16) -0.050(17) 0.029(10)
C206 0.082(6) 0.141(8) 0.147(8) -0.059(7) -0.013(6) 0.041(6)
C207 0.082(6) 0.170(11) 0.222(14) -0.093(11) -0.006(8) 0.037(7)
C208 0.128(8) 0.199(11) 0.131(8) -0.080(8) -0.017(7) 0.055(8)
C209 0.071(5) 0.115(6) 0.201(10) -0.032(6) -0.014(6) 0.031(4)
N210 0.070(4) 0.109(5) 0.129(5) -0.027(4) -0.025(3) 0.021(3)
C211 0.100(6) 0.085(5) 0.161(8) -0.013(6) -0.034(6) 0.015(5)
C212 0.103(6) 0.066(4) 0.133(6) -0.001(4) -0.031(5) 0.002(4)
N213 0.075(3) 0.075(3) 0.110(4) -0.004(3) -0.031(3) 0.009(3)
C214 0.070(4) 0.081(4) 0.112(5) 0.006(4) -0.035(4) -0.009(3)
C215 0.081(5) 0.099(5) 0.121(6) 0.019(5) -0.051(5) -0.014(4)
C216 0.106(6) 0.089(6) 0.155(8) 0.032(5) -0.046(6) -0.021(5)
C217 0.106(6) 0.088(5) 0.151(8) 0.002(6) -0.045(6) 0.009(5)
C218 0.091(5) 0.113(6) 0.106(5) 0.030(5) -0.025(4) -0.020(4)
C219 0.077(4) 0.112(5) 0.087(4) 0.000(4) -0.012(3) -0.024(4)
C220 0.062(3) 0.078(4) 0.091(4) 0.001(3) -0.010(3) -0.010(3)
C221 0.053(3) 0.082(4) 0.081(4) -0.007(3) -0.007(3) 0.004(3)
C223 0.058(3) 0.066(3) 0.083(4) -0.004(3) -0.001(3) 0.003(2)
N222 0.056(3) 0.071(3) 0.087(3) -0.004(2) -0.002(2) 0.002(2)
C224 0.059(3) 0.077(4) 0.084(4) -0.004(3) 0.004(3) -0.011(3)
C225 0.059(3) 0.090(4) 0.095(4) -0.003(4) 0.000(3) -0.010(3)
C226 0.050(3) 0.069(3) 0.095(4) -0.005(3) -0.002(3) 0.005(2)
N227 0.055(3) 0.072(3) 0.089(3) -0.006(2) -0.007(2) -0.001(2)
C228 0.067(4) 0.084(4) 0.091(4) -0.002(3) -0.006(3) 0.006(3)
C229 0.070(4) 0.080(4) 0.090(4) -0.016(3) -0.003(3) 0.009(3)
C230 0.082(4) 0.078(4) 0.087(4) -0.007(3) -0.003(3) 0.005(3)
C231 0.070(4) 0.080(4) 0.082(4) -0.008(3) 0.000(3) 0.005(3)
C232 0.090(5) 0.099(5) 0.092(4) -0.015(4) -0.025(4) 0.013(4)
C233 0.077(4) 0.100(5) 0.082(4) -0.004(3) -0.008(3) 0.007(3)
C234 0.059(3) 0.093(4) 0.095(4) 0.000(4) -0.017(3) 0.001(3)
C235 0.054(3) 0.082(4) 0.092(4) 0.003(3) -0.014(3) -0.001(3)
C237 0.061(3) 0.085(4) 0.094(4) 0.005(3) -0.006(3) -0.001(3)
N236 0.050(2) 0.087(3) 0.080(3) 0.005(3) -0.008(2) -0.006(2)
C238 0.075(4) 0.092(5) 0.101(5) 0.011(4) -0.001(4) -0.004(3)
C239 0.082(4) 0.089(4) 0.093(5) 0.002(4) -0.003(4) -0.005(3)
C240 0.059(3) 0.091(5) 0.090(4) 0.015(3) -0.001(3) -0.004(3)
N241 0.053(3) 0.085(3) 0.087(3) 0.010(3) -0.001(2) 0.003(2)
C242 0.072(4) 0.089(4) 0.093(4) 0.009(3) 0.000(3) 0.002(3)
C243 0.076(4) 0.096(5) 0.104(5) 0.019(4) 0.014(4) 0.017(4)
C244 0.068(4) 0.093(5) 0.100(5) 0.008(4) 0.021(3) 0.001(3)
C245 0.066(4) 0.113(6) 0.130(6) 0.016(5) 0.010(4) 0.009(4)
C246 0.091(6) 0.112(6) 0.128(6) 0.026(5) 0.023(5) 0.036(5)
C247 0.091(5) 0.108(6) 0.131(6) 0.018(5) 0.026(5) 0.018(4)
C248 0.111(6) 0.097(5) 0.105(5) 0.008(4) 0.037(4) 0.014(4)
O544 0.064(3) 0.109(4) 0.103(3) 0.013(3) 0.008(2) -0.004(2)
C544 0.079(5) 0.122(6) 0.118(6) 0.020(5) -0.006(4) 0.003(4)
O249 0.116(4) 0.125(5) 0.164(5) 0.029(4) 0.030(4) 0.036(4)
C250 0.164(10) 0.138(9) 0.208(12) 0.046(8) 0.065(9) 0.049(8)
N901 0.088(10) 0.36(3) 0.20(2) 0.18(2) -0.040(11) -0.075(14)
C902 0.088(10) 0.36(3) 0.20(2) 0.18(2) -0.040(11) -0.075(14)
C903 0.088(10) 0.36(3) 0.20(2) 0.18(2) -0.040(11) -0.075(14)
N904 0.36(4) 0.20(3) 0.095(12) 0.021(15) -0.010(18) -0.16(3)
C905 1.3(3) 0.11(3) 0.20(4) 0.03(3) -0.05(10) 0.24(8)
C906 0.107(13) 0.093(13) 0.24(3) -0.048(15) 0.072(15) 0.020(9)
N907 0.37(4) 0.26(3) 0.077(11) -0.002(14) -0.021(16) -0.17(3)
C908 0.23(3) 0.42(6) 0.038(9) -0.02(2) -0.019(12) -0.18(4)
C909 0.079(12) 0.70(10) 0.086(14) -0.10(3) -0.005(10) -0.11(3)
N910 0.113(12) 0.202(18) 0.125(12) 0.049(12) 0.023(10) 0.045(13)
C911 0.15(2) 0.28(4) 0.20(3) 0.16(3) 0.09(2) 0.08(3)
C912 0.21(3) 0.38(6) 0.26(4) 0.18(4) -0.10(3) -0.14(4)
N913 0.143(15) 0.098(10) 0.198(18) 0.024(10) 0.032(14) 0.037(10)
C914 0.141(19) 0.153(18) 0.127(16) 0.029(14) -0.021(14) 0.028(16)
C915 0.26(4) 0.21(3) 0.14(2) -0.021(19) 0.08(2) -0.06(3)
N916 0.130(7) 0.279(13) 0.106(6) 0.042(7) 0.006(5) 0.050(7)
C917 0.130(9) 0.211(12) 0.121(8) -0.002(8) 0.002(7) -0.004(8)
C918 0.35(3) 0.38(3) 0.235(19) 0.15(2) -0.16(2) -0.18(3)
N919 0.197(11) 0.107(7) 0.219(13) -0.019(7) -0.052(10) 0.025(6)
C920 0.179(12) 0.111(9) 0.163(12) 0.012(7) -0.038(10) 0.014(8)
C921 0.265(19) 0.207(15) 0.153(11) 0.048(11) -0.005(12) -0.087(14)
N922 1.3(2) 1.00(16) 0.15(2) -0.09(5) -0.12(6) 1.08(18)
C923 0.105(11) 0.118(11) 0.067(8) 0.019(8) -0.004(7) 0.013(9)
C924 0.31(6) 0.60(11) 0.26(5) -0.19(6) 0.21(5) -0.12(6)
N925 0.143(9) 0.179(9) 0.136(8) -0.011(7) -0.024(6) 0.022(7)
C926 0.146(12) 0.164(11) 0.139(11) -0.012(9) -0.041(9) 0.013(9)
C927 0.210(16) 0.232(17) 0.170(13) -0.004(12) -0.009(12) 0.022(13)
N928 0.155(8) 0.138(7) 0.135(7) -0.011(6) -0.008(6) 0.002(6)
C929 0.164(12) 0.195(14) 0.147(10) 0.003(10) 0.010(9) -0.014(10)
C930 0.36(3) 0.180(15) 0.192(15) -0.029(12) 0.033(17) -0.007(16)
C1Q 0.097(8) 0.275(19) 0.32(2) -0.101(17) 0.009(10) 0.053(10)
C2Q 0.155(17) 0.167(17) 0.22(2) 0.153(18) 0.101(17) 0.090(15)
C3Q 0.064(11) 0.48(6) 0.27(3) -0.23(4) 0.075(16) -0.12(2)
C4Q 0.32(2) 0.094(7) 0.291(19) -0.013(9) -0.025(16) -0.098(11)
C5Q 0.132(16) 0.064(10) 0.152(17) 0.037(10) -0.031(12) 0.035(10)
C6Q 0.20(2) 0.108(13) 0.21(2) 0.029(14) -0.14(2) -0.055(14)
C7Q 0.19(3) 0.25(3) 0.17(2) -0.13(2) 0.044(19) 0.00(2)
C8Q 0.15(3) 0.18(4) 0.20(3) 0.06(3) -0.02(2) -0.02(2)
C9Q 0.055(7) 0.150(14) 0.23(2) 0.129(15) -0.027(10) -0.058(8)
C10Q 0.115(15) 0.113(14) 0.36(4) 0.09(2) 0.09(2) 0.021(12)
C11Q 0.109(13) 0.128(14) 0.19(2) -0.068(14) 0.034(13) -0.025(11)
C12Q 0.29(5) 0.20(3) 0.23(4) -0.03(3) 0.05(3) 0.00(3)
C13Q 0.19(3) 0.30(4) 0.27(3) 0.21(3) -0.10(2) -0.17(3)
C14Q 0.26(4) 0.090(15) 0.76(11) -0.07(3) 0.35(6) -0.048(18)

loop_
_atom_type_symbol
_atom_type_description
_atom_type_scat_dispersion_real
_atom_type_scat_dispersion_imag
_atom_type_scat_source
Fe Fe -1.1336 3.1974 'International Tables Vol C Tables 4.2.6.8 and 6.1.1.4'
Cl Cl 0.3639 0.7018 'International Tables Vol C Tables 4.2.6.8 and 6.1.1.4'
P P 0.2955 0.4335 'International Tables Vol C Tables 4.2.6.8 and 6.1.1.4'
F F 0.0727 0.0534 'International Tables Vol C Tables 4.2.6.8 and 6.1.1.4'
O O 0.0492 0.0322 'International Tables Vol C Tables 4.2.6.8 and 6.1.1.4'
N N 0.0311 0.018 'International Tables Vol C Tables 4.2.6.8 and 6.1.1.4'
C C 0.0181 0.0091 'International Tables Vol C Tables 4.2.6.8 and 6.1.1.4'
H H 0 0 'International Tables Vol C Tables 4.2.6.8 and 6.1.1.4'

loop_
_geom_angle_atom_site_label_1
_geom_angle_atom_site_label_2
_geom_angle_atom_site_label_3
_geom_angle
_geom_angle_site_symmetry_1
_geom_angle_site_symmetry_3
N10 Fe1 N241 89.3(2) . .
N10 Fe1 N13 81.8(2) . .
N241 Fe1 N13 98.7(2) . .
N10 Fe1 N122 174.1(2) . .
N241 Fe1 N122 94.11(19) . .
N13 Fe1 N122 93.0(2) . .
N10 Fe1 N127 95.8(2) . .
N241 Fe1 N127 171.8(2) . .
N13 Fe1 N127 88.4(2) . .
N122 Fe1 N127 81.37(19) . .
N10 Fe1 N236 98.0(2) . .
N241 Fe1 N236 82.0(2) . .
N13 Fe1 N236 179.3(2) . .
N122 Fe1 N236 87.27(19) . .
N127 Fe1 N236 90.9(2) . .
N110 Fe5 N222 173.6(2) . .
N110 Fe5 N91 91.0(2) . .
N222 Fe5 N91 94.4(2) . .
N110 Fe5 N113 81.6(2) . .
N222 Fe5 N113 94.2(2) . .
N91 Fe5 N113 96.8(2) . .
N110 Fe5 N86 96.6(2) . .
N222 Fe5 N86 87.67(19) . .
N91 Fe5 N86 81.6(2) . .
N113 Fe5 N86 177.6(2) . .
N110 Fe5 N227 93.4(2) . .
N222 Fe5 N227 81.6(2) . .
N91 Fe5 N227 172.8(2) . .
N113 Fe5 N227 89.5(2) . .
N86 Fe5 N227 92.2(2) . .
N141 Fe2 N160 90.6(3) . .
N141 Fe2 N163 98.2(3) . .
N160 Fe2 N163 81.9(2) . .
N141 Fe2 N136 81.4(3) . .
N160 Fe2 N136 95.0(2) . .
N163 Fe2 N136 176.8(2) . .
N141 Fe2 N22 93.3(3) . .
N160 Fe2 N22 175.6(3) . .
N163 Fe2 N22 95.5(2) . .
N136 Fe2 N22 87.6(2) . .
N141 Fe2 N27 172.7(2) . .
N160 Fe2 N27 95.1(3) . .
N163 Fe2 N27 87.2(2) . .
N136 Fe2 N27 93.6(2) . .
N22 Fe2 N27 81.2(2) . .
N41 Fe3 N177 172.4(3) . .
N41 Fe3 N60 89.5(3) . .
N177 Fe3 N60 95.9(2) . .
N41 Fe3 N172 93.6(3) . .
N177 Fe3 N172 81.4(2) . .
N60 Fe3 N172 174.1(2) . .
N41 Fe3 N36 81.4(3) . .
N177 Fe3 N36 92.6(2) . .
N60 Fe3 N36 98.7(3) . .
N172 Fe3 N36 86.7(2) . .
N41 Fe3 N63 98.0(3) . .
N177 Fe3 N63 88.1(2) . .
N60 Fe3 N63 80.8(3) . .
N172 Fe3 N63 93.8(2) . .
N36 Fe3 N63 179.2(2) . .
N210 Fe4 N213 80.9(3) . .
N210 Fe4 N191 90.5(2) . .
N213 Fe4 N191 98.5(3) . .
N210 Fe4 N72 173.8(3) . .
N213 Fe4 N72 93.7(2) . .
N191 Fe4 N72 93.3(2) . .
N210 Fe4 N77 95.4(2) . .
N213 Fe4 N77 88.0(2) . .
N191 Fe4 N77 171.8(3) . .
N72 Fe4 N77 81.26(19) . .
N210 Fe4 N186 98.6(3) . .
N213 Fe4 N186 179.4(2) . .
N191 Fe4 N186 81.7(3) . .
N72 Fe4 N186 86.8(2) . .
N77 Fe4 N186 91.8(2) . .
F14 P1 F16 87.2(11) . .
F14 P1 F12 99.1(10) . .
F16 P1 F12 91.5(9) . .
F14 P1 F11 174.4(12) . .
F16 P1 F11 88.8(9) . .
F12 P1 F11 84.8(7) . .
F14 P1 F13 96.9(11) . .
F16 P1 F13 175.7(11) . .
F12 P1 F13 89.3(8) . .
F11 P1 F13 87.1(10) . .
F14 P1 F15 87.5(8) . .
F16 P1 F15 90.0(8) . .
F12 P1 F15 173.2(9) . .
F11 P1 F15 88.7(8) . .
F13 P1 F15 88.7(8) . .
F24 P2 F25 92.9(7) . .
F24 P2 F21 170.9(8) . .
F25 P2 F21 95.7(7) . .
F24 P2 F23 87.4(7) . .
F25 P2 F23 83.3(8) . .
F21 P2 F23 90.5(6) . .
F24 P2 F22 90.5(6) . .
F25 P2 F22 102.3(9) . .
F21 P2 F22 90.8(5) . .
F23 P2 F22 174.1(7) . .
F24 P2 F26 84.0(8) . .
F25 P2 F26 171.7(9) . .
F21 P2 F26 87.1(6) . .
F23 P2 F26 88.9(7) . .
F22 P2 F26 85.5(7) . .
F43 P4 F41 92.0(4) . .
F43 P4 F42 94.8(4) . .
F41 P4 F42 172.1(4) . .
F43 P4 F44 92.1(3) . .
F41 P4 F44 90.5(3) . .
F42 P4 F44 93.3(3) . .
F43 P4 F45 87.7(3) . .
F41 P4 F45 90.1(3) . .
F42 P4 F45 86.2(3) . .
F44 P4 F45 179.4(4) . .
F43 P4 F46 178.3(3) . .
F41 P4 F46 87.9(4) . .
F42 P4 F46 85.1(4) . .
F44 P4 F46 89.6(3) . .
F45 P4 F46 90.6(3) . .
F53 P5 F56 177.3(13) . .
F53 P5 F51 88.2(8) . .
F56 P5 F51 94.4(13) . .
F53 P5 F52 89.6(6) . .
F56 P5 F52 90.1(7) . .
F51 P5 F52 89.8(6) . .
F53 P5 F55 92.8(9) . .
F56 P5 F55 84.6(12) . .
F51 P5 F55 178.7(9) . .
F52 P5 F55 89.3(7) . .
F53 P5 F54 89.7(7) . .
F56 P5 F54 90.6(7) . .
F51 P5 F54 91.1(7) . .
F52 P5 F54 178.8(8) . .
F55 P5 F54 89.7(8) . .
F65 P6 F63 94.4(7) . .
F65 P6 F62 96.7(7) . .
F63 P6 F62 169.0(5) . .
F65 P6 F64 91.2(3) . .
F63 P6 F64 90.9(3) . .
F62 P6 F64 89.4(3) . .
F65 P6 F66 88.3(3) . .
F63 P6 F66 88.7(3) . .
F62 P6 F66 91.0(3) . .
F64 P6 F66 179.4(3) . .
F65 P6 F61 177.5(6) . .
F63 P6 F61 83.8(4) . .
F62 P6 F61 85.2(4) . .
F64 P6 F61 90.5(3) . .
F66 P6 F61 90.0(3) . .
F74 P7 F72 175.5(6) . .
F74 P7 F75 87.7(6) . .
F72 P7 F75 96.8(7) . .
F74 P7 F73 96.3(6) . .
F72 P7 F73 79.3(6) . .
F75 P7 F73 174.8(6) . .
F74 P7 F76 95.5(4) . .
F72 P7 F76 85.3(4) . .
F75 P7 F76 84.5(5) . .
F73 P7 F76 98.4(5) . .
F74 P7 F71 87.5(4) . .
F72 P7 F71 92.2(4) . .
F75 P7 F71 89.7(4) . .
F73 P7 F71 87.1(5) . .
F76 P7 F71 173.4(5) . .
F34 P8 F32 91.1(3) . .
F34 P8 F36 177.5(4) . .
F32 P8 F36 90.3(3) . .
F34 P8 F31 91.9(3) . .
F32 P8 F31 92.2(3) . .
F36 P8 F31 90.0(3) . .
F34 P8 F35 89.8(3) . .
F32 P8 F35 90.4(3) . .
F36 P8 F35 88.2(3) . .
F31 P8 F35 176.9(4) . .
F34 P8 F33 88.6(3) . .
F32 P8 F33 179.5(4) . .
F36 P8 F33 90.0(3) . .
F31 P8 F33 88.3(3) . .
F35 P8 F33 89.1(3) . .
F93 P9 F96 97(2) . .
F93 P9 F94 97.2(15) . .
F96 P9 F94 99(2) . .
F93 P9 F91 78.4(19) . .
F96 P9 F91 173(2) . .
F94 P9 F91 87.2(12) . .
F93 P9 F95 169(2) . .
F96 P9 F95 93(2) . .
F94 P9 F95 84.9(13) . .
F91 P9 F95 91(2) . .
F93 P9 F92 84.0(14) . .
F96 P9 F92 87(2) . .
F94 P9 F92 173.1(16) . .
F91 P9 F92 86.4(11) . .
F95 P9 F92 92.6(13) . .
O2 C1 H1A 109.5 . .
O2 C1 H1B 109.5 . .
H1A C1 H1B 109.5 . .
O2 C1 H1C 109.5 . .
H1A C1 H1C 109.5 . .
H1B C1 H1C 109.5 . .
C3 O2 C1 119.1(10) . .
C8 C3 O2 122.5(8) . .
C8 C3 C4 125.2(9) . .
O2 C3 C4 112.0(8) . .
C3 C4 C5 116.4(8) . .
C3 C4 H4 121.8 . .
C5 C4 H4 121.8 . .
C5 O5 C5A 120.1(6) . .
O5 C5 C4 120.7(7) . .
O5 C5 C6 117.9(7) . .
C4 C5 C6 121.5(8) . .
O5 C5A H5A1 109.5 . .
O5 C5A H5A2 109.5 . .
H5A1 C5A H5A2 109.5 . .
O5 C5A H5A3 109.5 . .
H5A1 C5A H5A3 109.5 . .
H5A2 C5A H5A3 109.5 . .
C7 C6 C5 118.6(8) . .
C7 C6 C9 122.7(7) . .
C5 C6 C9 118.6(8) . .
C6 C7 C8 123.2(8) . .
C6 C7 H7 118.4 . .
C8 C7 H7 118.4 . .
C3 C8 C7 114.5(8) . .
C3 C8 H8 122.7 . .
C7 C8 H8 122.7 . .
C6 C9 N10 114.4(6) . .
C6 C9 H9A 108.7 . .
N10 C9 H9A 108.7 . .
C6 C9 H9B 108.7 . .
N10 C9 H9B 108.7 . .
H9A C9 H9B 107.6 . .
C11 N10 C9 117.8(5) . .
C11 N10 Fe1 113.2(4) . .
C9 N10 Fe1 128.7(4) . .
N10 C11 C12 118.8(6) . .
N10 C11 H11 120.6 . .
C12 C11 H11 120.6 . .
N13 C12 C17 119.4(7) . .
N13 C12 C11 112.9(6) . .
C17 C12 C11 127.7(6) . .
C14 N13 C12 118.0(6) . .
C14 N13 Fe1 129.3(4) . .
C12 N13 Fe1 112.4(5) . .
N13 C14 C15 125.1(6) . .
N13 C14 H14 117.5 . .
C15 C14 H14 117.5 . .
C16 C15 C14 115.7(6) . .
C16 C15 C18 122.6(6) . .
C14 C15 C18 121.6(6) . .
C17 C16 C15 120.9(7) . .
C17 C16 H16 119.5 . .
C15 C16 H16 119.5 . .
C16 C17 C12 120.8(7) . .
C16 C17 H17 119.6 . .
C12 C17 H17 119.6 . .
C15 C18 C19 116.1(6) . .
C15 C18 H18A 108.3 . .
C19 C18 H18A 108.3 . .
C15 C18 H18B 108.3 . .
C19 C18 H18B 108.3 . .
H18A C18 H18B 107.4 . .
C18 C19 C20 115.2(6) . .
C18 C19 H19A 108.5 . .
C20 C19 H19A 108.5 . .
C18 C19 H19B 108.5 . .
C20 C19 H19B 108.5 . .
H19A C19 H19B 107.5 . .
C25 C20 C21 117.5(7) . .
C25 C20 C19 122.2(6) . .
C21 C20 C19 120.3(6) . .
N22 C21 C20 123.5(6) . .
N22 C21 H21 118.2 . .
C20 C21 H21 118.2 . .
C21 N22 C23 118.1(5) . .
C21 N22 Fe2 126.5(4) . .
C23 N22 Fe2 115.4(5) . .
N22 C23 C24 122.3(6) . .
N22 C23 C26 113.7(5) . .
C24 C23 C26 123.8(6) . .
C23 C24 C25 117.8(6) . .
C23 C24 H24 121.1 . .
C25 C24 H24 121.1 . .
C20 C25 C24 120.8(6) . .
C20 C25 H25 119.6 . .
C24 C25 H25 119.6 . .
N27 C26 C31 121.3(7) . .
N27 C26 C23 114.3(6) . .
C31 C26 C23 124.4(5) . .
C28 N27 C26 120.4(6) . .
C28 N27 Fe2 124.7(5) . .
C26 N27 Fe2 114.8(5) . .
N27 C28 C29 122.7(7) . .
N27 C28 H28 118.6 . .
C29 C28 H28 118.6 . .
C28 C29 C30 116.4(7) . .
C28 C29 C32 120.6(7) . .
C30 C29 C32 122.9(8) . .
C31 C30 C29 120.3(8) . .
C31 C30 H30 119.9 . .
C29 C30 H30 119.9 . .
C30 C31 C26 118.7(6) . .
C30 C31 H31 120.6 . .
C26 C31 H31 120.6 . .
C29 C32 C33 114.1(6) . .
C29 C32 H32A 108.7 . .
C33 C32 H32A 108.7 . .
C29 C32 H32B 108.7 . .
C33 C32 H32B 108.7 . .
H32A C32 H32B 107.6 . .
C34 C33 C32 115.9(8) . .
C34 C33 H33A 108.3 . .
C32 C33 H33A 108.3 . .
C34 C33 H33B 108.3 . .
C32 C33 H33B 108.3 . .
H33A C33 H33B 107.4 . .
C39 C34 C35 114.2(8) . .
C39 C34 C33 124.5(8) . .
C35 C34 C33 121.2(8) . .
N36 C35 C34 126.7(7) . .
N36 C35 H35 116.7 . .
C34 C35 H35 116.7 . .
C35 N36 C37 116.8(6) . .
C35 N36 Fe3 129.5(5) . .
C37 N36 Fe3 113.2(5) . .
N36 C37 C38 120.6(7) . .
N36 C37 C40 112.2(7) . .
C38 C37 C40 127.1(8) . .
C39 C38 C37 121.3(8) . .
C39 C38 H38 119.3 . .
C37 C38 H38 119.3 . .
C38 C39 C34 120.2(8) . .
C38 C39 H39 119.9 . .
C34 C39 H39 119.9 . .
N41 C40 C37 118.1(7) . .
N41 C40 H40 121 . .
C37 C40 H40 121 . .
C40 N41 C42 119.3(7) . .
C40 N41 Fe3 114.5(6) . .
C42 N41 Fe3 126.1(6) . .
C43 C42 N41 118.3(10) . .
C43 C42 H42A 107.7 . .
N41 C42 H42A 107.7 . .
C43 C42 H42B 107.7 . .
N41 C42 H42B 107.7 . .
H42A C42 H42B 107.1 . .
C42 C43 C45 124.8(9) . .
C42 C43 C48 115.1(9) . .
C45 C43 C48 120 . .
O44 C45 C44 123.8(11) . .
O44 C45 C43 116.2(11) . .
C44 C45 C43 120 . .
C45 C44 C46 120 . .
C45 C44 H44 120 . .
C46 C44 H44 120 . .
O49 C46 C47 121.7(14) . .
O49 C46 C44 118.1(14) . .
C47 C46 C44 120 . .
C48 C47 C46 120 . .
C48 C47 H47 120 . .
C46 C47 H47 120 . .
C47 C48 C43 120 . .
C47 C48 H48 120 . .
C43 C48 H48 120 . .
C45 O44 C44A 122.8(17) . .
O44 C44A H44A 109.5 . .
O44 C44A H44B 109.5 . .
H44A C44A H44B 109.5 . .
O44 C44A H44C 109.5 . .
H44A C44A H44C 109.5 . .
H44B C44A H44C 109.5 . .
C46 O49 C50 126(2) . .
O49 C50 H50X 109.5 . .
O49 C50 H50Z 109.5 . .
H50X C50 H50Z 109.5 . .
O49 C50 H50Q 109.5 . .
H50X C50 H50Q 109.5 . .
H50Z C50 H50Q 109.5 . .
O52 C51 H51A 109.5 . .
O52 C51 H51B 109.5 . .
H51A C51 H51B 109.5 . .
O52 C51 H51C 109.5 . .
H51A C51 H51C 109.5 . .
H51B C51 H51C 109.5 . .
C53 O52 C51 110.0(16) . .
C58 C53 O52 132.6(17) . .
C58 C53 C54 125(2) . .
O52 C53 C54 103(2) . .
C53 C54 C55 110.9(16) . .
C53 C54 H54 124.5 . .
C55 C54 H54 124.5 . .
C56 C55 O55 115.9(15) . .
C56 C55 C54 125.7(15) . .
O55 C55 C54 118.4(17) . .
C56 C55 C55B 147.1(15) . .
O55 C55 C55B 32.5(9) . .
C54 C55 C55B 86.6(14) . .
C55B O55 C55 117.2(17) . .
O55 C55B C55 30.3(10) . .
O55 C55B H55A 109.5 . .
C55 C55B H55A 139.8 . .
O55 C55B H55B 109.5 . .
C55 C55B H55B 93 . .
H55A C55B H55B 109.5 . .
O55 C55B H55C 109.5 . .
C55 C55B H55C 92.7 . .
H55A C55B H55C 109.5 . .
H55B C55B H55C 109.5 . .
C55 C56 C57 116.0(13) . .
C55 C56 C59 121.9(13) . .
C57 C56 C59 122.0(11) . .
C58 C57 C56 120.0(14) . .
C58 C57 H57 120 . .
C56 C57 H57 120 . .
C53 C58 C57 122(2) . .
C53 C58 H58 118.8 . .
C57 C58 H58 118.8 . .
C56 C59 N60 116.8(7) . .
C56 C59 H59A 108.1 . .
N60 C59 H59A 108.1 . .
C56 C59 H59B 108.1 . .
N60 C59 H59B 108.1 . .
H59A C59 H59B 107.3 . .
C61 N60 C59 117.7(7) . .
C61 N60 Fe3 115.6(6) . .
C59 N60 Fe3 126.3(6) . .
N60 C61 C62 116.7(7) . .
N60 C61 H61 121.6 . .
C62 C61 H61 121.6 . .
N63 C62 C67 121.3(8) . .
N63 C62 C61 112.2(7) . .
C67 C62 C61 126.5(7) . .
C64 N63 C62 118.0(6) . .
C64 N63 Fe3 127.8(4) . .
C62 N63 Fe3 114.1(5) . .
N63 C64 C65 122.3(6) . .
N63 C64 H64 118.9 . .
C65 C64 H64 118.9 . .
C66 C65 C64 118.7(7) . .
C66 C65 C68 120.5(6) . .
C64 C65 C68 120.9(6) . .
C67 C66 C65 118.1(7) . .
C67 C66 H66 120.9 . .
C65 C66 H66 120.9 . .
C66 C67 C62 121.6(7) . .
C66 C67 H67 119.2 . .
C62 C67 H67 119.2 . .
C65 C68 C69 115.3(5) . .
C65 C68 H68A 108.4 . .
C69 C68 H68A 108.4 . .
C65 C68 H68B 108.4 . .
C69 C68 H68B 108.4 . .
H68A C68 H68B 107.5 . .
C70 C69 C68 114.7(5) . .
C70 C69 H69A 108.6 . .
C68 C69 H69A 108.6 . .
C70 C69 H69B 108.6 . .
C68 C69 H69B 108.6 . .
H69A C69 H69B 107.6 . .
C71 C70 C75 117.8(5) . .
C71 C70 C69 121.6(5) . .
C75 C70 C69 120.7(5) . .
N72 C71 C70 124.4(5) . .
N72 C71 H71 117.8 . .
C70 C71 H71 117.8 . .
C71 N72 C73 117.4(5) . .
C71 N72 Fe4 127.8(4) . .
C73 N72 Fe4 114.8(4) . .
N72 C73 C74 121.1(5) . .
N72 C73 C76 113.7(5) . .
C74 C73 C76 125.0(5) . .
C73 C74 C75 119.8(5) . .
C73 C74 H74 120.1 . .
C75 C74 H74 120.1 . .
C70 C75 C74 119.5(5) . .
C70 C75 H75 120.2 . .
C74 C75 H75 120.2 . .
N77 C76 C81 122.6(6) . .
N77 C76 C73 113.4(5) . .
C81 C76 C73 123.9(5) . .
C76 N77 C78 118.7(5) . .
C76 N77 Fe4 115.9(4) . .
C78 N77 Fe4 125.4(4) . .
N77 C78 C79 122.2(6) . .
N77 C78 H78 118.9 . .
C79 C78 H78 118.9 . .
C80 C79 C78 118.2(6) . .
C80 C79 C82 122.5(6) . .
C78 C79 C82 119.3(6) . .
C79 C80 C81 119.2(6) . .
C79 C80 H80 120.4 . .
C81 C80 H80 120.4 . .
C76 C81 C80 119.0(6) . .
C76 C81 H81 120.5 . .
C80 C81 H81 120.5 . .
C79 C82 C83 114.3(6) . .
C79 C82 H82A 108.7 . .
C83 C82 H82A 108.7 . .
C79 C82 H82B 108.7 . .
C83 C82 H82B 108.7 . .
H82A C82 H82B 107.6 . .
C84 C83 C82 114.7(6) . .
C84 C83 H83A 108.6 . .
C82 C83 H83A 108.6 . .
C84 C83 H83B 108.6 . .
C82 C83 H83B 108.6 . .
H83A C83 H83B 107.6 . .
C85 C84 C89 116.0(7) . .
C85 C84 C83 119.2(6) . .
C89 C84 C83 124.9(7) . .
N86 C85 C84 123.8(6) . .
N86 C85 H85 118.1 . .
C84 C85 H85 118.1 . .
C85 N86 C87 119.3(5) . .
C85 N86 Fe5 127.7(4) . .
C87 N86 Fe5 112.4(5) . .
N86 C87 C88 120.8(7) . .
N86 C87 C90 114.7(6) . .
C88 C87 C90 124.5(6) . .
C89 C88 C87 118.9(7) . .
C89 C88 H88 120.5 . .
C87 C88 H88 120.5 . .
C88 C89 C84 121.2(7) . .
C88 C89 H89 119.4 . .
C84 C89 H89 119.4 . .
N91 C90 C87 116.7(6) . .
N91 C90 H90 121.7 . .
C87 C90 H90 121.7 . .
C90 N91 C92 121.4(5) . .
C90 N91 Fe5 113.9(5) . .
C92 N91 Fe5 124.7(4) . .
N91 C92 C93 114.9(7) . .
N91 C92 H92A 108.5 . .
C93 C92 H92A 108.5 . .
N91 C92 H92B 108.5 . .
C93 C92 H92B 108.5 . .
H92A C92 H92B 107.5 . .
C94 C93 C98 120 . .
C94 C93 C92 118.5(9) . .
C98 C93 C92 121.4(9) . .
O94 C94 C93 123(2) . .
O94 C94 C95 117.0(19) . .
C93 C94 C95 120 . .
C96 C95 C94 120 . .
C96 C95 H95 120 . .
C94 C95 H95 120 . .
C95 C96 C97 120 . .
C95 C96 O98 119.9(3) . .
C97 C96 O98 120.0(3) . .
C98 C97 C96 120 . .
C98 C97 H97 120 . .
C96 C97 H97 120 . .
C97 C98 C93 120 . .
C97 C98 H98 120 . .
C93 C98 H98 120 . .
O102 C100 H10A 109.5 . .
O102 C100 H10B 109.5 . .
H10A C100 H10B 109.5 . .
O102 C100 H10C 109.5 . .
H10A C100 H10C 109.5 . .
H10B C100 H10C 109.5 . .
O102 C103 C104 107.7(11) . .
O102 C103 C108 132.3(11) . .
C104 C103 C108 120 . .
C103 O102 C100 108.6(15) . .
C103 C104 C105 120 . .
C103 C104 H104 120 . .
C105 C104 H104 120 . .
C104 C105 C106 120 . .
C104 C105 O305 122.1(6) . .
C106 C105 O305 117.0(6) . .
C107 C106 C105 120 . .
C107 C106 C109 120.5(6) . .
C105 C106 C109 119.4(6) . .
C106 C107 C108 120 . .
C107 C108 C103 120 . .
C107 C108 H108 120 . .
C103 C108 H108 120 . .
C305 O305 C105 135(2) . .
O305 C305 H30A 109.5 . .
O305 C305 H30B 109.5 . .
H30A C305 H30B 109.5 . .
O305 C305 H30C 109.5 . .
H30A C305 H30C 109.5 . .
H30B C305 H30C 109.5 . .
N110 C109 C106 115.8(7) . .
N110 C109 H10D 108.3 . .
C106 C109 H10D 108.3 . .
N110 C109 H10E 108.3 . .
C106 C109 H10E 108.3 . .
H10D C109 H10E 107.4 . .
C111 N110 C109 118.1(6) . .
C111 N110 Fe5 114.2(4) . .
C109 N110 Fe5 127.6(5) . .
N110 C111 C112 117.3(6) . .
N110 C111 H111 121.3 . .
C112 C111 H111 121.3 . .
N113 C112 C117 122.5(6) . .
N113 C112 C111 112.9(6) . .
C117 C112 C111 124.5(6) . .
C114 N113 C112 118.2(5) . .
C114 N113 Fe5 127.9(4) . .
C112 N113 Fe5 113.5(4) . .
N113 C114 C115 123.5(6) . .
N113 C114 H114 118.2 . .
C115 C114 H114 118.2 . .
C116 C115 C114 116.9(6) . .
C116 C115 C118 123.2(6) . .
C114 C115 C118 119.9(6) . .
C115 C116 C117 120.4(6) . .
C115 C116 H116 119.8 . .
C117 C116 H116 119.8 . .
C112 C117 C116 118.3(6) . .
C112 C117 H117 120.8 . .
C116 C117 H117 120.8 . .
C115 C118 C119 116.6(5) . .
C115 C118 H11A 108.1 . .
C119 C118 H11A 108.1 . .
C115 C118 H11B 108.1 . .
C119 C118 H11B 108.1 . .
H11A C118 H11B 107.3 . .
C120 C119 C118 114.6(5) . .
C120 C119 H11C 108.6 . .
C118 C119 H11C 108.6 . .
C120 C119 H11D 108.6 . .
C118 C119 H11D 108.6 . .
H11C C119 H11D 107.6 . .
C121 C120 C125 116.9(5) . .
C121 C120 C119 121.5(5) . .
C125 C120 C119 121.6(5) . .
N122 C121 C120 123.6(5) . .
N122 C121 H121 118.2 . .
C120 C121 H121 118.2 . .
N122 C123 C124 121.4(5) . .
N122 C123 C126 114.4(5) . .
C124 C123 C126 123.9(5) . .
C123 N122 C121 118.4(5) . .
C123 N122 Fe1 115.1(3) . .
C121 N122 Fe1 126.4(4) . .
C125 C124 C123 119.2(6) . .
C125 C124 H124 120.4 . .
C123 C124 H124 120.4 . .
C124 C125 C120 120.4(5) . .
C124 C125 H125 119.8 . .
C120 C125 H125 119.8 . .
N127 C126 C131 121.0(5) . .
N127 C126 C123 113.9(5) . .
C131 C126 C123 125.0(5) . .
C128 N127 C126 118.1(5) . .
C128 N127 Fe1 127.0(4) . .
C126 N127 Fe1 114.9(4) . .
N127 C128 C129 124.5(5) . .
N127 C128 H128 117.7 . .
C129 C128 H128 117.7 . .
C128 C129 C130 117.4(6) . .
C128 C129 C132 120.3(6) . .
C130 C129 C132 122.3(6) . .
C131 C130 C129 120.0(6) . .
C131 C130 H130 120 . .
C129 C130 H130 120 . .
C130 C131 C126 118.7(5) . .
C130 C131 H131 120.7 . .
C126 C131 H131 120.7 . .
C129 C132 C133 113.9(5) . .
C129 C132 H13A 108.8 . .
C133 C132 H13A 108.8 . .
C129 C132 H13B 108.8 . .
C133 C132 H13B 108.8 . .
H13A C132 H13B 107.7 . .
C134 C133 C132 113.1(6) . .
C134 C133 H13C 109 . .
C132 C133 H13C 109 . .
C134 C133 H13D 109 . .
C132 C133 H13D 109 . .
H13C C133 H13D 107.8 . .
C139 C134 C135 116.5(8) . .
C139 C134 C133 125.9(7) . .
C135 C134 C133 117.6(8) . .
N136 C135 C134 123.3(8) . .
N136 C135 H135 118.3 . .
C134 C135 H135 118.3 . .
C137 N136 C135 118.7(6) . .
C137 N136 Fe2 114.0(5) . .
C135 N136 Fe2 127.1(5) . .
N136 C137 C138 121.8(8) . .
N136 C137 C140 112.8(7) . .
C138 C137 C140 125.5(8) . .
C139 C138 C137 118.7(8) . .
C139 C138 H138 120.6 . .
C137 C138 H138 120.6 . .
C138 C139 C134 121.0(7) . .
C138 C139 H139 119.5 . .
C134 C139 H139 119.5 . .
N141 C140 C137 115.3(8) . .
N141 C140 H140 122.4 . .
C137 C140 H140 122.4 . .
C140 N141 C142 122.0(8) . .
C140 N141 Fe2 116.3(6) . .
C142 N141 Fe2 121.7(5) . .
N141 C142 C143 113.5(8) . .
N141 C142 H14A 108.9 . .
C143 C142 H14A 108.9 . .
N141 C142 H14B 108.9 . .
C143 C142 H14B 108.9 . .
H14A C142 H14B 107.7 . .
C144 C143 C148 120 . .
C144 C143 C142 118.9(8) . .
C148 C143 C142 121.1(8) . .
O344 C144 C145 124.3(9) . .
O344 C144 C143 115.6(9) . .
C145 C144 C143 120 . .
C144 C145 C146 120 . .
C144 C145 H145 120 . .
C146 C145 H145 120 . .
C145 C146 C147 120 . .
C145 C146 O149 119.5(11) . .
C147 C146 O149 120.5(11) . .
C148 C147 C146 120 . .
C148 C147 H147 120 . .
C146 C147 H147 120 . .
C147 C148 C143 120 . .
C147 C148 H148 120 . .
C143 C148 H148 120 . .
C146 O149 C150 108.6(11) . .
C144 O344 C344 113.8(17) . .
O344 C344 H34A 109.5 . .
O344 C344 H34B 109.5 . .
H34A C344 H34B 109.5 . .
O344 C344 H34C 109.5 . .
H34A C344 H34C 109.5 . .
H34B C344 H34C 109.5 . .
O149 C150 H15A 109.5 . .
O149 C150 H15B 109.5 . .
H15A C150 H15B 109.5 . .
O149 C150 H15C 109.5 . .
H15A C150 H15C 109.5 . .
H15B C150 H15C 109.5 . .
O152 C151 H15D 109.5 . .
O152 C151 H15E 109.5 . .
H15D C151 H15E 109.5 . .
O152 C151 H15F 109.5 . .
H15D C151 H15F 109.5 . .
H15E C151 H15F 109.5 . .
C158 C153 O152 123.8(9) . .
C158 C153 C154 122.1(9) . .
O152 C153 C154 114.0(9) . .
C155 O155 C15A 116.1(10) . .
O155 C15A H15X 109.5 . .
O155 C15A H15Z 109.5 . .
H15X C15A H15Z 109.5 . .
O155 C15A H15I 109.5 . .
H15X C15A H15I 109.5 . .
H15Z C15A H15I 109.5 . .
C153 O152 C151 116.6(8) . .
C153 C154 C155 116.5(11) . .
C153 C154 H154 121.8 . .
C155 C154 H154 121.8 . .
C156 C155 O155 110.5(10) . .
C156 C155 C154 123.8(9) . .
O155 C155 C154 125.6(12) . .
C155 C156 C157 117.7(8) . .
C155 C156 C159 118.6(10) . .
C157 C156 C159 123.3(11) . .
C156 C157 C158 122.0(10) . .
C156 C157 H157 119 . .
C158 C157 H157 119 . .
C153 C158 C157 117.8(9) . .
C153 C158 H158 121.1 . .
C157 C158 H158 121.1 . .
C156 C159 N160 116.1(7) . .
C156 C159 H15G 108.3 . .
N160 C159 H15G 108.3 . .
C156 C159 H15H 108.3 . .
N160 C159 H15H 108.3 . .
H15G C159 H15H 107.4 . .
C161 N160 C159 122.4(6) . .
C161 N160 Fe2 114.1(5) . .
C159 N160 Fe2 123.4(5) . .
N160 C161 C162 117.3(7) . .
N160 C161 H161 121.4 . .
C162 C161 H161 121.4 . .
N163 C162 C167 120.2(6) . .
N163 C162 C161 113.2(6) . .
C167 C162 C161 126.6(7) . .
C164 N163 C162 118.7(6) . .
C164 N163 Fe2 128.5(5) . .
C162 N163 Fe2 112.3(4) . .
N163 C164 C165 123.3(7) . .
N163 C164 H164 118.3 . .
C165 C164 H164 118.3 . .
C166 C165 C164 117.3(6) . .
C166 C165 C168 121.6(6) . .
C164 C165 C168 121.0(7) . .
C165 C166 C167 121.2(7) . .
C165 C166 H166 119.4 . .
C167 C166 H166 119.4 . .
C162 C167 C166 119.1(7) . .
C162 C167 H167 120.5 . .
C166 C167 H167 120.5 . .
C165 C168 C169 116.3(6) . .
C165 C168 H16A 108.2 . .
C169 C168 H16A 108.2 . .
C165 C168 H16B 108.2 . .
C169 C168 H16B 108.2 . .
H16A C168 H16B 107.4 . .
C170 C169 C168 114.9(6) . .
C170 C169 H16C 108.5 . .
C168 C169 H16C 108.5 . .
C170 C169 H16D 108.5 . .
C168 C169 H16D 108.5 . .
H16C C169 H16D 107.5 . .
C171 C170 C175 115.5(6) . .
C171 C170 C169 120.9(6) . .
C175 C170 C169 123.6(7) . .
N172 C171 C170 125.0(6) . .
N172 C171 H171 117.5 . .
C170 C171 H171 117.5 . .
C171 N172 C173 117.9(6) . .
C171 N172 Fe3 127.0(4) . .
C173 N172 Fe3 115.1(5) . .
N172 C173 C174 120.7(6) . .
N172 C173 C176 114.0(5) . .
C174 C173 C176 125.3(5) . .
C175 C174 C173 119.6(6) . .
C175 C174 H174 120.2 . .
C173 C174 H174 120.2 . .
C174 C175 C170 121.3(6) . .
C174 C175 H175 119.4 . .
C170 C175 H175 119.4 . .
N177 C176 C181 121.1(6) . .
N177 C176 C173 113.4(5) . .
C181 C176 C173 125.5(5) . .
C178 N177 C176 116.6(5) . .
C178 N177 Fe3 127.6(4) . .
C176 N177 Fe3 115.7(4) . .
N177 C178 C179 125.1(6) . .
N177 C178 H178 117.5 . .
C179 C178 H178 117.5 . .
C178 C179 C180 118.2(6) . .
C178 C179 C182 121.6(6) . .
C180 C179 C182 120.2(6) . .
C181 C180 C179 118.3(6) . .
C181 C180 H180 120.8 . .
C179 C180 H180 120.8 . .
C180 C181 C176 120.7(6) . .
C180 C181 H181 119.6 . .
C176 C181 H181 119.6 . .
C183 C182 C179 115.9(6) . .
C183 C182 H18X 108.3 . .
C179 C182 H18X 108.3 . .
C183 C182 H18Z 108.3 . .
C179 C182 H18Z 108.3 . .
H18X C182 H18Z 107.4 . .
C182 C183 C184 113.3(7) . .
C182 C183 H18C 108.9 . .
C184 C183 H18C 108.9 . .
C182 C183 H18D 108.9 . .
C184 C183 H18D 108.9 . .
H18C C183 H18D 107.7 . .
C185 C184 C189 117.3(7) . .
C185 C184 C183 120.4(6) . .
C189 C184 C183 122.3(8) . .
N186 C185 C184 124.6(6) . .
N186 C185 H185 117.7 . .
C184 C185 H185 117.7 . .
C185 N186 C187 117.6(6) . .
C185 N186 Fe4 129.3(5) . .
C187 N186 Fe4 112.5(5) . .
N186 C187 C188 121.0(7) . .
N186 C187 C190 113.5(7) . .
C188 C187 C190 125.5(6) . .
C189 C188 C187 119.5(7) . .
C189 C188 H188 120.2 . .
C187 C188 H188 120.2 . .
C188 C189 C184 119.9(8) . .
C188 C189 H189 120.1 . .
C184 C189 H189 120.1 . .
N191 C190 C187 117.3(6) . .
N191 C190 H190 121.3 . .
C187 C190 H190 121.3 . .
C190 N191 C192 117.7(6) . .
C190 N191 Fe4 114.6(5) . .
C192 N191 Fe4 127.7(5) . .
C193 C192 N191 112.0(7) . .
C193 C192 H19X 109.2 . .
N191 C192 H19X 109.2 . .
C193 C192 H19Z 109.2 . .
N191 C192 H19Z 109.2 . .
H19X C192 H19Z 107.9 . .
C198 C193 C194 120.1(11) . .
C198 C193 C192 119.3(10) . .
C194 C193 C192 120.4(11) . .
O294 C194 C193 116.3(9) . .
O294 C194 C195 123.8(14) . .
C193 C194 C195 119.9(16) . .
C194 O294 C294 121.6(11) . .
O294 C294 H19Q 109.5 . .
O294 C294 H19P 109.5 . .
H19Q C294 H19P 109.5 . .
O294 C294 H19C 109.5 . .
H19Q C294 H19C 109.5 . .
H19P C294 H19C 109.5 . .
C196 C195 C194 117.8(15) . .
C196 C195 H195 121.1 . .
C194 C195 H195 121.1 . .
C197 C196 C195 126.0(15) . .
C197 C196 O199 124(3) . .
C195 C196 O199 110(2) . .
C196 C197 C198 115(2) . .
C196 C197 H197 122.6 . .
C198 C197 H197 122.6 . .
C193 C198 C197 121.3(16) . .
C193 C198 H198 119.3 . .
C197 C198 H198 119.3 . .
C196 O199 C200 95(3) . .
O199 C200 H20F 109.5 . .
O199 C200 H20G 109.5 . .
H20F C200 H20G 109.5 . .
O199 C200 H20H 109.5 . .
H20F C200 H20H 109.5 . .
H20G C200 H20H 109.5 . .
O202 C201 H20A 109.5 . .
O202 C201 H20B 109.5 . .
H20A C201 H20B 109.5 . .
O202 C201 H20C 109.5 . .
H20A C201 H20C 109.5 . .
H20B C201 H20C 109.5 . .
C203 O202 C201 118.2(16) . .
C208 C203 O202 115.4(17) . .
C208 C203 C204 122.9(13) . .
O202 C203 C204 121.7(14) . .
C203 C204 C205 116.3(13) . .
C203 C204 H204 121.9 . .
C205 C204 H204 121.9 . .
C206 C205 C204 127.5(16) . .
C206 C205 O505 111.6(14) . .
C204 C205 O505 120.9(13) . .
C205 O505 C505 121.1(15) . .
O505 C505 H50A 109.5 . .
O505 C505 H50B 109.5 . .
H50A C505 H50B 109.5 . .
O505 C505 H50C 109.5 . .
H50A C505 H50C 109.5 . .
H50B C505 H50C 109.5 . .
C205 C206 C207 113.7(12) . .
C205 C206 C209 128.2(15) . .
C207 C206 C209 118.0(11) . .
C208 C207 C206 119.5(12) . .
C208 C207 H207 120.3 . .
C206 C207 H207 120.3 . .
C203 C208 C207 120.0(16) . .
C203 C208 H208 120 . .
C207 C208 H208 120 . .
C206 C209 N210 113.7(7) . .
C206 C209 H20D 108.8 . .
N210 C209 H20D 108.8 . .
C206 C209 H20E 108.8 . .
N210 C209 H20E 108.8 . .
H20D C209 H20E 107.7 . .
C211 N210 C209 120.4(8) . .
C211 N210 Fe4 113.5(6) . .
C209 N210 Fe4 125.8(7) . .
N210 C211 C212 118.3(8) . .
N210 C211 H211 120.9 . .
C212 C211 H211 120.9 . .
N213 C212 C217 121.3(10) . .
N213 C212 C211 112.6(8) . .
C217 C212 C211 126.1(9) . .
C214 N213 C212 117.8(8) . .
C214 N213 Fe4 127.9(5) . .
C212 N213 Fe4 113.8(7) . .
N213 C214 C215 124.1(7) . .
N213 C214 H214 117.9 . .
C215 C214 H214 117.9 . .
C214 C215 C216 116.0(10) . .
C214 C215 C218 122.8(7) . .
C216 C215 C218 121.1(9) . .
C217 C216 C215 119.2(9) . .
C217 C216 H216 120.4 . .
C215 C216 H216 120.4 . .
C216 C217 C212 121.4(9) . .
C216 C217 H217 119.3 . .
C212 C217 H217 119.3 . .
C215 C218 C219 115.3(6) . .
C215 C218 H21A 108.4 . .
C219 C218 H21A 108.4 . .
C215 C218 H21B 108.4 . .
C219 C218 H21B 108.4 . .
H21A C218 H21B 107.5 . .
C218 C219 C220 113.8(6) . .
C218 C219 H21C 108.8 . .
C220 C219 H21C 108.8 . .
C218 C219 H21D 108.8 . .
C220 C219 H21D 108.8 . .
H21C C219 H21D 107.7 . .
C225 C220 C221 118.5(6) . .
C225 C220 C219 121.1(6) . .
C221 C220 C219 120.4(6) . .
N222 C221 C220 124.1(6) . .
N222 C221 H221 117.9 . .
C220 C221 H221 117.9 . .
C224 C223 N222 121.3(5) . .
C224 C223 C226 124.9(6) . .
N222 C223 C226 113.7(5) . .
C221 N222 C223 117.4(5) . .
C221 N222 Fe5 127.6(4) . .
C223 N222 Fe5 114.9(4) . .
C223 C224 C225 118.5(6) . .
C223 C224 H224 120.8 . .
C225 C224 H224 120.8 . .
C220 C225 C224 120.0(6) . .
C220 C225 H225 120 . .
C224 C225 H225 120 . .
N227 C226 C231 122.4(5) . .
N227 C226 C223 114.0(5) . .
C231 C226 C223 123.5(5) . .
C228 N227 C226 118.3(5) . .
C228 N227 Fe5 126.2(4) . .
C226 N227 Fe5 115.2(4) . .
N227 C228 C229 122.7(6) . .
N227 C228 H228 118.6 . .
C229 C228 H228 118.6 . .
C230 C229 C228 118.3(6) . .
C230 C229 C232 123.7(7) . .
C228 C229 C232 117.9(6) . .
C229 C230 C231 120.7(6) . .
C229 C230 H230 119.6 . .
C231 C230 H230 119.6 . .
C226 C231 C230 117.4(6) . .
C226 C231 H231 121.3 . .
C230 C231 H231 121.3 . .
C229 C232 C233 113.0(6) . .
C229 C232 H23A 109 . .
C233 C232 H23A 109 . .
C229 C232 H23B 109 . .
C233 C232 H23B 109 . .
H23A C232 H23B 107.8 . .
C234 C233 C232 111.0(6) . .
C234 C233 H23C 109.4 . .
C232 C233 H23C 109.4 . .
C234 C233 H23D 109.4 . .
C232 C233 H23D 109.4 . .
H23C C233 H23D 108 . .
C239 C234 C235 116.4(7) . .
C239 C234 C233 123.5(6) . .
C235 C234 C233 120.0(6) . .
N236 C235 C234 125.3(6) . .
N236 C235 H235 117.3 . .
C234 C235 H235 117.3 . .
C240 C237 C238 126.3(7) . .
C240 C237 N236 112.3(6) . .
C238 C237 N236 121.4(6) . .
C235 N236 C237 117.1(6) . .
C235 N236 Fe1 129.9(4) . .
C237 N236 Fe1 112.6(4) . .
C239 C238 C237 119.6(7) . .
C239 C238 H238 120.2 . .
C237 C238 H238 120.2 . .
C238 C239 C234 120.1(7) . .
C238 C239 H239 119.9 . .
C234 C239 H239 119.9 . .
N241 C240 C237 119.2(6) . .
N241 C240 H240 120.4 . .
C237 C240 H240 120.4 . .
C240 N241 C242 117.8(5) . .
C240 N241 Fe1 113.6(4) . .
C242 N241 Fe1 128.6(4) . .
N241 C242 C243 113.6(5) . .
N241 C242 H24A 108.8 . .
C243 C242 H24A 108.8 . .
N241 C242 H24B 108.8 . .
C243 C242 H24B 108.8 . .
H24A C242 H24B 107.7 . .
C248 C243 C244 117.8(7) . .
C248 C243 C242 121.0(7) . .
C244 C243 C242 121.3(7) . .
O544 C244 C245 125.5(7) . .
O544 C244 C243 114.4(6) . .
C245 C244 C243 120.0(7) . .
C244 C245 C246 120.5(8) . .
C244 C245 H245 119.8 . .
C246 C245 H245 119.8 . .
C245 C246 C247 122.8(7) . .
C245 C246 O249 114.8(9) . .
C247 C246 O249 122.3(9) . .
C246 C247 C248 116.4(8) . .
C246 C247 H247 121.8 . .
C248 C247 H247 121.8 . .
C243 C248 C247 122.4(9) . .
C243 C248 H248 118.8 . .
C247 C248 H248 118.8 . .
C244 O544 C544 117.1(6) . .
O544 C544 H54A 109.5 . .
O544 C544 H54B 109.5 . .
H54A C544 H54B 109.5 . .
O544 C544 H54C 109.5 . .
H54A C544 H54C 109.5 . .
H54B C544 H54C 109.5 . .
C246 O249 C250 117.4(9) . .
O249 C250 H25A 109.5 . .
O249 C250 H25B 109.5 . .
H25A C250 H25B 109.5 . .
O249 C250 H25C 109.5 . .
H25A C250 H25C 109.5 . .
H25B C250 H25C 109.5 . .
N901 C902 C903 170(3) . .
C902 C903 H90D 109.5 . .
C902 C903 H90E 109.5 . .
H90D C903 H90E 109.5 . .
C902 C903 H90F 109.5 . .
H90D C903 H90F 109.5 . .
H90E C903 H90F 109.5 . .
N904 C905 C906 175(6) . .
C905 C906 H90A 109.5 . .
C905 C906 H90B 109.5 . .
H90A C906 H90B 109.5 . .
C905 C906 H90C 109.5 . .
H90A C906 H90C 109.5 . .
H90B C906 H90C 109.5 . .
N907 C908 C909 169(3) . .
C908 C909 H90G 109.5 . .
C908 C909 H90H 109.5 . .
H90G C909 H90H 109.5 . .
C908 C909 H90I 109.5 . .
H90G C909 H90I 109.5 . .
H90H C909 H90I 109.5 . .
N910 C911 C912 173(4) . .
C911 C912 H91A 109.5 . .
C911 C912 H91B 109.5 . .
H91A C912 H91B 109.5 . .
C911 C912 H91C 109.5 . .
H91A C912 H91C 109.5 . .
H91B C912 H91C 109.5 . .
N913 C914 C915 176(3) . .
C914 C915 H91D 109.5 . .
C914 C915 H91E 109.5 . .
H91D C915 H91E 109.5 . .
C914 C915 H91F 109.5 . .
H91D C915 H91F 109.5 . .
H91E C915 H91F 109.5 . .
N916 C917 C918 177(2) . .
C917 C918 H93A 109.5 . .
C917 C918 H93B 109.5 . .
H93A C918 H93B 109.5 . .
C917 C918 H93C 109.5 . .
H93A C918 H93C 109.5 . .
H93B C918 H93C 109.5 . .
N919 C920 C921 174.7(15) . .
C920 C921 H93D 109.5 . .
C920 C921 H93E 109.5 . .
H93D C921 H93E 109.5 . .
C920 C921 H93F 109.5 . .
H93D C921 H93F 109.5 . .
H93E C921 H93F 109.5 . .
N922 C923 C924 162(2) . .
C923 C924 H2W1 109.5 . .
C923 C924 H2W2 109.5 . .
H2W1 C924 H2W2 109.5 . .
C923 C924 H2W3 109.5 . .
H2W1 C924 H2W3 109.5 . .
H2W2 C924 H2W3 109.5 . .
N925 C926 C927 177.4(17) . .
C926 C927 H94A 109.5 . .
C926 C927 H94B 109.5 . .
H94A C927 H94B 109.5 . .
C926 C927 H94C 109.5 . .
H94A C927 H94C 109.5 . .
H94B C927 H94C 109.5 . .
N928 C929 C930 173.6(17) . .
C929 C930 H94D 109.5 . .
C929 C930 H94E 109.5 . .
H94D C930 H94E 109.5 . .
C929 C930 H94F 109.5 . .
H94D C930 H94F 109.5 . .
H94E C930 H94F 109.5 . .
C13Q C9Q C11Q 171(3) . 2_645
C13Q C9Q C10Q 87.3(14) . .
C11Q C9Q C10Q 94.7(13) 2_645 .

loop_
_geom_bond_atom_site_label_1
_geom_bond_atom_site_label_2
_geom_bond_distance
_geom_bond_site_symmetry_2
Fe1 N10 1.954(5) .
Fe1 N241 1.956(5) .
Fe1 N13 1.967(6) .
Fe1 N122 1.968(4) .
Fe1 N127 1.973(5) .
Fe1 N236 1.974(5) .
Fe5 N110 1.954(5) .
Fe5 N222 1.961(5) .
Fe5 N91 1.960(5) .
Fe5 N113 1.968(5) .
Fe5 N86 1.974(5) .
Fe5 N227 1.979(5) .
Fe2 N141 1.929(7) .
Fe2 N160 1.929(6) .
Fe2 N163 1.954(6) .
Fe2 N136 1.961(6) .
Fe2 N22 1.972(5) .
Fe2 N27 2.004(6) .
Fe3 N41 1.929(7) .
Fe3 N177 1.951(6) .
Fe3 N60 1.957(7) .
Fe3 N172 1.964(6) .
Fe3 N36 1.962(6) .
Fe3 N63 1.977(6) .
Fe4 N210 1.960(7) .
Fe4 N213 1.961(7) .
Fe4 N191 1.964(5) .
Fe4 N72 1.966(5) .
Fe4 N77 1.969(5) .
Fe4 N186 1.990(6) .
P1 F14 1.487(15) .
P1 F16 1.517(14) .
P1 F12 1.541(12) .
P1 F11 1.549(14) .
P1 F13 1.578(14) .
P1 F15 1.610(12) .
P2 F24 1.497(10) .
P2 F25 1.508(15) .
P2 F21 1.529(8) .
P2 F23 1.547(9) .
P2 F22 1.568(9) .
P2 F26 1.630(13) .
F31 P8 1.586(6) .
F32 P8 1.574(5) .
F33 P8 1.620(5) .
F34 P8 1.575(5) .
F35 P8 1.615(6) .
F36 P8 1.579(5) .
P4 F43 1.540(5) .
P4 F41 1.550(6) .
P4 F42 1.571(5) .
P4 F44 1.579(4) .
P4 F45 1.586(5) .
P4 F46 1.600(5) .
P5 F53 1.535(9) .
P5 F56 1.530(11) .
P5 F51 1.546(11) .
P5 F52 1.558(9) .
P5 F55 1.598(14) .
P5 F54 1.619(9) .
P6 F65 1.489(7) .
P6 F63 1.564(6) .
P6 F62 1.578(6) .
P6 F64 1.593(5) .
P6 F66 1.600(4) .
P6 F61 1.599(6) .
P7 F74 1.515(6) .
P7 F72 1.538(7) .
P7 F75 1.533(7) .
P7 F73 1.558(8) .
P7 F76 1.583(7) .
P7 F71 1.586(6) .
P9 F93 1.41(2) .
P9 F96 1.47(3) .
P9 F94 1.531(18) .
P9 F91 1.53(2) .
P9 F95 1.55(2) .
P9 F92 1.585(19) .
C1 O2 1.457(13) .
C1 H1A 0.98 .
C1 H1B 0.98 .
C1 H1C 0.98 .
O2 C3 1.393(11) .
C3 C8 1.358(12) .
C3 C4 1.383(12) .
C4 C5 1.389(12) .
C4 H4 0.95 .
O5 C5 1.381(9) .
O5 C5A 1.418(9) .
C5 C6 1.414(10) .
C5A H5A1 0.98 .
C5A H5A2 0.98 .
C5A H5A3 0.98 .
C6 C7 1.317(11) .
C6 C9 1.440(11) .
C7 C8 1.454(13) .
C7 H7 0.95 .
C8 H8 0.95 .
C9 N10 1.499(8) .
C9 H9A 0.99 .
C9 H9B 0.99 .
N10 C11 1.293(9) .
C11 C12 1.404(10) .
C11 H11 0.95 .
C12 N13 1.375(8) .
C12 C17 1.403(10) .
N13 C14 1.330(8) .
C14 C15 1.395(9) .
C14 H14 0.95 .
C15 C16 1.389(10) .
C15 C18 1.512(10) .
C16 C17 1.348(11) .
C16 H16 0.95 .
C17 H17 0.95 .
C18 C19 1.502(10) .
C18 H18A 0.99 .
C18 H18B 0.99 .
C19 C20 1.539(10) .
C19 H19A 0.99 .
C19 H19B 0.99 .
C20 C25 1.378(9) .
C20 C21 1.387(9) .
C21 N22 1.334(9) .
C21 H21 0.95 .
N22 C23 1.359(8) .
C23 C24 1.387(8) .
C23 C26 1.488(10) .
C24 C25 1.388(9) .
C24 H24 0.95 .
C25 H25 0.95 .
C26 N27 1.340(8) .
C26 C31 1.378(10) .
N27 C28 1.311(9) .
C28 C29 1.389(11) .
C28 H28 0.95 .
C29 C30 1.412(11) .
C29 C32 1.506(11) .
C30 C31 1.367(10) .
C30 H30 0.95 .
C31 H31 0.95 .
C32 C33 1.531(12) .
C32 H32A 0.99 .
C32 H32B 0.99 .
C33 C34 1.435(12) .
C33 H33A 0.99 .
C33 H33B 0.99 .
C34 C39 1.402(12) .
C34 C35 1.415(10) .
C35 N36 1.343(9) .
C35 H35 0.95 .
N36 C37 1.369(9) .
C37 C38 1.385(11) .
C37 C40 1.405(12) .
C38 C39 1.379(13) .
C38 H38 0.95 .
C39 H39 0.95 .
C40 N41 1.288(11) .
C40 H40 0.95 .
N41 C42 1.513(10) .
C42 C43 1.392(13) .
C42 H42A 0.99 .
C42 H42B 0.99 .
C43 C45 1.39 .
C43 C48 1.39 .
C45 O44 1.286(14) .
C45 C44 1.39 .
C44 C46 1.39 .
C44 H44 0.95 .
C46 O49 1.180(18) .
C46 C47 1.39 .
C47 C48 1.39 .
C47 H47 0.95 .
C48 H48 0.95 .
O44 C44A 1.52(3) .
C44A H44A 0.98 .
C44A H44B 0.98 .
C44A H44C 0.98 .
O49 C50 1.476(18) .
C50 H50X 0.98 .
C50 H50Z 0.98 .
C50 H50Q 0.98 .
C51 O52 1.515(5) .
C51 H51A 0.98 .
C51 H51B 0.98 .
C51 H51C 0.98 .
O52 C53 1.41(3) .
C53 C58 1.23(2) .
C53 C54 1.44(3) .
C54 C55 1.48(2) .
C54 H54 0.95 .
C55 C56 1.313(18) .
C55 O55 1.315(14) .
C55 C55B 2.32(3) .
O55 C55B 1.40(3) .
C55B H55A 0.98 .
C55B H55B 0.98 .
C55B H55C 0.98 .
C56 C57 1.422(16) .
C56 C59 1.493(15) .
C57 C58 1.39(2) .
C57 H57 0.95 .
C58 H58 0.95 .
C59 N60 1.504(11) .
C59 H59A 0.99 .
C59 H59B 0.99 .
N60 C61 1.281(10) .
C61 C62 1.455(12) .
C61 H61 0.95 .
C62 N63 1.360(9) .
C62 C67 1.371(11) .
N63 C64 1.359(9) .
C64 C65 1.399(9) .
C64 H64 0.95 .
C65 C66 1.393(10) .
C65 C68 1.483(10) .
C66 C67 1.370(11) .
C66 H66 0.95 .
C67 H67 0.95 .
C68 C69 1.553(9) .
C68 H68A 0.99 .
C68 H68B 0.99 .
C69 C70 1.521(9) .
C69 H69A 0.99 .
C69 H69B 0.99 .
C70 C71 1.377(8) .
C70 C75 1.379(8) .
C71 N72 1.353(7) .
C71 H71 0.95 .
N72 C73 1.371(7) .
C73 C74 1.385(8) .
C73 C76 1.475(8) .
C74 C75 1.396(8) .
C74 H74 0.95 .
C75 H75 0.95 .
C76 N77 1.347(7) .
C76 C81 1.376(8) .
N77 C78 1.351(8) .
C78 C79 1.401(9) .
C78 H78 0.95 .
C79 C80 1.393(9) .
C79 C82 1.509(9) .
C80 C81 1.397(9) .
C80 H80 0.95 .
C81 H81 0.95 .
C82 C83 1.523(10) .
C82 H82A 0.99 .
C82 H82B 0.99 .
C83 C84 1.500(11) .
C83 H83A 0.99 .
C83 H83B 0.99 .
C84 C85 1.400(9) .
C84 C89 1.409(10) .
C85 N86 1.348(8) .
C85 H85 0.95 .
N86 C87 1.350(8) .
C87 C88 1.415(9) .
C87 C90 1.419(10) .
C88 C89 1.374(11) .
C88 H88 0.95 .
C89 H89 0.95 .
C90 N91 1.304(8) .
C90 H90 0.95 .
N91 C92 1.468(9) .
C92 C93 1.522(10) .
C92 H92A 0.99 .
C92 H92B 0.99 .
C93 C94 1.39 .
C93 C98 1.39 .
C94 O94 1.24(2) .
C94 C95 1.39 .
C95 C96 1.39 .
C95 H95 0.95 .
C96 C97 1.39 .
C96 O98 1.393(4) .
C97 C98 1.39 .
C97 H97 0.95 .
C98 H98 0.95 .
C100 O102 1.56(3) .
C100 H10A 0.98 .
C100 H10B 0.98 .
C100 H10C 0.98 .
C103 O102 1.366(11) .
C103 C104 1.39 .
C103 C108 1.39 .
C104 C105 1.39 .
C104 H104 0.95 .
C105 C106 1.39 .
C105 O305 1.65(2) .
C106 C107 1.39 .
C106 C109 1.506(10) .
C107 C108 1.39 .
C108 H108 0.95 .
O305 C305 1.55(4) .
C305 H30A 0.98 .
C305 H30B 0.98 .
C305 H30C 0.98 .
C109 N110 1.479(10) .
C109 H10D 0.99 .
C109 H10E 0.99 .
N110 C111 1.290(9) .
C111 C112 1.440(10) .
C111 H111 0.95 .
C112 N113 1.354(8) .
C112 C117 1.387(10) .
N113 C114 1.340(8) .
C114 C115 1.426(9) .
C114 H114 0.95 .
C115 C116 1.372(9) .
C115 C118 1.503(9) .
C116 C117 1.415(10) .
C116 H116 0.95 .
C117 H117 0.95 .
C118 C119 1.511(9) .
C118 H11A 0.99 .
C118 H11B 0.99 .
C119 C120 1.517(8) .
C119 H11C 0.99 .
C119 H11D 0.99 .
C120 C121 1.388(8) .
C120 C125 1.408(9) .
C121 N122 1.354(7) .
C121 H121 0.95 .
C123 N122 1.355(7) .
C123 C124 1.401(8) .
C123 C126 1.456(8) .
C124 C125 1.373(8) .
C124 H124 0.95 .
C125 H125 0.95 .
C126 N127 1.362(7) .
C126 C131 1.386(9) .
N127 C128 1.332(7) .
C128 C129 1.348(9) .
C128 H128 0.95 .
C129 C130 1.396(9) .
C129 C132 1.530(9) .
C130 C131 1.378(9) .
C130 H130 0.95 .
C131 H131 0.95 .
C132 C133 1.537(10) .
C132 H13A 0.99 .
C132 H13B 0.99 .
C133 C134 1.495(12) .
C133 H13C 0.99 .
C133 H13D 0.99 .
C134 C139 1.394(12) .
C134 C135 1.407(9) .
C135 N136 1.352(9) .
C135 H135 0.95 .
N136 C137 1.336(10) .
C137 C138 1.412(11) .
C137 C140 1.475(12) .
C138 C139 1.371(12) .
C138 H138 0.95 .
C139 H139 0.95 .
C140 N141 1.271(10) .
C140 H140 0.95 .
N141 C142 1.484(10) .
C142 C143 1.514(12) .
C142 H14A 0.99 .
C142 H14B 0.99 .
C143 C144 1.39 .
C143 C148 1.39 .
C144 O344 1.229(13) .
C144 C145 1.39 .
C145 C146 1.39 .
C145 H145 0.95 .
C146 C147 1.39 .
C146 O149 1.438(17) .
C147 C148 1.39 .
C147 H147 0.95 .
C148 H148 0.95 .
O149 C150 1.517(10) .
O344 C344 1.48(2) .
C344 H34A 0.98 .
C344 H34B 0.98 .
C344 H34C 0.98 .
C150 H15A 0.98 .
C150 H15B 0.98 .
C150 H15C 0.98 .
C151 O152 1.429(12) .
C151 H15D 0.98 .
C151 H15E 0.98 .
C151 H15F 0.98 .
C153 C158 1.355(13) .
C153 O152 1.360(10) .
C153 C154 1.392(14) .
O155 C155 1.359(12) .
O155 C15A 1.496(18) .
C15A H15X 0.98 .
C15A H15Z 0.98 .
C15A H15I 0.98 .
C154 C155 1.394(15) .
C154 H154 0.95 .
C155 C156 1.350(14) .
C156 C157 1.357(13) .
C156 C159 1.486(12) .
C157 C158 1.418(12) .
C157 H157 0.95 .
C158 H158 0.95 .
C159 N160 1.506(9) .
C159 H15G 0.99 .
C159 H15H 0.99 .
N160 C161 1.305(9) .
C161 C162 1.400(10) .
C161 H161 0.95 .
C162 N163 1.374(9) .
C162 C167 1.393(10) .
N163 C164 1.356(8) .
C164 C165 1.388(9) .
C164 H164 0.95 .
C165 C166 1.368(11) .
C165 C168 1.498(10) .
C166 C167 1.394(10) .
C166 H166 0.95 .
C167 H167 0.95 .
C168 C169 1.554(11) .
C168 H16A 0.99 .
C168 H16B 0.99 .
C169 C170 1.483(10) .
C169 H16C 0.99 .
C169 H16D 0.99 .
C170 C171 1.391(10) .
C170 C175 1.394(9) .
C171 N172 1.339(8) .
C171 H171 0.95 .
N172 C173 1.372(7) .
C173 C174 1.385(9) .
C173 C176 1.450(9) .
C174 C175 1.371(9) .
C174 H174 0.95 .
C175 H175 0.95 .
C176 N177 1.373(7) .
C176 C181 1.381(8) .
N177 C178 1.351(9) .
C178 C179 1.362(9) .
C178 H178 0.95 .
C179 C180 1.391(9) .
C179 C182 1.527(10) .
C180 C181 1.384(10) .
C180 H180 0.95 .
C181 H181 0.95 .
C182 C183 1.514(11) .
C182 H18X 0.99 .
C182 H18Z 0.99 .
C183 C184 1.516(11) .
C183 H18C 0.99 .
C183 H18D 0.99 .
C184 C185 1.365(10) .
C184 C189 1.413(10) .
C185 N186 1.347(9) .
C185 H185 0.95 .
N186 C187 1.361(8) .
C187 C188 1.416(11) .
C187 C190 1.454(11) .
C188 C189 1.353(12) .
C188 H188 0.95 .
C189 H189 0.95 .
C190 N191 1.278(10) .
C190 H190 0.95 .
N191 C192 1.483(10) .
C192 C193 1.479(12) .
C192 H19X 0.99 .
C192 H19Z 0.99 .
C193 C198 1.388(16) .
C193 C194 1.406(16) .
C194 O294 1.296(15) .
C194 C195 1.408(17) .
O294 C294 1.487(14) .
C294 H19Q 0.98 .
C294 H19P 0.98 .
C294 H19C 0.98 .
C195 C196 1.39(3) .
C195 H195 0.95 .
C196 C197 1.38(4) .
C196 O199 1.449(10) .
C197 C198 1.456(19) .
C197 H197 0.95 .
C198 H198 0.95 .
O199 C200 1.524(10) .
C200 H20F 0.98 .
C200 H20G 0.98 .
C200 H20H 0.98 .
C201 O202 1.478(19) .
C201 H20A 0.98 .
C201 H20B 0.98 .
C201 H20C 0.98 .
O202 C203 1.374(17) .
C203 C208 1.337(18) .
C203 C204 1.35(2) .
C204 C205 1.348(19) .
C204 H204 0.95 .
C205 C206 1.341(15) .
C205 O505 1.408(18) .
O505 C505 1.531(17) .
C505 H50A 0.98 .
C505 H50B 0.98 .
C505 H50C 0.98 .
C206 C207 1.454(18) .
C206 C209 1.477(14) .
C207 C208 1.380(17) .
C207 H207 0.95 .
C208 H208 0.95 .
C209 N210 1.529(12) .
C209 H20D 0.99 .
C209 H20E 0.99 .
N210 C211 1.306(12) .
C211 C212 1.395(14) .
C211 H211 0.95 .
C212 N213 1.366(9) .
C212 C217 1.377(14) .
N213 C214 1.323(10) .
C214 C215 1.417(11) .
C214 H214 0.95 .
C215 C216 1.421(13) .
C215 C218 1.507(13) .
C216 C217 1.345(14) .
C216 H216 0.95 .
C217 H217 0.95 .
C218 C219 1.532(11) .
C218 H21A 0.99 .
C218 H21B 0.99 .
C219 C220 1.530(9) .
C219 H21C 0.99 .
C219 H21D 0.99 .
C220 C225 1.341(9) .
C220 C221 1.379(8) .
C221 N222 1.342(7) .
C221 H221 0.95 .
C223 C224 1.378(8) .
C223 N222 1.377(8) .
C223 C226 1.470(8) .
C224 C225 1.421(9) .
C224 H224 0.95 .
C225 H225 0.95 .
C226 N227 1.348(7) .
C226 C231 1.387(9) .
N227 C228 1.347(8) .
C228 C229 1.379(9) .
C228 H228 0.95 .
C229 C230 1.363(9) .
C229 C232 1.534(9) .
C230 C231 1.397(9) .
C230 H230 0.95 .
C231 H231 0.95 .
C232 C233 1.550(10) .
C232 H23A 0.99 .
C232 H23B 0.99 .
C233 C234 1.504(10) .
C233 H23C 0.99 .
C233 H23D 0.99 .
C234 C239 1.404(10) .
C234 C235 1.416(9) .
C235 N236 1.306(8) .
C235 H235 0.95 .
C237 C240 1.403(10) .
C237 C238 1.393(10) .
C237 N236 1.404(8) .
C238 C239 1.373(10) .
C238 H238 0.95 .
C239 H239 0.95 .
C240 N241 1.304(8) .
C240 H240 0.95 .
N241 C242 1.467(9) .
C242 C243 1.514(9) .
C242 H24A 0.99 .
C242 H24B 0.99 .
C243 C248 1.378(11) .
C243 C244 1.424(10) .
C244 O544 1.347(8) .
C244 C245 1.362(10) .
C245 C246 1.378(12) .
C245 H245 0.95 .
C246 C247 1.363(13) .
C246 O249 1.384(9) .
C247 C248 1.428(11) .
C247 H247 0.95 .
C248 H248 0.95 .
O544 C544 1.437(9) .
C544 H54A 0.98 .
C544 H54B 0.98 .
C544 H54C 0.98 .
O249 C250 1.445(14) .
C250 H25A 0.98 .
C250 H25B 0.98 .
C250 H25C 0.98 .
N901 C902 1.134(16) .
C902 C903 1.504(17) .
C903 H90D 0.98 .
C903 H90E 0.98 .
C903 H90F 0.98 .
N904 C905 1.131(16) .
C905 C906 1.483(17) .
C906 H90A 0.98 .
C906 H90B 0.98 .
C906 H90C 0.98 .
N907 C908 1.135(16) .
C908 C909 1.493(17) .
C909 H90G 0.98 .
C909 H90H 0.98 .
C909 H90I 0.98 .
N910 C911 1.112(15) .
C911 C912 1.487(17) .
C912 H91A 0.98 .
C912 H91B 0.98 .
C912 H91C 0.98 .
N913 C914 1.120(15) .
C914 C915 1.461(17) .
C915 H91D 0.98 .
C915 H91E 0.98 .
C915 H91F 0.98 .
N916 C917 1.104(10) .
C917 C918 1.466(14) .
C918 H93A 0.98 .
C918 H93B 0.98 .
C918 H93C 0.98 .
N919 C920 1.128(12) .
C920 C921 1.485(14) .
C921 H93D 0.98 .
C921 H93E 0.98 .
C921 H93F 0.98 .
N922 C923 1.130(16) .
C923 C924 1.484(18) .
C924 H2W1 0.98 .
C924 H2W2 0.98 .
C924 H2W3 0.98 .
N925 C926 1.131(12) .
C926 C927 1.493(15) .
C927 H94A 0.98 .
C927 H94B 0.98 .
C927 H94C 0.98 .
N928 C929 1.153(12) .
C929 C930 1.489(15) .
C930 H94D 0.98 .
C930 H94E 0.98 .
C930 H94F 0.98 .
C5Q C8Q 0.64(4) .
C6Q C7Q 1.72(4) .
C9Q C13Q 1.58(2) .
C9Q C11Q 1.63(3) 2_645
C9Q C10Q 1.68(3) .
C11Q C9Q 1.63(3) 2_655

loop_
_geom_torsion_atom_site_label_1
_geom_torsion_atom_site_label_2
_geom_torsion_atom_site_label_3
_geom_torsion_atom_site_label_4
_geom_torsion
C1 O2 C3 C8 6.2(13)
C1 O2 C3 C4 -178.3(9)
C8 C3 C4 C5 -7.3(12)
O2 C3 C4 C5 177.4(7)
C5A O5 C5 C4 -18.0(10)
C5A O5 C5 C6 160.1(6)
C3 C4 C5 O5 178.9(7)
C3 C4 C5 C6 0.9(11)
O5 C5 C6 C7 -173.6(6)
C4 C5 C6 C7 4.5(10)
O5 C5 C6 C9 2.9(9)
C4 C5 C6 C9 -179.0(6)
C5 C6 C7 C8 -4.1(11)
C9 C6 C7 C8 179.5(6)
O2 C3 C8 C7 -177.6(7)
C4 C3 C8 C7 7.5(12)
C6 C7 C8 C3 -1.5(11)
C7 C6 C9 N10 -113.5(7)
C5 C6 C9 N10 70.1(8)
C6 C9 N10 C11 -110.6(7)
C6 C9 N10 Fe1 75.2(7)
N241 Fe1 N10 C11 -104.6(5)
N13 Fe1 N10 C11 -5.7(5)
N122 Fe1 N10 C11 21(2)
N127 Fe1 N10 C11 81.8(5)
N236 Fe1 N10 C11 173.6(5)
N241 Fe1 N10 C9 69.8(6)
N13 Fe1 N10 C9 168.6(6)
N122 Fe1 N10 C9 -164.5(19)
N127 Fe1 N10 C9 -103.8(5)
N236 Fe1 N10 C9 -12.0(6)
C9 N10 C11 C12 -173.4(6)
Fe1 N10 C11 C12 1.6(8)
N10 C11 C12 N13 5.9(9)
N10 C11 C12 C17 -177.1(7)
C17 C12 N13 C14 -1.8(10)
C11 C12 N13 C14 175.5(6)
C17 C12 N13 Fe1 172.5(5)
C11 C12 N13 Fe1 -10.2(7)
N10 Fe1 N13 C14 -177.7(6)
N241 Fe1 N13 C14 -89.7(6)
N122 Fe1 N13 C14 4.9(6)
N127 Fe1 N13 C14 86.2(6)
N236 Fe1 N13 C14 113(16)
N10 Fe1 N13 C12 8.8(5)
N241 Fe1 N13 C12 96.8(5)
N122 Fe1 N13 C12 -168.5(5)
N127 Fe1 N13 C12 -87.3(5)
N236 Fe1 N13 C12 -60(16)
C12 N13 C14 C15 1.2(9)
Fe1 N13 C14 C15 -171.9(5)
N13 C14 C15 C16 0.5(10)
N13 C14 C15 C18 -177.4(6)
C14 C15 C16 C17 -1.6(10)
C18 C15 C16 C17 176.2(7)
C15 C16 C17 C12 1.1(11)
N13 C12 C17 C16 0.7(11)
C11 C12 C17 C16 -176.2(7)
C16 C15 C18 C19 142.7(7)
C14 C15 C18 C19 -39.6(10)
C15 C18 C19 C20 -53.6(8)
C18 C19 C20 C25 134.7(6)
C18 C19 C20 C21 -46.7(8)
C25 C20 C21 N22 1.3(9)
C19 C20 C21 N22 -177.3(5)
C20 C21 N22 C23 -0.8(8)
C20 C21 N22 Fe2 -177.5(4)
N141 Fe2 N22 C21 8.6(5)
N160 Fe2 N22 C21 -144(3)
N163 Fe2 N22 C21 -89.9(5)
N136 Fe2 N22 C21 89.8(5)
N27 Fe2 N22 C21 -176.2(5)
N141 Fe2 N22 C23 -168.2(4)
N160 Fe2 N22 C23 39(3)
N163 Fe2 N22 C23 93.3(4)
N136 Fe2 N22 C23 -87.0(4)
N27 Fe2 N22 C23 7.0(4)
C21 N22 C23 C24 0.6(8)
Fe2 N22 C23 C24 177.7(4)
C21 N22 C23 C26 176.3(5)
Fe2 N22 C23 C26 -6.6(6)
N22 C23 C24 C25 -1.1(8)
C26 C23 C24 C25 -176.3(5)
C21 C20 C25 C24 -1.7(8)
C19 C20 C25 C24 176.9(5)
C23 C24 C25 C20 1.6(8)
N22 C23 C26 N27 1.4(7)
C24 C23 C26 N27 177.0(5)
N22 C23 C26 C31 -177.5(5)
C24 C23 C26 C31 -1.9(9)
C31 C26 N27 C28 3.2(9)
C23 C26 N27 C28 -175.7(5)
C31 C26 N27 Fe2 -176.7(4)
C23 C26 N27 Fe2 4.3(6)
N141 Fe2 N27 C28 -144.9(17)
N160 Fe2 N27 C28 -3.7(5)
N163 Fe2 N27 C28 77.8(5)
N136 Fe2 N27 C28 -99.1(5)
N22 Fe2 N27 C28 173.9(5)
N141 Fe2 N27 C26 35(2)
N160 Fe2 N27 C26 176.2(4)
N163 Fe2 N27 C26 -102.2(4)
N136 Fe2 N27 C26 80.9(4)
N22 Fe2 N27 C26 -6.2(4)
C26 N27 C28 C29 0.5(9)
Fe2 N27 C28 C29 -179.6(5)
N27 C28 C29 C30 -4.1(10)
N27 C28 C29 C32 179.3(6)
C28 C29 C30 C31 4.3(10)
C32 C29 C30 C31 -179.2(7)
C29 C30 C31 C26 -0.9(10)
N27 C26 C31 C30 -2.9(9)
C23 C26 C31 C30 175.9(6)
C28 C29 C32 C33 -129.8(8)
C30 C29 C32 C33 53.8(11)
C29 C32 C33 C34 56.7(11)
C32 C33 C34 C39 56.1(11)
C32 C33 C34 C35 -125.4(8)
C39 C34 C35 N36 -1.4(11)
C33 C34 C35 N36 179.9(7)
C34 C35 N36 C37 1.2(10)
C34 C35 N36 Fe3 -170.1(5)
N41 Fe3 N36 C35 177.2(6)
N177 Fe3 N36 C35 1.8(6)
N60 Fe3 N36 C35 -94.6(6)
N172 Fe3 N36 C35 83.0(6)
N63 Fe3 N36 C35 -15E1(2)
N41 Fe3 N36 C37 5.6(5)
N177 Fe3 N36 C37 -169.8(5)
N60 Fe3 N36 C37 93.8(5)
N172 Fe3 N36 C37 -88.6(5)
N63 Fe3 N36 C37 4E1(2)
C35 N36 C37 C38 1.4(11)
Fe3 N36 C37 C38 174.1(6)
C35 N36 C37 C40 179.1(7)
Fe3 N36 C37 C40 -8.2(8)
N36 C37 C38 C39 -3.7(13)
C40 C37 C38 C39 179.0(9)
C37 C38 C39 C34 3.4(14)
C35 C34 C39 C38 -0.9(11)
C33 C34 C39 C38 177.7(8)
N36 C37 C40 N41 7.1(11)
C38 C37 C40 N41 -175.3(8)
C37 C40 N41 C42 176.2(8)
C37 C40 N41 Fe3 -2.5(10)
N177 Fe3 N41 C40 36(2)
N60 Fe3 N41 C40 -100.6(6)
N172 Fe3 N41 C40 84.4(6)
N36 Fe3 N41 C40 -1.7(6)
N63 Fe3 N41 C40 178.7(6)
N177 Fe3 N41 C42 -142.8(18)
N60 Fe3 N41 C42 80.9(7)
N172 Fe3 N41 C42 -94.2(7)
N36 Fe3 N41 C42 179.7(7)
N63 Fe3 N41 C42 0.2(7)
C40 N41 C42 C43 109.1(11)
Fe3 N41 C42 C43 -72.4(11)
N41 C42 C43 C45 -58.6(13)
N41 C42 C43 C48 118.2(9)
C42 C43 C45 O44 -3.2(15)
C48 C43 C45 O44 -179.9(14)
C42 C43 C45 C44 176.7(13)
C48 C43 C45 C44 0
O44 C45 C44 C46 179.9(15)
C43 C45 C44 C46 0
C45 C44 C46 O49 174.9(15)
C45 C44 C46 C47 0
O49 C46 C47 C48 -174.7(16)
C44 C46 C47 C48 0
C46 C47 C48 C43 0
C42 C43 C48 C47 -177.0(12)
C45 C43 C48 C47 0
C44 C45 O44 C44A 8(3)
C43 C45 O44 C44A -172(3)
C47 C46 O49 C50 -16(3)
C44 C46 O49 C50 169(2)
C51 O52 C53 C58 26(3)
C51 O52 C53 C54 -156.4(15)
C58 C53 C54 C55 -3(3)
O52 C53 C54 C55 179.4(12)
C53 C54 C55 C56 1.1(19)
C53 C54 C55 O55 -179.3(12)
C53 C54 C55 C55B 174.0(13)
C56 C55 O55 C55B 167.2(13)
C54 C55 O55 C55B -12.5(18)
C56 C55 C55B O55 -22(2)
C54 C55 C55B O55 169.0(16)
O55 C55 C56 C57 -176.0(9)
C54 C55 C56 C57 3.6(17)
C55B C55 C56 C57 -163.4(15)
O55 C55 C56 C59 -0.5(16)
C54 C55 C56 C59 179.1(10)
C55B C55 C56 C59 12(2)
C55 C56 C57 C58 -6.9(16)
C59 C56 C57 C58 177.6(11)
O52 C53 C58 C57 176.6(15)
C54 C53 C58 C57 0(3)
C56 C57 C58 C53 5(3)
C55 C56 C59 N60 69.9(13)
C57 C56 C59 N60 -114.9(10)
C56 C59 N60 C61 -109.6(10)
C56 C59 N60 Fe3 78.0(11)
N41 Fe3 N60 C61 -102.1(6)
N177 Fe3 N60 C61 83.2(6)
N172 Fe3 N60 C61 20(3)
N36 Fe3 N60 C61 176.7(6)
N63 Fe3 N60 C61 -3.9(6)
N41 Fe3 N60 C59 70.4(7)
N177 Fe3 N60 C59 -104.3(6)
N172 Fe3 N60 C59 -167(2)
N36 Fe3 N60 C59 -10.8(7)
N63 Fe3 N60 C59 168.6(7)
C59 N60 C61 C62 -172.5(7)
Fe3 N60 C61 C62 0.7(9)
N60 C61 C62 N63 4.8(10)
N60 C61 C62 C67 -177.0(8)
C67 C62 N63 C64 -2.3(10)
C61 C62 N63 C64 176.0(6)
C67 C62 N63 Fe3 173.8(6)
C61 C62 N63 Fe3 -7.9(7)
N41 Fe3 N63 C64 -89.5(5)
N177 Fe3 N63 C64 85.9(5)
N60 Fe3 N63 C64 -177.8(5)
N172 Fe3 N63 C64 4.7(5)
N36 Fe3 N63 C64 -12E1(2)
N41 Fe3 N63 C62 94.8(5)
N177 Fe3 N63 C62 -89.7(5)
N60 Fe3 N63 C62 6.6(5)
N172 Fe3 N63 C62 -171.0(5)
N36 Fe3 N63 C62 6E1(2)
C62 N63 C64 C65 1.0(9)
Fe3 N63 C64 C65 -174.5(4)
N63 C64 C65 C66 1.2(9)
N63 C64 C65 C68 -177.7(5)
C64 C65 C66 C67 -2.0(9)
C68 C65 C66 C67 176.9(6)
C65 C66 C67 C62 0.7(11)
N63 C62 C67 C66 1.5(12)
C61 C62 C67 C66 -176.6(7)
C66 C65 C68 C69 143.7(6)
C64 C65 C68 C69 -37.4(8)
C65 C68 C69 C70 -55.5(8)
C68 C69 C70 C71 -45.9(9)
C68 C69 C70 C75 133.9(6)
C75 C70 C71 N72 1.9(10)
C69 C70 C71 N72 -178.3(6)
C70 C71 N72 C73 -0.5(9)
C70 C71 N72 Fe4 -179.7(5)
N210 Fe4 N72 C71 -115(2)
N213 Fe4 N72 C71 -85.5(5)
N191 Fe4 N72 C71 13.3(6)
N77 Fe4 N72 C71 -172.9(6)
N186 Fe4 N72 C71 94.8(5)
N210 Fe4 N72 C73 66(2)
N213 Fe4 N72 C73 95.3(4)
N191 Fe4 N72 C73 -165.9(5)
N77 Fe4 N72 C73 7.9(4)
N186 Fe4 N72 C73 -84.4(4)
C71 N72 C73 C74 -0.9(8)
Fe4 N72 C73 C74 178.4(5)
C71 N72 C73 C76 174.4(5)
Fe4 N72 C73 C76 -6.3(6)
N72 C73 C74 C75 0.8(9)
C76 C73 C74 C75 -173.9(6)
C71 C70 C75 C74 -1.9(9)
C69 C70 C75 C74 178.3(6)
C73 C74 C75 C70 0.7(9)
N72 C73 C76 N77 -0.5(8)
C74 C73 C76 N77 174.6(6)
N72 C73 C76 C81 -178.8(6)
C74 C73 C76 C81 -3.7(10)
C81 C76 N77 C78 2.7(9)
C73 C76 N77 C78 -175.5(6)
C81 C76 N77 Fe4 -174.6(5)
C73 C76 N77 Fe4 7.1(7)
N210 Fe4 N77 C76 176.9(5)
N213 Fe4 N77 C76 -102.4(5)
N191 Fe4 N77 C76 40.8(19)
N72 Fe4 N77 C76 -8.3(5)
N186 Fe4 N77 C76 78.1(5)
N210 Fe4 N77 C78 -0.2(6)
N213 Fe4 N77 C78 80.5(6)
N191 Fe4 N77 C78 -136.3(16)
N72 Fe4 N77 C78 174.6(6)
N186 Fe4 N77 C78 -99.0(6)
C76 N77 C78 C79 -3.2(10)
Fe4 N77 C78 C79 173.8(5)
N77 C78 C79 C80 1.8(10)
N77 C78 C79 C82 -178.7(6)
C78 C79 C80 C81 0.2(10)
C82 C79 C80 C81 -179.3(6)
N77 C76 C81 C80 -0.8(10)
C73 C76 C81 C80 177.3(6)
C79 C80 C81 C76 -0.7(10)
C80 C79 C82 C83 59.2(10)
C78 C79 C82 C83 -120.2(7)
C79 C82 C83 C84 54.0(9)
C82 C83 C84 C85 -124.1(7)
C82 C83 C84 C89 55.8(9)
C89 C84 C85 N86 1.3(9)
C83 C84 C85 N86 -178.8(5)
C84 C85 N86 C87 -1.6(8)
C84 C85 N86 Fe5 -171.9(4)
N110 Fe5 N86 C85 -91.2(5)
N222 Fe5 N86 C85 84.0(5)
N91 Fe5 N86 C85 178.8(5)
N113 Fe5 N86 C85 -133(5)
N227 Fe5 N86 C85 2.5(5)
N110 Fe5 N86 C87 97.9(4)
N222 Fe5 N86 C87 -86.9(4)
N91 Fe5 N86 C87 7.9(4)
N113 Fe5 N86 C87 57(5)
N227 Fe5 N86 C87 -168.3(4)
C85 N86 C87 C88 1.4(8)
Fe5 N86 C87 C88 173.1(5)
C85 N86 C87 C90 179.1(5)
Fe5 N86 C87 C90 -9.2(6)
N86 C87 C88 C89 -0.9(9)
C90 C87 C88 C89 -178.3(6)
C87 C88 C89 C84 0.6(10)
C85 C84 C89 C88 -0.8(10)
C83 C84 C89 C88 179.4(7)
N86 C87 C90 N91 5.1(8)
C88 C87 C90 N91 -177.3(6)
C87 C90 N91 C92 -178.9(6)
C87 C90 N91 Fe5 1.8(7)
N110 Fe5 N91 C90 -101.8(5)
N222 Fe5 N91 C90 81.7(4)
N113 Fe5 N91 C90 176.5(4)
N86 Fe5 N91 C90 -5.3(4)
N227 Fe5 N91 C90 25.8(18)
N110 Fe5 N91 C92 78.9(5)
N222 Fe5 N91 C92 -97.7(5)
N113 Fe5 N91 C92 -2.8(5)
N86 Fe5 N91 C92 175.4(5)
N227 Fe5 N91 C92 -153.5(15)
C90 N91 C92 C93 0.7(10)
Fe5 N91 C92 C93 -180.0(7)
N91 C92 C93 C94 -91.6(9)
N91 C92 C93 C98 92.7(9)
C98 C93 C94 O94 176(2)
C92 C93 C94 O94 -0.2(19)
C98 C93 C94 C95 0
C92 C93 C94 C95 -175.8(11)
O94 C94 C95 C96 -176(2)
C93 C94 C95 C96 0
C94 C95 C96 C97 0
C94 C95 C96 O98 -176.2(15)
C95 C96 C97 C98 0
O98 C96 C97 C98 176.2(15)
C96 C97 C98 C93 0
C94 C93 C98 C97 0
C92 C93 C98 C97 175.7(11)
C104 C103 O102 C100 -178.6(12)
C108 C103 O102 C100 -1.5(16)
O102 C103 C104 C105 177.6(7)
C108 C103 C104 C105 0
C103 C104 C105 C106 0
C103 C104 C105 O305 168.9(8)
C104 C105 C106 C107 0
O305 C105 C106 C107 -169.5(7)
C104 C105 C106 C109 177.3(6)
O305 C105 C106 C109 7.8(7)
C105 C106 C107 C108 0
C109 C106 C107 C108 -177.3(6)
C106 C107 C108 C103 0
O102 C103 C108 C107 -176.9(9)
C104 C103 C108 C107 0
C104 C105 O305 C305 -0.4(16)
C106 C105 O305 C305 168.8(12)
C107 C106 C109 N110 -54.4(8)
C105 C106 C109 N110 128.3(7)
C106 C109 N110 C111 110.1(8)
C106 C109 N110 Fe5 -73.6(10)
N222 Fe5 N110 C111 48(2)
N91 Fe5 N110 C111 -99.2(5)
N113 Fe5 N110 C111 -2.5(5)
N86 Fe5 N110 C111 179.1(5)
N227 Fe5 N110 C111 86.5(5)
N222 Fe5 N110 C109 -129(2)
N91 Fe5 N110 C109 84.4(7)
N113 Fe5 N110 C109 -178.9(7)
N86 Fe5 N110 C109 2.7(7)
N227 Fe5 N110 C109 -89.9(7)
C109 N110 C111 C112 176.4(7)
Fe5 N110 C111 C112 -0.4(8)
N110 C111 C112 N113 4.5(9)
N110 C111 C112 C117 -172.8(7)
C117 C112 N113 C114 -2.8(9)
C111 C112 N113 C114 179.8(6)
C117 C112 N113 Fe5 171.1(5)
C111 C112 N113 Fe5 -6.4(7)
N110 Fe5 N113 C114 178.1(5)
N222 Fe5 N113 C114 3.1(5)
N91 Fe5 N113 C114 -91.9(5)
N86 Fe5 N113 C114 -140(5)
N227 Fe5 N113 C114 84.6(5)
N110 Fe5 N113 C112 4.9(4)
N222 Fe5 N113 C112 -170.1(4)
N91 Fe5 N113 C112 94.9(4)
N86 Fe5 N113 C112 47(5)
N227 Fe5 N113 C112 -88.6(4)
C112 N113 C114 C115 1.2(9)
Fe5 N113 C114 C115 -171.7(4)
N113 C114 C115 C116 1.3(9)
N113 C114 C115 C118 -178.7(5)
C114 C115 C116 C117 -2.2(9)
C118 C115 C116 C117 177.8(6)
N113 C112 C117 C116 1.9(10)
C111 C112 C117 C116 179.0(6)
C115 C116 C117 C112 0.8(10)
C116 C115 C118 C119 143.1(6)
C114 C115 C118 C119 -36.9(8)
C115 C118 C119 C120 -54.3(7)
C118 C119 C120 C121 -45.3(8)
C118 C119 C120 C125 138.1(6)
C125 C120 C121 N122 0.1(9)
C119 C120 C121 N122 -176.7(5)
C124 C123 N122 C121 -1.9(8)
C126 C123 N122 C121 173.5(5)
C124 C123 N122 Fe1 -179.1(4)
C126 C123 N122 Fe1 -3.6(6)
C120 C121 N122 C123 0.7(8)
C120 C121 N122 Fe1 177.4(4)
N10 Fe1 N122 C123 66(2)
N241 Fe1 N122 C123 -168.7(4)
N13 Fe1 N122 C123 92.4(4)
N127 Fe1 N122 C123 4.5(4)
N236 Fe1 N122 C123 -86.9(4)
N10 Fe1 N122 C121 -111(2)
N241 Fe1 N122 C121 14.5(5)
N13 Fe1 N122 C121 -84.4(5)
N127 Fe1 N122 C121 -172.4(5)
N236 Fe1 N122 C121 96.2(5)
N122 C123 C124 C125 2.5(8)
C126 C123 C124 C125 -172.5(5)
C123 C124 C125 C120 -1.7(8)
C121 C120 C125 C124 0.5(8)
C119 C120 C125 C124 177.2(5)
N122 C123 C126 N127 -0.2(7)
C124 C123 C126 N127 175.1(5)
N122 C123 C126 C131 178.1(6)
C124 C123 C126 C131 -6.6(9)
C131 C126 N127 C128 4.5(8)
C123 C126 N127 C128 -177.1(5)
C131 C126 N127 Fe1 -174.5(5)
C123 C126 N127 Fe1 3.8(6)
N10 Fe1 N127 C128 1.7(5)
N241 Fe1 N127 C128 -126.5(13)
N13 Fe1 N127 C128 83.3(5)
N122 Fe1 N127 C128 176.5(5)
N236 Fe1 N127 C128 -96.4(5)
N10 Fe1 N127 C126 -179.3(4)
N241 Fe1 N127 C126 52.4(16)
N13 Fe1 N127 C126 -97.8(4)
N122 Fe1 N127 C126 -4.5(4)
N236 Fe1 N127 C126 82.6(4)
C126 N127 C128 C129 -4.6(9)
Fe1 N127 C128 C129 174.4(5)
N127 C128 C129 C130 1.3(10)
N127 C128 C129 C132 -177.6(6)
C128 C129 C130 C131 1.9(10)
C132 C129 C130 C131 -179.1(6)
C129 C130 C131 C126 -1.8(10)
N127 C126 C131 C130 -1.5(9)
C123 C126 C131 C130 -179.6(6)
C128 C129 C132 C133 -119.6(7)
C130 C129 C132 C133 61.5(9)
C129 C132 C133 C134 52.9(9)
C132 C133 C134 C139 56.1(9)
C132 C133 C134 C135 -123.0(7)
C139 C134 C135 N136 1.6(9)
C133 C134 C135 N136 -179.2(6)
C134 C135 N136 C137 -1.7(9)
C134 C135 N136 Fe2 -176.3(5)
N141 Fe2 N136 C137 4.7(5)
N160 Fe2 N136 C137 94.5(5)
N163 Fe2 N136 C137 86(5)
N22 Fe2 N136 C137 -89.0(5)
N27 Fe2 N136 C137 -170.0(5)
N141 Fe2 N136 C135 179.5(5)
N160 Fe2 N136 C135 -90.7(5)
N163 Fe2 N136 C135 -99(5)
N22 Fe2 N136 C135 85.8(5)
N27 Fe2 N136 C135 4.8(5)
C135 N136 C137 C138 1.0(10)
Fe2 N136 C137 C138 176.3(6)
C135 N136 C137 C140 -179.4(6)
Fe2 N136 C137 C140 -4.1(8)
N136 C137 C138 C139 -0.4(11)
C140 C137 C138 C139 -179.9(7)
C137 C138 C139 C134 0.3(11)
C135 C134 C139 C138 -0.9(10)
C133 C134 C139 C138 180.0(7)
N136 C137 C140 N141 0.4(10)
C138 C137 C140 N141 -180.0(7)
C137 C140 N141 C142 -175.7(7)
C137 C140 N141 Fe2 3.6(9)
N160 Fe2 N141 C140 -99.5(6)
N163 Fe2 N141 C140 178.6(6)
N136 Fe2 N141 C140 -4.6(6)
N22 Fe2 N141 C140 82.5(6)
N27 Fe2 N141 C140 42(2)
N160 Fe2 N141 C142 79.8(6)
N163 Fe2 N141 C142 -2.1(6)
N136 Fe2 N141 C142 174.7(6)
N22 Fe2 N141 C142 -98.2(6)
N27 Fe2 N141 C142 -138.9(17)
C140 N141 C142 C143 -2.3(11)
Fe2 N141 C142 C143 178.5(6)
N141 C142 C143 C144 85.2(9)
N141 C142 C143 C148 -96.0(9)
C148 C143 C144 O344 178.6(12)
C142 C143 C144 O344 -2.6(12)
C148 C143 C144 C145 0
C142 C143 C144 C145 178.8(9)
O344 C144 C145 C146 -178.4(13)
C143 C144 C145 C146 0
C144 C145 C146 C147 0
C144 C145 C146 O149 -178.7(18)
C145 C146 C147 C148 0
O149 C146 C147 C148 178.7(18)
C146 C147 C148 C143 0
C144 C143 C148 C147 0
C142 C143 C148 C147 -178.8(10)
C145 C146 O149 C150 -9(3)
C147 C146 O149 C150 172.2(15)
C145 C144 O344 C344 -6.1(18)
C143 C144 O344 C344 175.4(13)
C158 C153 O152 C151 -3.5(12)
C154 C153 O152 C151 178.8(9)
C158 C153 C154 C155 1.7(16)
O152 C153 C154 C155 179.5(9)
C15A O155 C155 C156 -171.5(12)
C15A O155 C155 C154 7.3(19)
C153 C154 C155 C156 -1.5(17)
C153 C154 C155 O155 179.9(11)
O155 C155 C156 C157 178.2(8)
C154 C155 C156 C157 -0.5(16)
O155 C155 C156 C159 5.3(13)
C154 C155 C156 C159 -173.5(10)
C155 C156 C157 C158 2.4(13)
C159 C156 C157 C158 175.0(8)
O152 C153 C158 C157 -177.6(7)
C154 C153 C158 C157 0.0(13)
C156 C157 C158 C153 -2.1(12)
C155 C156 C159 N160 -87.1(12)
C157 C156 C159 N160 100.3(11)
C156 C159 N160 C161 -7.7(15)
C156 C159 N160 Fe2 175.4(8)
N141 Fe2 N160 C161 -104.6(7)
N163 Fe2 N160 C161 -6.5(6)
N136 Fe2 N160 C161 174.0(6)
N22 Fe2 N160 C161 48(4)
N27 Fe2 N160 C161 79.9(6)
N141 Fe2 N160 C159 72.5(8)
N163 Fe2 N160 C159 170.7(8)
N136 Fe2 N160 C159 -8.9(8)
N22 Fe2 N160 C159 -135(3)
N27 Fe2 N160 C159 -103.0(8)
C159 N160 C161 C162 -175.2(9)
Fe2 N160 C161 C162 2.0(10)
N160 C161 C162 N163 6.3(11)
N160 C161 C162 C167 -173.8(8)
C167 C162 N163 C164 -3.8(11)
C161 C162 N163 C164 176.1(7)
C167 C162 N163 Fe2 168.8(6)
C161 C162 N163 Fe2 -11.3(8)
N141 Fe2 N163 C164 -89.2(6)
N160 Fe2 N163 C164 -178.6(7)
N136 Fe2 N163 C164 -170(5)
N22 Fe2 N163 C164 5.0(7)
N27 Fe2 N163 C164 85.9(6)
N141 Fe2 N163 C162 99.1(5)
N160 Fe2 N163 C162 9.7(5)
N136 Fe2 N163 C162 18(6)
N22 Fe2 N163 C162 -166.7(5)
N27 Fe2 N163 C162 -85.9(5)
C162 N163 C164 C165 3.3(10)
Fe2 N163 C164 C165 -168.0(5)
N163 C164 C165 C166 -0.8(11)
N163 C164 C165 C168 -177.3(7)
C164 C165 C166 C167 -1.1(11)
C168 C165 C166 C167 175.4(7)
N163 C162 C167 C166 2.0(11)
C161 C162 C167 C166 -177.9(8)
C165 C166 C167 C162 0.5(11)
C166 C165 C168 C169 145.9(8)
C164 C165 C168 C169 -37.7(10)
C165 C168 C169 C170 -57.9(9)
C168 C169 C170 C171 -53.2(8)
C168 C169 C170 C175 130.3(7)
C175 C170 C171 N172 -2.5(9)
C169 C170 C171 N172 -179.2(6)
C170 C171 N172 C173 1.9(9)
C170 C171 N172 Fe3 -176.6(5)
N41 Fe3 N172 C171 8.4(5)
N177 Fe3 N172 C171 -177.4(5)
N60 Fe3 N172 C171 -114(2)
N36 Fe3 N172 C171 89.5(5)
N63 Fe3 N172 C171 -89.8(5)
N41 Fe3 N172 C173 -170.2(4)
N177 Fe3 N172 C173 4.1(4)
N60 Fe3 N172 C173 68(3)
N36 Fe3 N172 C173 -89.1(4)
N63 Fe3 N172 C173 91.6(4)
C171 N172 C173 C174 -1.2(8)
Fe3 N172 C173 C174 177.5(4)
C171 N172 C173 C176 179.3(5)
Fe3 N172 C173 C176 -2.0(6)
N172 C173 C174 C175 1.1(8)
C176 C173 C174 C175 -179.4(5)
C173 C174 C175 C170 -1.7(9)
C171 C170 C175 C174 2.3(8)
C169 C170 C175 C174 178.9(6)
N172 C173 C176 N177 -2.5(7)
C174 C173 C176 N177 177.9(5)
N172 C173 C176 C181 179.3(5)
C174 C173 C176 C181 -0.2(9)
C181 C176 N177 C178 0.8(8)
C173 C176 N177 C178 -177.5(5)
C181 C176 N177 Fe3 -175.8(4)
C173 C176 N177 Fe3 6.0(6)
N41 Fe3 N177 C178 -132.4(18)
N60 Fe3 N177 C178 3.6(6)
N172 Fe3 N177 C178 178.3(5)
N36 Fe3 N177 C178 -95.4(5)
N63 Fe3 N177 C178 84.2(5)
N41 Fe3 N177 C176 44(2)
N60 Fe3 N177 C176 179.7(4)
N172 Fe3 N177 C176 -5.6(4)
N36 Fe3 N177 C176 80.7(4)
N63 Fe3 N177 C176 -99.7(4)
C176 N177 C178 C179 -2.3(9)
Fe3 N177 C178 C179 173.7(5)
N177 C178 C179 C180 1.7(10)
N177 C178 C179 C182 -178.6(6)
C178 C179 C180 C181 0.5(10)
C182 C179 C180 C181 -179.2(6)
C179 C180 C181 C176 -1.9(9)
N177 C176 C181 C180 1.3(9)
C173 C176 C181 C180 179.3(6)
C178 C179 C182 C183 -118.9(7)
C180 C179 C182 C183 60.7(9)
C179 C182 C183 C184 50.3(9)
C182 C183 C184 C185 -123.9(7)
C182 C183 C184 C189 55.6(9)
C189 C184 C185 N186 2.5(10)
C183 C184 C185 N186 -178.0(6)
C184 C185 N186 C187 -2.4(9)
C184 C185 N186 Fe4 -172.8(5)
N210 Fe4 N186 C185 -93.9(5)
N213 Fe4 N186 C185 -7E1(2)
N191 Fe4 N186 C185 176.8(6)
N72 Fe4 N186 C185 83.0(5)
N77 Fe4 N186 C185 1.8(6)
N210 Fe4 N186 C187 95.3(4)
N213 Fe4 N186 C187 12E1(2)
N191 Fe4 N186 C187 6.0(4)
N72 Fe4 N186 C187 -87.8(4)
N77 Fe4 N186 C187 -168.9(4)
C185 N186 C187 C188 1.6(9)
Fe4 N186 C187 C188 173.6(5)
C185 N186 C187 C190 -178.7(5)
Fe4 N186 C187 C190 -6.7(7)
N186 C187 C188 C189 -1.1(11)
C190 C187 C188 C189 179.2(7)
C187 C188 C189 C184 1.2(12)
C185 C184 C189 C188 -1.8(11)
C183 C184 C189 C188 178.7(7)
N186 C187 C190 N191 3.4(9)
C188 C187 C190 N191 -176.9(7)
C187 C190 N191 C192 -178.1(6)
C187 C190 N191 Fe4 1.8(8)
N210 Fe4 N191 C190 -102.9(5)
N213 Fe4 N191 C190 176.2(5)
N72 Fe4 N191 C190 82.0(5)
N77 Fe4 N191 C190 33.5(19)
N186 Fe4 N191 C190 -4.3(5)
N210 Fe4 N191 C192 77.0(6)
N213 Fe4 N191 C192 -3.9(6)
N72 Fe4 N191 C192 -98.1(5)
N77 Fe4 N191 C192 -146.6(16)
N186 Fe4 N191 C192 175.6(6)
C190 N191 C192 C193 108.9(8)
Fe4 N191 C192 C193 -70.9(8)
N191 C192 C193 C198 121.6(9)
N191 C192 C193 C194 -63.5(10)
C198 C193 C194 O294 174.2(9)
C192 C193 C194 O294 -0.7(13)
C198 C193 C194 C195 -5.5(14)
C192 C193 C194 C195 179.7(8)
C193 C194 O294 C294 -177.8(9)
C195 C194 O294 C294 1.9(16)
O294 C194 C195 C196 -177.6(13)
C193 C194 C195 C196 2.1(17)
C194 C195 C196 C197 2(3)
C194 C195 C196 O199 -176.3(11)
C195 C196 C197 C198 -2(3)
O199 C196 C197 C198 176.0(13)
C194 C193 C198 C197 5.4(16)
C192 C193 C198 C197 -179.7(10)
C196 C197 C198 C193 -2(2)
C197 C196 O199 C200 21(3)
C195 C196 O199 C200 -161(3)
C201 O202 C203 C208 -176.7(12)
C201 O202 C203 C204 3.5(18)
C208 C203 C204 C205 2.7(18)
O202 C203 C204 C205 -177.5(9)
C203 C204 C205 C206 -4.7(18)
C203 C204 C205 O505 176.0(11)
C206 C205 O505 C505 166.8(10)
C204 C205 O505 C505 -13.8(17)
C204 C205 C206 C207 4.5(15)
O505 C205 C206 C207 -176.2(9)
C204 C205 C206 C209 -179.8(10)
O505 C205 C206 C209 -0.4(14)
C205 C206 C207 C208 -2.4(13)
C209 C206 C207 C208 -178.7(8)
O202 C203 C208 C207 179.1(9)
C204 C203 C208 C207 -1.1(17)
C206 C207 C208 C203 1.0(14)
C205 C206 C209 N210 65.0(12)
C207 C206 C209 N210 -119.4(9)
C206 C209 N210 C211 -104.8(10)
C206 C209 N210 Fe4 81.6(10)
N213 Fe4 N210 C211 -5.7(5)
N191 Fe4 N210 C211 -104.2(6)
N72 Fe4 N210 C211 24(3)
N77 Fe4 N210 C211 81.4(6)
N186 Fe4 N210 C211 174.1(5)
N213 Fe4 N210 C209 168.4(6)
N191 Fe4 N210 C209 69.8(6)
N72 Fe4 N210 C209 -162(2)
N77 Fe4 N210 C209 -104.5(6)
N186 Fe4 N210 C209 -11.9(6)
C209 N210 C211 C212 -173.0(7)
Fe4 N210 C211 C212 1.4(9)
N210 C211 C212 N213 6.2(10)
N210 C211 C212 C217 -175.5(7)
C217 C212 N213 C214 -2.1(10)
C211 C212 N213 C214 176.3(6)
C217 C212 N213 Fe4 170.9(6)
C211 C212 N213 Fe4 -10.7(8)
N210 Fe4 N213 C214 -178.8(5)
N191 Fe4 N213 C214 -89.6(5)
N72 Fe4 N213 C214 4.3(5)
N77 Fe4 N213 C214 85.4(5)
N186 Fe4 N213 C214 16E1(6)
N210 Fe4 N213 C212 9.1(5)
N191 Fe4 N213 C212 98.2(5)
N72 Fe4 N213 C212 -167.8(5)
N77 Fe4 N213 C212 -86.7(5)
N186 Fe4 N213 C212 -1E1(2)
C212 N213 C214 C215 0.3(9)
Fe4 N213 C214 C215 -171.5(4)
N213 C214 C215 C216 1.1(9)
N213 C214 C215 C218 -176.8(6)
C214 C215 C216 C217 -0.8(10)
C218 C215 C216 C217 177.2(7)
C215 C216 C217 C212 -0.9(12)
N213 C212 C217 C216 2.4(12)
C211 C212 C217 C216 -175.8(8)
C214 C215 C218 C219 -35.5(9)
C216 C215 C218 C219 146.7(6)
C215 C218 C219 C220 -57.4(8)
C218 C219 C220 C225 135.6(7)
C218 C219 C220 C221 -47.7(9)
C225 C220 C221 N222 -2.1(10)
C219 C220 C221 N222 -178.9(6)
C220 C221 N222 C223 -0.4(9)
C220 C221 N222 Fe5 -178.4(5)
C224 C223 N222 C221 0.5(8)
C226 C223 N222 C221 177.6(5)
C224 C223 N222 Fe5 178.8(4)
C226 C223 N222 Fe5 -4.1(6)
N110 Fe5 N222 C221 -137(2)
N91 Fe5 N222 C221 10.1(5)
N113 Fe5 N222 C221 -87.1(5)
N86 Fe5 N222 C221 91.5(5)
N227 Fe5 N222 C221 -175.9(5)
N110 Fe5 N222 C223 45(2)
N91 Fe5 N222 C223 -167.9(4)
N113 Fe5 N222 C223 94.9(4)
N86 Fe5 N222 C223 -86.6(4)
N227 Fe5 N222 C223 6.0(4)
N222 C223 C224 C225 1.7(9)
C226 C223 C224 C225 -175.0(6)
C221 C220 C225 C224 4.4(10)
C219 C220 C225 C224 -178.8(6)
C223 C224 C225 C220 -4.3(9)
C224 C223 C226 N227 175.2(6)
N222 C223 C226 N227 -1.7(7)
C224 C223 C226 C231 -4.3(9)
N222 C223 C226 C231 178.8(5)
C231 C226 N227 C228 0.8(9)
C223 C226 N227 C228 -178.7(5)
C231 C226 N227 Fe5 -173.8(5)
C223 C226 N227 Fe5 6.7(6)
N110 Fe5 N227 C228 2.9(5)
N222 Fe5 N227 C228 178.8(5)
N91 Fe5 N227 C228 -124.6(16)
N113 Fe5 N227 C228 84.5(5)
N86 Fe5 N227 C228 -93.9(5)
N110 Fe5 N227 C226 177.0(4)
N222 Fe5 N227 C226 -7.1(4)
N91 Fe5 N227 C226 49.5(18)
N113 Fe5 N227 C226 -101.4(4)
N86 Fe5 N227 C226 80.2(4)
C226 N227 C228 C229 -0.1(9)
Fe5 N227 C228 C229 173.8(5)
N227 C228 C229 C230 -0.9(10)
N227 C228 C229 C232 -177.8(6)
C228 C229 C230 C231 1.2(10)
C232 C229 C230 C231 178.0(6)
N227 C226 C231 C230 -0.5(9)
C223 C226 C231 C230 179.0(6)
C229 C230 C231 C226 -0.6(9)
C230 C229 C232 C233 58.2(9)
C228 C229 C232 C233 -125.0(7)
C229 C232 C233 C234 56.9(9)
C232 C233 C234 C239 57.0(8)
C232 C233 C234 C235 -124.9(6)
C239 C234 C235 N236 -2.1(8)
C233 C234 C235 N236 179.7(5)
C234 C235 N236 C237 0.6(8)
C234 C235 N236 Fe1 -172.1(4)
C240 C237 N236 C235 180.0(5)
C238 C237 N236 C235 1.6(8)
C240 C237 N236 Fe1 -6.0(6)
C238 C237 N236 Fe1 175.5(5)
N10 Fe1 N236 C235 -94.3(5)
N241 Fe1 N236 C235 177.5(5)
N13 Fe1 N236 C235 -25(16)
N122 Fe1 N236 C235 83.0(5)
N127 Fe1 N236 C235 1.7(5)
N10 Fe1 N236 C237 92.7(4)
N241 Fe1 N236 C237 4.5(4)
N13 Fe1 N236 C237 16E1(4)
N122 Fe1 N236 C237 -90.0(4)
N127 Fe1 N236 C237 -171.3(4)
C240 C237 C238 C239 179.7(6)
N236 C237 C238 C239 -2.1(9)
C237 C238 C239 C234 0.5(10)
C235 C234 C239 C238 1.5(9)
C233 C234 C239 C238 179.6(6)
C238 C237 C240 N241 -177.1(6)
N236 C237 C240 N241 4.6(8)
C237 C240 N241 C242 179.9(5)
C237 C240 N241 Fe1 -0.8(7)
N10 Fe1 N241 C240 -100.3(4)
N13 Fe1 N241 C240 178.2(4)
N122 Fe1 N241 C240 84.5(4)
N127 Fe1 N241 C240 28.3(16)
N236 Fe1 N241 C240 -2.1(4)
N10 Fe1 N241 C242 79.0(5)
N13 Fe1 N241 C242 -2.6(5)
N122 Fe1 N241 C242 -96.2(5)
N127 Fe1 N241 C242 -152.4(13)
N236 Fe1 N241 C242 177.1(5)
C240 N241 C242 C243 108.3(7)
Fe1 N241 C242 C243 -70.9(7)
N241 C242 C243 C248 118.3(7)
N241 C242 C243 C244 -60.8(8)
C248 C243 C244 O544 177.0(6)
C242 C243 C244 O544 -3.8(9)
C248 C243 C244 C245 0.8(10)
C242 C243 C244 C245 179.9(7)
O544 C244 C245 C246 -177.0(7)
C243 C244 C245 C246 -1.2(12)
C244 C245 C246 C247 1.6(13)
C244 C245 C246 O249 178.6(7)
C245 C246 C247 C248 -1.4(12)
O249 C246 C247 C248 -178.2(7)
C244 C243 C248 C247 -0.7(11)
C242 C243 C248 C247 -179.8(7)
C246 C247 C248 C243 0.9(12)
C245 C244 O544 C544 -0.1(10)
C243 C244 O544 C544 -176.1(6)
C245 C246 O249 C250 178.2(8)
C247 C246 O249 C250 -4.8(12)
